data_1548073
loop_
_publ_author_name
'Martin R. Lichtenthaler'
'Florian Stahl'
'Daniel Kratzert'
'Lorenz Heidinger'
'Erik Schleicher'
'Julian Hamann'
'Daniel Himmel'
'Stefan Weber'
'Ingo Krossing'

_publ_section_title
;
 Cationic cluster formation versus disproportionation of low-valent indium
 and gallium complexes of 2,2'-bipyridine
;
_journal_name_full 'Nature Communications'
_journal_page_first 8288
_journal_paper_doi 10.1038/ncomms9288
_journal_volume 6
_journal_year 2015
_chemical_formula_moiety '(In2 N6 C36 H24),(Al O4 C16 F36)2,(C6 H5 F)3'
_chemical_formula_sum 'C86 H39 Al2 F75 In2 N6 O8'
_chemical_formula_weight 2992.83
_chemical_name_systematic '[In4(PHEN)6][Al(OC(CF3)3)4]4'
_space_group_crystal_system monoclinic
_space_group_IT_number 14
_space_group_name_Hall '-P 2ybc'
_space_group_name_H-M_alt 'P 1 21/c 1'
_symmetry_space_group_name_Hall '-P 2ybc'
_symmetry_space_group_name_H-M 'P 1 21/c 1'
_atom_sites_solution_hydrogens geom
_cell_angle_alpha 90
_cell_angle_beta 117.3030(13)
_cell_angle_gamma 90
_cell_formula_units_Z 4
_cell_length_a 20.2872(5)
_cell_length_b 28.7711(7)
_cell_length_c 19.7149(6)
_cell_measurement_reflns_used 9387
_cell_measurement_temperature 100(2)
_cell_measurement_theta_max 22.442
_cell_measurement_theta_min 2.325
_cell_volume 10225.3(5)
_computing_cell_refinement 'SAINT v8.34A (Bruker, 2013)'
_computing_data_collection 'APEX2 v2014.7-1'
_computing_data_reduction 'SAINT v8.34A (Bruker, 2013)'
_computing_molecular_graphics 'Diamond 3.2i'
_computing_publication_material ShelXle-732
_computing_structure_refinement 'SHELXL-2014/6 (Sheldrick, 2014)'
_computing_structure_solution 'ShelXT (Sheldrick, 2008)'
_diffrn_ambient_temperature 100(2)
_diffrn_measured_fraction_theta_full 0.732
_diffrn_measured_fraction_theta_max 0.995
_diffrn_measurement_device_type 'Bruker APEX-II CCD'
_diffrn_measurement_method '\f and \w scans'
_diffrn_radiation_type MoK\a
_diffrn_radiation_wavelength 0.71073
_diffrn_reflns_av_R_equivalents 0.0891
_diffrn_reflns_av_unetI/netI 0.0635
_diffrn_reflns_Laue_measured_fraction_full 0.732
_diffrn_reflns_Laue_measured_fraction_max 0.995
_diffrn_reflns_limit_h_max 21
_diffrn_reflns_limit_h_min -21
_diffrn_reflns_limit_k_max 30
_diffrn_reflns_limit_k_min -31
_diffrn_reflns_limit_l_max 21
_diffrn_reflns_limit_l_min -21
_diffrn_reflns_number 109764
_diffrn_reflns_point_group_measured_fraction_full 0.732
_diffrn_reflns_point_group_measured_fraction_max 0.995
_diffrn_reflns_theta_full 25.242
_diffrn_reflns_theta_max 22.645
_diffrn_reflns_theta_min 1.130
_diffrn_source 'INCOATEC Mo Microsource'
_exptl_absorpt_coefficient_mu 0.664
_exptl_absorpt_correction_T_max 0.7449
_exptl_absorpt_correction_T_min 0.6266
_exptl_absorpt_correction_type multi-scan
_exptl_absorpt_process_details SADABS-2012/1
_exptl_crystal_colour yellow
_exptl_crystal_density_diffrn 1.944
_exptl_crystal_density_method 'not measured'
_exptl_crystal_description platelet
_exptl_crystal_F_000 5840
_exptl_crystal_size_max 0.400
_exptl_crystal_size_mid 0.150
_exptl_crystal_size_min 0.070
_refine_diff_density_max 1.436
_refine_diff_density_min -0.664
_refine_diff_density_rms 0.135
_refine_ls_extinction_coef .
_refine_ls_extinction_method none
_refine_ls_goodness_of_fit_ref 1.272
_refine_ls_hydrogen_treatment constr
_refine_ls_matrix_type full
_refine_ls_number_parameters 2285
_refine_ls_number_reflns 13548
_refine_ls_number_restraints 63817
_refine_ls_restrained_S_all 1.000
_refine_ls_R_factor_all 0.1347
_refine_ls_R_factor_gt 0.0900
_refine_ls_shift/su_max 0.000
_refine_ls_shift/su_mean 0.000
_refine_ls_structure_factor_coef Fsqd
_refine_ls_weighting_details 'w=1/[\s^2^(Fo^2^)+(0.1200P)^2^+33.8000P] where P=(Fo^2^+2Fc^2^)/3'
_refine_ls_weighting_scheme calc
_refine_ls_wR_factor_gt 0.2232
_refine_ls_wR_factor_ref 0.2524
_reflns_Friedel_coverage 0.000
_reflns_Friedel_fraction_full .
_reflns_Friedel_fraction_max .
_reflns_number_gt 9057
_reflns_number_total 13548
_reflns_threshold_expression 'I > 2\s(I)'
_cod_data_source_file ncomms9288-s6.cif
_cod_data_source_block P21-c_a_FINAL
_cod_database_code 1548073
_shelx_space_group_comment
;
The symmetry employed for this shelxl refinement is uniquely defined
by the following loop, which should always be used as a source of
symmetry information in preference to the above space-group names.
They are only intended as comments.
;
_shelx_estimated_absorpt_t_min 0.777
_shelx_estimated_absorpt_t_max 0.955
_shelxl_version_number 2014/6

loop_
_space_group_symop_operation_xyz
'x, y, z'
'-x, y+1/2, -z+1/2'
'-x, -y, -z'
'x, -y-1/2, z-1/2'

loop_
_atom_site_label
_atom_site_type_symbol
_atom_site_fract_x
_atom_site_fract_y
_atom_site_fract_z
_atom_site_U_iso_or_equiv
_atom_site_adp_type
_atom_site_occupancy
_atom_site_site_symmetry_order
_atom_site_calc_flag
_atom_site_refinement_flags_posn
_atom_site_refinement_flags_adp
_atom_site_refinement_flags_occupancy
_atom_site_disorder_assembly
_atom_site_disorder_group
In1 In 0.56867(4) 0.51002(3) 0.52116(4) 0.0433(3) Uani 1 1 d . . . . .
In2 In 0.49104(4) 0.48141(2) 0.37317(4) 0.0355(3) Uani 1 1 d . . . . .
Al1 Al -0.01745(15) 0.24659(10) 0.01057(16) 0.0368(8) Uani 1 1 d D . . . .
Al2 Al 0.47396(15) 0.17264(9) 0.50054(15) 0.0307(7) Uani 1 1 d D . . . .
N1_1 N 0.6754(5) 0.4681(3) 0.6007(5) 0.041(2) Uani 1 1 d . . . . .
N2_1 N 0.6646(5) 0.5617(3) 0.5706(5) 0.044(2) Uani 1 1 d . . . . .
C1_1 C 0.6808(6) 0.4231(4) 0.6133(6) 0.048(3) Uani 1 1 d . . . . .
H1_1 H 0.6373 0.4047 0.5890 0.058 Uiso 1 1 calc R U . . .
C2_1 C 0.7488(7) 0.4007(4) 0.6614(7) 0.058(3) Uani 1 1 d . . . . .
H2_1 H 0.7505 0.3681 0.6698 0.069 Uiso 1 1 calc R U . . .
C3_1 C 0.8104(7) 0.4264(5) 0.6945(7) 0.062(4) Uani 1 1 d . . . . .
H3_1 H 0.8565 0.4120 0.7266 0.074 Uiso 1 1 calc R U . . .
C4_1 C 0.8067(7) 0.4752(4) 0.6817(7) 0.057(3) Uani 1 1 d . . . . .
C5_1 C 0.8716(7) 0.5050(6) 0.7142(8) 0.070(4) Uani 1 1 d . . . . .
H5_1 H 0.9187 0.4921 0.7468 0.084 Uiso 1 1 calc R U . . .
C6_1 C 0.8659(8) 0.5494(6) 0.6989(8) 0.077(4) Uani 1 1 d . . . . .
H6_1 H 0.9093 0.5681 0.7208 0.092 Uiso 1 1 calc R U . . .
C7_1 C 0.7959(7) 0.5712(4) 0.6501(7) 0.054(3) Uani 1 1 d . . . . .
C8_1 C 0.7879(8) 0.6188(5) 0.6309(7) 0.063(4) Uani 1 1 d . . . . .
H8_1 H 0.8299 0.6388 0.6513 0.076 Uiso 1 1 calc R U . . .
C9_1 C 0.7188(7) 0.6363(4) 0.5823(8) 0.062(3) Uani 1 1 d . . . . .
H9_1 H 0.7126 0.6682 0.5686 0.074 Uiso 1 1 calc R U . . .
C10_1 C 0.6602(6) 0.6071(4) 0.5545(7) 0.048(3) Uani 1 1 d . . . . .
H10_1 H 0.6129 0.6196 0.5214 0.058 Uiso 1 1 calc R U . . .
C11_1 C 0.7312(6) 0.5435(4) 0.6177(6) 0.040(3) Uani 1 1 d . . . . .
C12_1 C 0.7374(6) 0.4942(4) 0.6342(6) 0.037(3) Uani 1 1 d . . . . .
N1_2 N 0.5539(4) 0.4842(3) 0.3005(5) 0.037(2) Uani 1 1 d . . . . .
N2_2 N 0.5547(4) 0.4091(3) 0.3840(4) 0.035(2) Uani 1 1 d . . . . .
C1_2 C 0.5533(7) 0.5206(4) 0.2568(6) 0.048(3) Uani 1 1 d . . . . .
H1_2 H 0.5191 0.5451 0.2485 0.058 Uiso 1 1 calc R U . . .
C2_2 C 0.6002(7) 0.5237(4) 0.2239(6) 0.054(3) Uani 1 1 d . . . . .
H2_2 H 0.5970 0.5496 0.1927 0.064 Uiso 1 1 calc R U . . .
C3_2 C 0.6511(7) 0.4897(4) 0.2360(7) 0.053(3) Uani 1 1 d . . . . .
H3_2 H 0.6843 0.4921 0.2143 0.064 Uiso 1 1 calc R U . . .
C4_2 C 0.6539(6) 0.4516(4) 0.2804(6) 0.041(3) Uani 1 1 d . . . . .
C5_2 C 0.7055(7) 0.4139(5) 0.2970(7) 0.059(4) Uani 1 1 d . . . . .
H5_2 H 0.7402 0.4150 0.2772 0.071 Uiso 1 1 calc R U . . .
C6_2 C 0.7064(7) 0.3779(4) 0.3385(8) 0.058(3) Uani 1 1 d . . . . .
H6_2 H 0.7416 0.3539 0.3479 0.069 Uiso 1 1 calc R U . . .
C7_2 C 0.6556(6) 0.3741(4) 0.3697(7) 0.048(3) Uani 1 1 d . . . . .
C8_2 C 0.6537(6) 0.3362(4) 0.4136(7) 0.055(3) Uani 1 1 d . . . . .
H8_2 H 0.6879 0.3113 0.4245 0.066 Uiso 1 1 calc R U . . .
C9_2 C 0.6036(6) 0.3352(4) 0.4401(7) 0.050(3) Uani 1 1 d . . . . .
H9_2 H 0.6009 0.3091 0.4683 0.060 Uiso 1 1 calc R U . . .
C10_2 C 0.5556(6) 0.3726(4) 0.4262(6) 0.044(3) Uani 1 1 d . . . . .
H10_2 H 0.5221 0.3721 0.4476 0.052 Uiso 1 1 calc R U . . .
C11_2 C 0.6048(6) 0.4102(3) 0.3562(6) 0.037(3) Uani 1 1 d . . . . .
C12_2 C 0.6038(6) 0.4493(3) 0.3111(6) 0.037(3) Uani 1 1 d . . . . .
N1_3 N 0.4106(5) 0.5367(3) 0.2843(4) 0.043(2) Uani 1 1 d . . . . .
N2_3 N 0.3854(4) 0.4442(3) 0.2828(4) 0.032(2) Uani 1 1 d . . . . .
C1_3 C 0.4232(7) 0.5829(4) 0.2858(6) 0.055(3) Uani 1 1 d . . . . .
H1_3 H 0.4699 0.5946 0.3220 0.066 Uiso 1 1 calc R U . . .
C2_3 C 0.3705(8) 0.6137(4) 0.2366(7) 0.059(4) Uani 1 1 d . . . . .
H2_3 H 0.3808 0.6461 0.2393 0.071 Uiso 1 1 calc R U . . .
C3_3 C 0.3048(8) 0.5971(5) 0.1851(7) 0.062(4) Uani 1 1 d . . . . .
H3_3 H 0.2686 0.6177 0.1504 0.074 Uiso 1 1 calc R U . . .
C4_3 C 0.2892(7) 0.5497(4) 0.1818(7) 0.051(3) Uani 1 1 d . . . . .
C5_3 C 0.2213(8) 0.5298(5) 0.1297(9) 0.075(4) Uani 1 1 d . . . . .
H5_3 H 0.1841 0.5493 0.0932 0.090 Uiso 1 1 calc R U . . .
C6_3 C 0.2076(7) 0.4852(5) 0.1298(8) 0.072(4) Uani 1 1 d . . . . .
H6_3 H 0.1603 0.4733 0.0951 0.086 Uiso 1 1 calc R U . . .
C7_3 C 0.2632(6) 0.4540(4) 0.1815(7) 0.053(3) Uani 1 1 d . . . . .
C8_3 C 0.2505(6) 0.4056(5) 0.1822(7) 0.062(4) Uani 1 1 d . . . . .
H8_3 H 0.2041 0.3927 0.1474 0.075 Uiso 1 1 calc R U . . .
C9_3 C 0.3049(6) 0.3780(4) 0.2327(7) 0.051(3) Uani 1 1 d . . . . .
H9_3 H 0.2972 0.3456 0.2347 0.062 Uiso 1 1 calc R U . . .
C10_3 C 0.3725(6) 0.3984(4) 0.2817(6) 0.045(3) Uani 1 1 d . . . . .
H10_3 H 0.4113 0.3789 0.3160 0.054 Uiso 1 1 calc R U . . .
C11_3 C 0.3304(5) 0.4714(4) 0.2326(5) 0.033(2) Uani 1 1 d . . . . .
C12_3 C 0.3441(6) 0.5201(4) 0.2329(6) 0.037(3) Uani 1 1 d . . . . .
F1_4 F 0.1948(7) 0.5247(4) 0.7974(7) 0.131(4) Uani 1 1 d . . . . .
C1_4 C 0.1263(10) 0.5356(6) 0.7408(9) 0.099(5) Uani 1 1 d D . . . .
C2_4 C 0.1096(10) 0.5810(5) 0.7295(10) 0.088(5) Uani 1 1 d D . . . .
H2_4 H 0.1436 0.6044 0.7596 0.106 Uiso 1 1 calc R U . . .
C3_4 C 0.0410(11) 0.5917(5) 0.6724(10) 0.099(6) Uani 1 1 d D . . . .
H3_4 H 0.0267 0.6234 0.6627 0.118 Uiso 1 1 calc R U . . .
C4_4 C -0.0080(10) 0.5579(6) 0.6283(10) 0.113(6) Uani 1 1 d D . . . .
H4_4 H -0.0553 0.5655 0.5879 0.136 Uiso 1 1 calc R U . . .
C5_4 C 0.0153(12) 0.5115(6) 0.6460(12) 0.134(9) Uani 1 1 d D . . . .
H5_4 H -0.0176 0.4874 0.6172 0.160 Uiso 1 1 calc R U . . .
C6_4 C 0.0838(12) 0.4999(6) 0.7034(12) 0.114(7) Uani 1 1 d D . . . .
H6_4 H 0.0996 0.4686 0.7155 0.137 Uiso 1 1 calc R U . . .
F1_5 F 0.3568(5) 0.4229(3) 0.5998(4) 0.096(3) Uani 1 1 d . . . . .
C1_5 C 0.2912(7) 0.4452(4) 0.5855(6) 0.065(4) Uani 1 1 d D . . . .
C2_5 C 0.2459(10) 0.4233(5) 0.6097(9) 0.099(6) Uani 1 1 d D . . . .
H2_5 H 0.2592 0.3942 0.6351 0.119 Uiso 1 1 calc R U . . .
C3_5 C 0.1806(9) 0.4449(6) 0.5961(11) 0.115(7) Uani 1 1 d D . . . .
H3_5 H 0.1471 0.4298 0.6103 0.138 Uiso 1 1 calc R U . . .
C4_5 C 0.1630(8) 0.4879(6) 0.5621(9) 0.092(5) Uani 1 1 d D . . . .
H4_5 H 0.1195 0.5040 0.5554 0.110 Uiso 1 1 calc R U . . .
C5_5 C 0.2118(8) 0.5071(5) 0.5378(7) 0.072(4) Uani 1 1 d D . . . .
H5_5 H 0.1997 0.5361 0.5119 0.086 Uiso 1 1 calc R U . . .
C6_5 C 0.2761(7) 0.4857(4) 0.5498(6) 0.057(3) Uani 1 1 d D . . . .
H6_5 H 0.3089 0.4993 0.5331 0.068 Uiso 1 1 calc R U . . .
O1_6 O -0.0983(10) 0.2444(9) -0.0747(8) 0.039(2) Uani 0.478(3) 1 d D U P A 1
C1_6 C -0.1370(7) 0.2606(6) -0.1464(7) 0.0418(18) Uani 0.478(3) 1 d D U P A 1
C2_6 C -0.2161(8) 0.2737(5) -0.1603(9) 0.052(2) Uani 0.478(3) 1 d D U P A 1
F1_6 F -0.2116(8) 0.3119(5) -0.1204(8) 0.063(3) Uani 0.478(3) 1 d D U P A 1
F2_6 F -0.2446(7) 0.2407(4) -0.1341(9) 0.050(3) Uani 0.478(3) 1 d D U P A 1
F3_6 F -0.2607(11) 0.2829(5) -0.2336(8) 0.062(2) Uani 0.478(3) 1 d D U P A 1
C3_6 C -0.1419(8) 0.2224(5) -0.2041(9) 0.054(2) Uani 0.478(3) 1 d D U P A 1
F4_6 F -0.1890(8) 0.1883(4) -0.2089(8) 0.056(3) Uani 0.478(3) 1 d D U P A 1
F5_6 F -0.1621(8) 0.2400(7) -0.2739(9) 0.062(2) Uani 0.478(3) 1 d D U P A 1
F6_6 F -0.0766(7) 0.2022(5) -0.1831(8) 0.061(3) Uani 0.478(3) 1 d D U P A 1
C4_6 C -0.0985(9) 0.3039(5) -0.1590(9) 0.056(3) Uani 0.478(3) 1 d D U P A 1
F7_6 F -0.0698(8) 0.3309(5) -0.0970(7) 0.061(3) Uani 0.478(3) 1 d D U P A 1
F8_6 F -0.1453(11) 0.3302(9) -0.2172(10) 0.063(3) Uani 0.478(3) 1 d D U P A 1
F9_6 F -0.0419(7) 0.2913(5) -0.1728(8) 0.066(3) Uani 0.478(3) 1 d D U P A 1
O1_18 O -0.0727(12) 0.2638(10) -0.0825(9) 0.039(2) Uani 0.193(3) 1 d D U P A 2
C1_18 C -0.1396(10) 0.2619(8) -0.1443(8) 0.0418(18) Uani 0.193(3) 1 d D U P A 2
C2_18 C -0.1531(14) 0.2133(7) -0.1814(14) 0.054(2) Uani 0.193(3) 1 d D U P A 2
F1_18 F -0.1171(17) 0.2074(12) -0.2230(18) 0.061(3) Uani 0.193(3) 1 d D U P A 2
F2_18 F -0.2259(13) 0.2070(11) -0.2256(17) 0.056(3) Uani 0.193(3) 1 d D U P A 2
F3_18 F -0.1320(17) 0.1780(10) -0.1317(17) 0.065(7) Uani 0.193(3) 1 d D U P A 2
C3_18 C -0.1997(12) 0.2722(8) -0.1187(14) 0.052(2) Uani 0.193(3) 1 d D U P A 2
F4_18 F -0.1780(17) 0.3081(9) -0.0702(18) 0.063(3) Uani 0.193(3) 1 d D U P A 2
F5_18 F -0.2073(16) 0.2351(8) -0.0831(17) 0.050(3) Uani 0.193(3) 1 d D U P A 2
F6_18 F -0.2646(13) 0.2858(11) -0.1742(16) 0.052(6) Uani 0.193(3) 1 d D U P A 2
C4_18 C -0.1446(13) 0.2985(8) -0.2037(12) 0.056(3) Uani 0.193(3) 1 d D U P A 2
F7_18 F -0.2031(14) 0.2894(11) -0.2705(15) 0.067(7) Uani 0.193(3) 1 d D U P A 2
F8_18 F -0.0849(15) 0.2982(12) -0.2157(19) 0.066(3) Uani 0.193(3) 1 d D U P A 2
F9_18 F -0.1530(19) 0.3411(9) -0.182(2) 0.063(3) Uani 0.193(3) 1 d D U P A 2
O1_21 O -0.0997(13) 0.2482(13) -0.0728(11) 0.039(2) Uani 0.329(3) 1 d D U P A 3
C1_21 C -0.1387(9) 0.2658(7) -0.1434(8) 0.0418(18) Uani 0.329(3) 1 d D U P A 3
C2_21 C -0.1114(10) 0.3155(7) -0.1481(12) 0.056(3) Uani 0.329(3) 1 d D U P A 3
F1_21 F -0.1377(10) 0.3469(6) -0.1172(11) 0.065(5) Uani 0.329(3) 1 d D U P A 3
F2_21 F -0.1297(17) 0.3281(13) -0.2199(12) 0.063(3) Uani 0.329(3) 1 d D U P A 3
F3_21 F -0.0372(9) 0.3186(8) -0.1080(12) 0.061(3) Uani 0.329(3) 1 d D U P A 3
C3_21 C -0.1308(10) 0.2338(6) -0.2022(12) 0.054(2) Uani 0.329(3) 1 d D U P A 3
F4_21 F -0.1363(11) 0.1891(6) -0.1861(12) 0.056(3) Uani 0.329(3) 1 d D U P A 3
F5_21 F -0.0632(9) 0.2398(7) -0.1958(11) 0.061(3) Uani 0.329(3) 1 d D U P A 3
F6_21 F -0.1843(10) 0.2438(10) -0.2728(13) 0.062(2) Uani 0.329(3) 1 d D U P A 3
C4_21 C -0.2213(10) 0.2680(7) -0.1621(12) 0.052(2) Uani 0.329(3) 1 d D U P A 3
F7_21 F -0.2530(9) 0.2262(6) -0.1811(11) 0.050(3) Uani 0.329(3) 1 d D U P A 3
F8_21 F -0.2596(17) 0.2966(7) -0.2202(12) 0.062(2) Uani 0.329(3) 1 d D U P A 3
F9_21 F -0.2326(11) 0.2850(7) -0.1060(10) 0.063(3) Uani 0.329(3) 1 d D U P A 3
O1_7 O 0.0539(6) 0.2404(7) -0.0114(10) 0.053(2) Uani 0.676(3) 1 d D U P A 1
C1_7 C 0.1250(6) 0.2434(5) 0.0035(8) 0.060(2) Uani 0.676(3) 1 d D U P A 1
C2_7 C 0.1319(7) 0.2484(5) -0.0712(8) 0.077(3) Uani 0.676(3) 1 d D U P A 1
F1_7 F 0.1094(8) 0.2922(4) -0.0999(8) 0.088(3) Uani 0.676(3) 1 d D U P A 1
F2_7 F 0.0859(6) 0.2194(5) -0.1224(7) 0.088(3) Uani 0.676(3) 1 d D U P A 1
F3_7 F 0.2007(6) 0.2388(5) -0.0599(8) 0.097(4) Uani 0.676(3) 1 d D U P A 1
C3_7 C 0.1670(8) 0.1992(5) 0.0468(8) 0.072(3) Uani 0.676(3) 1 d D U P A 1
F4_7 F 0.1440(8) 0.1629(4) -0.0040(7) 0.087(3) Uani 0.676(3) 1 d D U P A 1
F5_7 F 0.2400(6) 0.2033(5) 0.0766(8) 0.086(3) Uani 0.676(3) 1 d D U P A 1
F6_7 F 0.1514(7) 0.1909(5) 0.1049(7) 0.083(3) Uani 0.676(3) 1 d D U P A 1
C4_7 C 0.1625(7) 0.2864(5) 0.0539(8) 0.074(3) Uani 0.676(3) 1 d D U P A 1
F7_7 F 0.2309(6) 0.2942(5) 0.0614(9) 0.093(3) Uani 0.676(3) 1 d D U P A 1
F8_7 F 0.1718(6) 0.2793(5) 0.1250(6) 0.075(3) Uani 0.676(3) 1 d D U P A 1
F9_7 F 0.1208(5) 0.3244(3) 0.0256(7) 0.073(3) Uani 0.676(3) 1 d D U P A 1
O1_25 O 0.0559(16) 0.248(2) -0.009(3) 0.053(2) Uani 0.168(3) 1 d D U P A 2
C1_25 C 0.1226(11) 0.2455(10) -0.0050(16) 0.060(2) Uani 0.168(3) 1 d D U P A 2
C2_25 C 0.1206(17) 0.2584(11) -0.0829(15) 0.077(3) Uani 0.168(3) 1 d D U P A 2
F1_25 F 0.0516(17) 0.2664(17) -0.138(2) 0.095(8) Uani 0.168(3) 1 d D U P A 2
F2_25 F 0.146(3) 0.2264(13) -0.114(2) 0.088(3) Uani 0.168(3) 1 d D U P A 2
F3_25 F 0.156(2) 0.2983(12) -0.082(2) 0.088(3) Uani 0.168(3) 1 d D U P A 2
C3_25 C 0.1562(19) 0.1957(10) 0.016(2) 0.072(3) Uani 0.168(3) 1 d D U P A 2
F4_25 F 0.2276(19) 0.1941(18) 0.030(3) 0.086(3) Uani 0.168(3) 1 d D U P A 2
F5_25 F 0.117(2) 0.1685(15) -0.045(2) 0.087(3) Uani 0.168(3) 1 d D U P A 2
F6_25 F 0.154(3) 0.1765(18) 0.077(2) 0.083(3) Uani 0.168(3) 1 d D U P A 2
C4_25 C 0.1793(17) 0.2782(11) 0.0568(17) 0.074(3) Uani 0.168(3) 1 d D U P A 2
F7_25 F 0.158(2) 0.3060(14) 0.098(2) 0.075(3) Uani 0.168(3) 1 d D U P A 2
F8_25 F 0.210(2) 0.3063(16) 0.024(2) 0.093(3) Uani 0.168(3) 1 d D U P A 2
F9_25 F 0.2349(19) 0.2515(15) 0.107(2) 0.082(8) Uani 0.168(3) 1 d D U P A 2
O1_27 O 0.0541(15) 0.2366(19) -0.011(3) 0.053(2) Uani 0.156(3) 1 d D U P A 3
C1_27 C 0.1240(11) 0.2411(11) 0.0010(16) 0.060(2) Uani 0.156(3) 1 d D U P A 3
C2_27 C 0.1503(17) 0.1976(10) -0.027(2) 0.072(3) Uani 0.156(3) 1 d D U P A 3
F1_27 F 0.159(3) 0.1606(16) 0.017(3) 0.087(3) Uani 0.156(3) 1 d D U P A 3
F2_27 F 0.2161(19) 0.2081(17) -0.023(3) 0.084(8) Uani 0.156(3) 1 d D U P A 3
F3_27 F 0.099(2) 0.1906(19) -0.097(2) 0.088(3) Uani 0.156(3) 1 d D U P A 3
C3_27 C 0.1325(18) 0.2823(11) -0.0449(19) 0.077(3) Uani 0.156(3) 1 d D U P A 3
F4_27 F 0.103(3) 0.2710(19) -0.120(2) 0.088(3) Uani 0.156(3) 1 d D U P A 3
F5_27 F 0.2051(18) 0.2904(17) -0.019(3) 0.090(9) Uani 0.156(3) 1 d D U P A 3
F6_27 F 0.098(2) 0.3199(14) -0.038(3) 0.088(9) Uani 0.156(3) 1 d D U P A 3
C4_27 C 0.1775(17) 0.2458(12) 0.0870(15) 0.074(3) Uani 0.156(3) 1 d D U P A 3
F7_27 F 0.143(2) 0.2490(16) 0.130(2) 0.075(3) Uani 0.156(3) 1 d D U P A 3
F8_27 F 0.227(2) 0.2801(14) 0.104(3) 0.077(8) Uani 0.156(3) 1 d D U P A 3
F9_27 F 0.218(2) 0.2066(13) 0.107(3) 0.086(3) Uani 0.156(3) 1 d D U P A 3
O1_8 O -0.0243(4) 0.2028(2) 0.0656(4) 0.056(2) Uani 1 1 d D U . . .
C1_8 C -0.0467(6) 0.1604(3) 0.0755(6) 0.065(3) Uani 1 1 d D U . . .
C2_8 C 0.0055(7) 0.1407(4) 0.1549(6) 0.085(3) Uani 1 1 d D U . . .
F1_8 F 0.0680(5) 0.1259(3) 0.1554(5) 0.106(3) Uani 1 1 d D U . . .
F2_8 F 0.0241(6) 0.1719(3) 0.2093(5) 0.107(3) Uani 1 1 d D U . . .
F3_8 F -0.0256(6) 0.1040(3) 0.1718(6) 0.117(3) Uani 1 1 d D U . . .
C3_8 C -0.1259(6) 0.1632(4) 0.0677(7) 0.083(3) Uani 1 1 d D U . . .
F4_8 F -0.1239(5) 0.1794(3) 0.1323(5) 0.106(3) Uani 1 1 d D U . . .
F5_8 F -0.1633(5) 0.1231(3) 0.0497(6) 0.115(3) Uani 1 1 d D U . . .
F6_8 F -0.1679(4) 0.1922(3) 0.0117(5) 0.095(3) Uani 1 1 d D U . . .
C4_8 C -0.0484(7) 0.1265(4) 0.0140(7) 0.080(3) Uani 1 1 d D U . . .
F7_8 F -0.0527(6) 0.0826(3) 0.0277(6) 0.112(3) Uani 1 1 d D U . . .
F8_8 F -0.1063(5) 0.1356(3) -0.0538(5) 0.097(3) Uani 1 1 d D U . . .
F9_8 F 0.0112(5) 0.1326(3) 0.0015(5) 0.094(2) Uani 1 1 d D U . . .
O1_9 O -0.0059(11) 0.2979(5) 0.0606(10) 0.055(2) Uani 0.723(7) 1 d D U P A 1
C1_9 C -0.0169(8) 0.3235(4) 0.1107(7) 0.062(2) Uani 0.723(7) 1 d D U P A 1
C2_9 C 0.0208(8) 0.3717(4) 0.1195(8) 0.074(3) Uani 0.723(7) 1 d D U P A 1
F1_9 F 0.0060(7) 0.3867(5) 0.0492(6) 0.085(3) Uani 0.723(7) 1 d D U P A 1
F2_9 F 0.0928(6) 0.3678(5) 0.1641(7) 0.093(3) Uani 0.723(7) 1 d D U P A 1
F3_9 F -0.0038(9) 0.4017(7) 0.1536(9) 0.090(3) Uani 0.723(7) 1 d D U P A 1
C3_9 C 0.0159(8) 0.3000(5) 0.1900(8) 0.075(3) Uani 0.723(7) 1 d D U P A 1
F4_9 F 0.0846(8) 0.2828(4) 0.2103(11) 0.089(3) Uani 0.723(7) 1 d D U P A 1
F5_9 F 0.0193(8) 0.3313(6) 0.2408(9) 0.093(4) Uani 0.723(7) 1 d D U P A 1
F6_9 F -0.0261(7) 0.2643(4) 0.1932(7) 0.087(3) Uani 0.723(7) 1 d D U P A 1
C4_9 C -0.1010(7) 0.3311(5) 0.0827(8) 0.071(3) Uani 0.723(7) 1 d D U P A 1
F7_9 F -0.1194(11) 0.3456(6) 0.1345(9) 0.094(4) Uani 0.723(7) 1 d D U P A 1
F8_9 F -0.1348(12) 0.2889(6) 0.0603(9) 0.089(3) Uani 0.723(7) 1 d D U P A 1
F9_9 F -0.1274(6) 0.3620(4) 0.0260(6) 0.089(3) Uani 0.723(7) 1 d D U P A 1
O1_20 O -0.003(3) 0.2971(10) 0.061(2) 0.055(2) Uani 0.277(7) 1 d D U P A 2
C1_20 C -0.0135(14) 0.3224(6) 0.1129(12) 0.062(2) Uani 0.277(7) 1 d D U P A 2
C2_20 C 0.0552(13) 0.3160(9) 0.1913(15) 0.075(3) Uani 0.277(7) 1 d D U P A 2
F1_20 F 0.071(2) 0.2702(9) 0.201(3) 0.089(3) Uani 0.277(7) 1 d D U P A 2
F2_20 F 0.045(3) 0.3308(16) 0.249(2) 0.093(4) Uani 0.277(7) 1 d D U P A 2
F3_20 F 0.1140(15) 0.3366(11) 0.1923(18) 0.093(3) Uani 0.277(7) 1 d D U P A 2
C3_20 C -0.0201(14) 0.3735(7) 0.0869(14) 0.074(3) Uani 0.277(7) 1 d D U P A 2
F4_20 F -0.0812(14) 0.3819(10) 0.0220(14) 0.089(3) Uani 0.277(7) 1 d D U P A 2
F5_20 F 0.0377(15) 0.3883(14) 0.0752(19) 0.085(3) Uani 0.277(7) 1 d D U P A 2
F6_20 F -0.023(2) 0.4005(19) 0.141(2) 0.090(3) Uani 0.277(7) 1 d D U P A 2
C4_20 C -0.0825(14) 0.3034(9) 0.1177(16) 0.071(3) Uani 0.277(7) 1 d D U P A 2
F7_20 F -0.139(3) 0.2936(16) 0.0485(19) 0.089(3) Uani 0.277(7) 1 d D U P A 2
F8_20 F -0.106(3) 0.3350(13) 0.151(3) 0.094(4) Uani 0.277(7) 1 d D U P A 2
F9_20 F -0.0705(18) 0.2641(9) 0.1589(18) 0.087(3) Uani 0.277(7) 1 d D U P A 2
O1_10 O 0.4073(10) 0.2022(7) 0.4243(7) 0.058(3) Uani 0.519(3) 1 d D U P B 1
C1_10 C 0.3734(8) 0.2130(5) 0.3496(7) 0.0500(19) Uani 0.519(3) 1 d D U P B 1
C2_10 C 0.2914(8) 0.2239(6) 0.3275(9) 0.074(3) Uani 0.519(3) 1 d D U P B 1
F1_10 F 0.2551(11) 0.1834(6) 0.3170(9) 0.090(4) Uani 0.519(3) 1 d D U P B 1
F2_10 F 0.2844(9) 0.2462(6) 0.3836(8) 0.080(3) Uani 0.519(3) 1 d D U P B 1
F3_10 F 0.2566(9) 0.2488(6) 0.2637(8) 0.085(3) Uani 0.519(3) 1 d D U P B 1
C3_10 C 0.3802(9) 0.1744(5) 0.2997(8) 0.065(3) Uani 0.519(3) 1 d D U P B 1
F4_10 F 0.3285(9) 0.1778(5) 0.2271(7) 0.075(4) Uani 0.519(3) 1 d D U P B 1
F5_10 F 0.4467(7) 0.1764(5) 0.3017(7) 0.070(3) Uani 0.519(3) 1 d D U P B 1
F6_10 F 0.3740(9) 0.1323(4) 0.3274(8) 0.070(3) Uani 0.519(3) 1 d D U P B 1
C4_10 C 0.4118(9) 0.2573(5) 0.3400(9) 0.058(3) Uani 0.519(3) 1 d D U P B 1
F7_10 F 0.4845(7) 0.2501(5) 0.3712(8) 0.069(3) Uani 0.519(3) 1 d D U P B 1
F8_10 F 0.4018(9) 0.2938(5) 0.3751(9) 0.067(3) Uani 0.519(3) 1 d D U P B 1
F9_10 F 0.3886(9) 0.2695(5) 0.2676(7) 0.059(3) Uani 0.519(3) 1 d D U P B 1
O1_19 O 0.417(2) 0.2051(12) 0.4226(11) 0.058(3) Uani 0.222(3) 1 d D U P B 2
C1_19 C 0.3744(12) 0.2087(8) 0.3466(9) 0.0500(19) Uani 0.222(3) 1 d D U P B 2
C2_19 C 0.2949(13) 0.2222(9) 0.3310(14) 0.074(3) Uani 0.222(3) 1 d D U P B 2
F1_19 F 0.2458(18) 0.2087(13) 0.2613(14) 0.090(4) Uani 0.222(3) 1 d D U P B 2
F2_19 F 0.296(2) 0.2679(9) 0.341(2) 0.085(3) Uani 0.222(3) 1 d D U P B 2
F3_19 F 0.284(2) 0.1985(12) 0.3829(17) 0.080(3) Uani 0.222(3) 1 d D U P B 2
C3_19 C 0.4061(14) 0.2465(9) 0.3146(15) 0.058(3) Uani 0.222(3) 1 d D U P B 2
F4_19 F 0.4681(15) 0.2282(11) 0.3191(18) 0.069(3) Uani 0.222(3) 1 d D U P B 2
F5_19 F 0.424(2) 0.2849(10) 0.3570(18) 0.067(3) Uani 0.222(3) 1 d D U P B 2
F6_19 F 0.3626(18) 0.2593(15) 0.2431(16) 0.059(3) Uani 0.222(3) 1 d D U P B 2
C4_19 C 0.3709(15) 0.1619(8) 0.3070(15) 0.065(3) Uani 0.222(3) 1 d D U P B 2
F7_19 F 0.348(2) 0.1654(13) 0.2321(14) 0.075(4) Uani 0.222(3) 1 d D U P B 2
F8_19 F 0.3269(17) 0.1346(11) 0.3238(18) 0.070(3) Uani 0.222(3) 1 d D U P B 2
F9_19 F 0.4382(14) 0.1426(11) 0.3344(15) 0.070(3) Uani 0.222(3) 1 d D U P B 2
O1_22 O 0.4298(15) 0.1957(12) 0.4113(10) 0.058(3) Uani 0.259(3) 1 d D U P B 3
C1_22 C 0.3726(11) 0.2104(7) 0.3473(8) 0.0500(19) Uani 0.259(3) 1 d D U P B 3
C2_22 C 0.3879(14) 0.2584(8) 0.3216(14) 0.058(3) Uani 0.259(3) 1 d D U P B 3
F1_22 F 0.3620(16) 0.2904(10) 0.3529(17) 0.067(3) Uani 0.259(3) 1 d D U P B 3
F2_22 F 0.3463(17) 0.2622(14) 0.2465(13) 0.059(3) Uani 0.259(3) 1 d D U P B 3
F3_22 F 0.4590(13) 0.2649(11) 0.3436(17) 0.069(3) Uani 0.259(3) 1 d D U P B 3
C3_22 C 0.3521(13) 0.1751(8) 0.2819(12) 0.065(3) Uani 0.259(3) 1 d D U P B 3
F4_22 F 0.3313(17) 0.1327(9) 0.2934(17) 0.070(3) Uani 0.259(3) 1 d D U P B 3
F5_22 F 0.4083(15) 0.1694(10) 0.2647(15) 0.070(3) Uani 0.259(3) 1 d D U P B 3
F6_22 F 0.2940(15) 0.1906(10) 0.2194(14) 0.075(4) Uani 0.259(3) 1 d D U P B 3
C4_22 C 0.3031(13) 0.2212(9) 0.3582(14) 0.074(3) Uani 0.259(3) 1 d D U P B 3
F7_22 F 0.258(2) 0.1855(11) 0.3469(19) 0.090(4) Uani 0.259(3) 1 d D U P B 3
F8_22 F 0.2658(18) 0.2549(10) 0.3075(17) 0.085(3) Uani 0.259(3) 1 d D U P B 3
F9_22 F 0.3251(16) 0.2390(10) 0.4274(14) 0.080(3) Uani 0.259(3) 1 d D U P B 3
O1_11 O 0.5509(8) 0.1686(7) 0.4866(12) 0.053(3) Uani 0.463(3) 1 d D U P B 1
C1_11 C 0.6130(7) 0.1440(6) 0.5010(10) 0.060(2) Uani 0.463(3) 1 d D U P B 1
C2_11 C 0.6551(9) 0.1728(6) 0.4672(11) 0.068(3) Uani 0.463(3) 1 d D U P B 1
F1_11 F 0.6593(10) 0.2168(5) 0.4910(10) 0.071(3) Uani 0.463(3) 1 d D U P B 1
F2_11 F 0.6179(15) 0.1730(11) 0.3924(11) 0.069(3) Uani 0.463(3) 1 d D U P B 1
F3_11 F 0.7237(9) 0.1570(8) 0.4891(10) 0.074(4) Uani 0.463(3) 1 d D U P B 1
C3_11 C 0.5919(9) 0.0959(6) 0.4632(10) 0.068(3) Uani 0.463(3) 1 d D U P B 1
F4_11 F 0.5353(8) 0.0999(6) 0.3939(8) 0.070(3) Uani 0.463(3) 1 d D U P B 1
F5_11 F 0.6508(8) 0.0787(6) 0.4575(9) 0.065(3) Uani 0.463(3) 1 d D U P B 1
F6_11 F 0.5731(9) 0.0644(5) 0.4998(10) 0.080(4) Uani 0.463(3) 1 d D U P B 1
C4_11 C 0.6623(9) 0.1379(6) 0.5869(9) 0.080(3) Uani 0.463(3) 1 d D U P B 1
F7_11 F 0.6953(10) 0.1774(6) 0.6187(11) 0.098(4) Uani 0.463(3) 1 d D U P B 1
F8_11 F 0.7159(10) 0.1071(7) 0.6030(11) 0.095(4) Uani 0.463(3) 1 d D U P B 1
F9_11 F 0.6239(10) 0.1234(7) 0.6225(10) 0.095(4) Uani 0.463(3) 1 d D U P B 1
O1_17 O 0.5607(11) 0.1634(10) 0.5105(19) 0.053(3) Uani 0.288(3) 1 d D U P B 2
C1_17 C 0.6140(8) 0.1415(7) 0.5012(12) 0.060(2) Uani 0.288(3) 1 d D U P B 2
C2_17 C 0.6619(12) 0.1116(8) 0.5719(12) 0.080(3) Uani 0.288(3) 1 d D U P B 2
F1_17 F 0.6844(17) 0.1347(10) 0.6374(13) 0.095(4) Uani 0.288(3) 1 d D U P B 2
F2_17 F 0.7200(14) 0.0905(11) 0.5704(17) 0.095(4) Uani 0.288(3) 1 d D U P B 2
F3_17 F 0.6155(13) 0.0775(8) 0.5671(16) 0.080(4) Uani 0.288(3) 1 d D U P B 2
C3_17 C 0.5821(12) 0.1089(8) 0.4307(12) 0.068(3) Uani 0.288(3) 1 d D U P B 2
F4_17 F 0.5605(16) 0.1359(9) 0.3687(14) 0.095(7) Uani 0.288(3) 1 d D U P B 2
F5_17 F 0.5229(12) 0.0884(8) 0.4276(15) 0.070(3) Uani 0.288(3) 1 d D U P B 2
F6_17 F 0.6249(13) 0.0758(9) 0.4246(16) 0.065(3) Uani 0.288(3) 1 d D U P B 2
C4_17 C 0.6635(12) 0.1780(7) 0.4885(13) 0.068(3) Uani 0.288(3) 1 d D U P B 2
F7_17 F 0.6289(14) 0.2142(8) 0.4434(15) 0.071(3) Uani 0.288(3) 1 d D U P B 2
F8_17 F 0.7058(16) 0.1591(12) 0.4597(16) 0.074(4) Uani 0.288(3) 1 d D U P B 2
F9_17 F 0.7088(13) 0.1976(9) 0.5558(13) 0.086(5) Uani 0.288(3) 1 d D U P B 2
O1_23 O 0.5522(10) 0.1497(10) 0.502(2) 0.053(3) Uani 0.249(3) 1 d D U P B 3
C1_23 C 0.6229(9) 0.1510(7) 0.5151(14) 0.060(2) Uani 0.249(3) 1 d D U P B 3
C2_23 C 0.6503(13) 0.1033(7) 0.5022(14) 0.068(3) Uani 0.249(3) 1 d D U P B 3
F1_23 F 0.6656(18) 0.0750(11) 0.5611(15) 0.095(4) Uani 0.249(3) 1 d D U P B 3
F2_23 F 0.7123(13) 0.1086(12) 0.4949(18) 0.095(7) Uani 0.249(3) 1 d D U P B 3
F3_23 F 0.5978(14) 0.0867(10) 0.4362(13) 0.065(3) Uani 0.249(3) 1 d D U P B 3
C3_23 C 0.6351(14) 0.1877(8) 0.4645(15) 0.068(3) Uani 0.249(3) 1 d D U P B 3
F4_23 F 0.5961(14) 0.2259(9) 0.4614(17) 0.071(3) Uani 0.249(3) 1 d D U P B 3
F5_23 F 0.614(3) 0.172(2) 0.3943(19) 0.069(3) Uani 0.249(3) 1 d D U P B 3
F6_23 F 0.7052(13) 0.2030(12) 0.4931(18) 0.086(5) Uani 0.249(3) 1 d D U P B 3
C4_23 C 0.6699(14) 0.1668(9) 0.5989(13) 0.080(3) Uani 0.249(3) 1 d D U P B 3
F7_23 F 0.6726(15) 0.2129(8) 0.6092(16) 0.077(6) Uani 0.249(3) 1 d D U P B 3
F8_23 F 0.7385(14) 0.1516(12) 0.6222(18) 0.098(4) Uani 0.249(3) 1 d D U P B 3
F9_23 F 0.6444(18) 0.1487(12) 0.6438(18) 0.095(4) Uani 0.249(3) 1 d D U P B 3
O1_12 O 0.4408(14) 0.1201(6) 0.5112(15) 0.056(2) Uani 0.511(3) 1 d D U P B 1
C1_12 C 0.3985(9) 0.0923(5) 0.5294(9) 0.0535(19) Uani 0.511(3) 1 d D U P B 1
C2_12 C 0.3549(9) 0.0579(5) 0.4632(9) 0.063(3) Uani 0.511(3) 1 d D U P B 1
F1_12 F 0.2974(8) 0.0801(6) 0.4094(9) 0.077(3) Uani 0.511(3) 1 d D U P B 1
F2_12 F 0.4006(10) 0.0423(10) 0.4361(11) 0.075(3) Uani 0.511(3) 1 d D U P B 1
F3_12 F 0.3240(8) 0.0218(6) 0.4803(9) 0.068(4) Uani 0.511(3) 1 d D U P B 1
C3_12 C 0.4466(9) 0.0620(6) 0.5998(9) 0.065(3) Uani 0.511(3) 1 d D U P B 1
F4_12 F 0.4844(9) 0.0299(5) 0.5827(9) 0.074(3) Uani 0.511(3) 1 d D U P B 1
F5_12 F 0.4064(9) 0.0405(5) 0.6288(9) 0.069(3) Uani 0.511(3) 1 d D U P B 1
F6_12 F 0.4986(9) 0.0869(5) 0.6545(9) 0.073(3) Uani 0.511(3) 1 d D U P B 1
C4_12 C 0.3425(9) 0.1200(6) 0.5469(10) 0.065(3) Uani 0.511(3) 1 d D U P B 1
F7_12 F 0.2900(13) 0.0918(8) 0.5455(13) 0.074(4) Uani 0.511(3) 1 d D U P B 1
F8_12 F 0.3776(8) 0.1387(6) 0.6165(8) 0.070(3) Uani 0.511(3) 1 d D U P B 1
F9_12 F 0.3100(12) 0.1534(6) 0.4954(12) 0.072(4) Uani 0.511(3) 1 d D U P B 1
O1_15 O 0.440(2) 0.1190(7) 0.506(2) 0.056(2) Uani 0.334(3) 1 d D U P B 2
C1_15 C 0.4015(11) 0.0924(5) 0.5313(12) 0.0535(19) Uani 0.334(3) 1 d D U P B 2
C2_15 C 0.4009(11) 0.0422(6) 0.5040(13) 0.063(3) Uani 0.334(3) 1 d D U P B 2
F1_15 F 0.3827(17) 0.0399(15) 0.4295(14) 0.075(3) Uani 0.334(3) 1 d D U P B 2
F2_15 F 0.3488(12) 0.0181(10) 0.5125(15) 0.068(4) Uani 0.334(3) 1 d D U P B 2
F3_15 F 0.4656(11) 0.0206(9) 0.5450(14) 0.074(3) Uani 0.334(3) 1 d D U P B 2
C3_15 C 0.4371(12) 0.0960(7) 0.6192(11) 0.065(3) Uani 0.334(3) 1 d D U P B 2
F4_15 F 0.4156(13) 0.1333(7) 0.6446(15) 0.070(3) Uani 0.334(3) 1 d D U P B 2
F5_15 F 0.5098(12) 0.1021(9) 0.6438(17) 0.073(3) Uani 0.334(3) 1 d D U P B 2
F6_15 F 0.4243(14) 0.0596(7) 0.6529(15) 0.069(3) Uani 0.334(3) 1 d D U P B 2
C4_15 C 0.3221(12) 0.1122(8) 0.4980(13) 0.065(3) Uani 0.334(3) 1 d D U P B 2
F7_15 F 0.328(2) 0.1588(8) 0.5045(19) 0.072(4) Uani 0.334(3) 1 d D U P B 2
F8_15 F 0.281(2) 0.0990(14) 0.5310(19) 0.074(4) Uani 0.334(3) 1 d D U P B 2
F9_15 F 0.2857(13) 0.1015(8) 0.4244(12) 0.077(3) Uani 0.334(3) 1 d D U P B 2
O1_24 O 0.4194(18) 0.1285(10) 0.504(3) 0.056(2) Uani 0.155(3) 1 d D U P B 3
C1_24 C 0.4136(13) 0.0882(7) 0.5357(16) 0.0535(19) Uani 0.155(3) 1 d D U P B 3
C2_24 C 0.4432(18) 0.0950(12) 0.6224(16) 0.065(3) Uani 0.155(3) 1 d D U P B 3
F1_24 F 0.507(2) 0.1187(16) 0.656(3) 0.073(3) Uani 0.155(3) 1 d D U P B 3
F2_24 F 0.458(3) 0.0533(12) 0.656(3) 0.069(3) Uani 0.155(3) 1 d D U P B 3
F3_24 F 0.395(2) 0.1173(16) 0.638(3) 0.070(3) Uani 0.155(3) 1 d D U P B 3
C3_24 C 0.3314(13) 0.0740(10) 0.4955(18) 0.065(3) Uani 0.155(3) 1 d D U P B 3
F4_24 F 0.317(3) 0.0570(15) 0.427(2) 0.077(3) Uani 0.155(3) 1 d D U P B 3
F5_24 F 0.289(2) 0.1111(12) 0.486(3) 0.073(8) Uani 0.155(3) 1 d D U P B 3
F6_24 F 0.317(2) 0.0419(14) 0.535(2) 0.080(8) Uani 0.155(3) 1 d D U P B 3
C4_24 C 0.4620(15) 0.0510(10) 0.5232(17) 0.063(3) Uani 0.155(3) 1 d D U P B 3
F7_24 F 0.461(2) 0.0543(14) 0.4554(17) 0.068(8) Uani 0.155(3) 1 d D U P B 3
F8_24 F 0.437(2) 0.0088(12) 0.528(3) 0.074(3) Uani 0.155(3) 1 d D U P B 3
F9_24 F 0.5323(16) 0.0561(14) 0.5766(19) 0.066(7) Uani 0.155(3) 1 d D U P B 3
O1_13 O 0.4803(18) 0.2058(9) 0.5753(14) 0.060(3) Uani 0.384(3) 1 d D U P B 1
C1_13 C 0.5095(10) 0.2419(6) 0.6227(9) 0.059(2) Uani 0.384(3) 1 d D U P B 1
C2_13 C 0.5452(11) 0.2227(7) 0.7048(10) 0.070(3) Uani 0.384(3) 1 d D U P B 1
F1_13 F 0.5875(11) 0.1862(7) 0.7102(12) 0.083(3) Uani 0.384(3) 1 d D U P B 1
F2_13 F 0.4909(14) 0.2103(12) 0.721(2) 0.077(4) Uani 0.384(3) 1 d D U P B 1
F3_13 F 0.5884(12) 0.2532(7) 0.7559(12) 0.077(4) Uani 0.384(3) 1 d D U P B 1
C3_13 C 0.4470(10) 0.2759(7) 0.6112(11) 0.073(3) Uani 0.384(3) 1 d D U P B 1
F4_13 F 0.3868(11) 0.2544(8) 0.6063(12) 0.078(3) Uani 0.384(3) 1 d D U P B 1
F5_13 F 0.4702(12) 0.3066(7) 0.6681(11) 0.084(4) Uani 0.384(3) 1 d D U P B 1
F6_13 F 0.4252(13) 0.2989(8) 0.5458(11) 0.089(4) Uani 0.384(3) 1 d D U P B 1
C4_13 C 0.5696(11) 0.2666(7) 0.6086(11) 0.074(3) Uani 0.384(3) 1 d D U P B 1
F7_13 F 0.5482(13) 0.2685(8) 0.5336(10) 0.081(4) Uani 0.384(3) 1 d D U P B 1
F8_13 F 0.6335(10) 0.2439(7) 0.6379(11) 0.081(4) Uani 0.384(3) 1 d D U P B 1
F9_13 F 0.5874(12) 0.3095(7) 0.6374(12) 0.077(4) Uani 0.384(3) 1 d D U P B 1
O1_16 O 0.5023(17) 0.2095(9) 0.5768(15) 0.060(3) Uani 0.309(3) 1 d D U P B 2
C1_16 C 0.4993(12) 0.2464(7) 0.6159(11) 0.059(2) Uani 0.309(3) 1 d D U P B 2
C2_16 C 0.5314(12) 0.2893(8) 0.5932(13) 0.074(3) Uani 0.309(3) 1 d D U P B 2
F1_16 F 0.6051(11) 0.2892(11) 0.6326(14) 0.077(4) Uani 0.309(3) 1 d D U P B 2
F2_16 F 0.5061(16) 0.3293(8) 0.6068(15) 0.090(6) Uani 0.309(3) 1 d D U P B 2
F3_16 F 0.5136(15) 0.2869(12) 0.5190(12) 0.081(4) Uani 0.309(3) 1 d D U P B 2
C3_16 C 0.4179(11) 0.2584(8) 0.5954(13) 0.073(3) Uani 0.309(3) 1 d D U P B 2
F4_16 F 0.3774(13) 0.2201(7) 0.5853(14) 0.078(3) Uani 0.309(3) 1 d D U P B 2
F5_16 F 0.3868(18) 0.2828(9) 0.5306(13) 0.089(4) Uani 0.309(3) 1 d D U P B 2
F6_16 F 0.4063(15) 0.2850(9) 0.6444(13) 0.084(4) Uani 0.309(3) 1 d D U P B 2
C4_16 C 0.5452(14) 0.2362(9) 0.7023(11) 0.070(3) Uani 0.309(3) 1 d D U P B 2
F7_16 F 0.507(2) 0.2130(15) 0.733(3) 0.077(4) Uani 0.309(3) 1 d D U P B 2
F8_16 F 0.5689(14) 0.2743(9) 0.7462(16) 0.077(4) Uani 0.309(3) 1 d D U P B 2
F9_16 F 0.6073(15) 0.2115(9) 0.7203(19) 0.083(3) Uani 0.309(3) 1 d D U P B 2
O1_26 O 0.485(2) 0.2050(9) 0.5782(16) 0.060(3) Uani 0.307(3) 1 d D U P B 3
C1_26 C 0.4953(12) 0.2457(7) 0.6147(11) 0.059(2) Uani 0.307(3) 1 d D U P B 3
C2_26 C 0.5384(13) 0.2371(8) 0.7018(11) 0.070(3) Uani 0.307(3) 1 d D U P B 3
F1_26 F 0.6089(13) 0.2284(10) 0.722(2) 0.083(3) Uani 0.307(3) 1 d D U P B 3
F2_26 F 0.509(2) 0.2002(10) 0.720(2) 0.077(4) Uani 0.307(3) 1 d D U P B 3
F3_26 F 0.5367(14) 0.2743(8) 0.7416(15) 0.077(4) Uani 0.307(3) 1 d D U P B 3
C3_26 C 0.4192(12) 0.2668(8) 0.5987(13) 0.073(3) Uani 0.307(3) 1 d D U P B 3
F4_26 F 0.3723(17) 0.2667(10) 0.5249(12) 0.089(4) Uani 0.307(3) 1 d D U P B 3
F5_26 F 0.4277(16) 0.3086(8) 0.6306(15) 0.084(4) Uani 0.307(3) 1 d D U P B 3
F6_26 F 0.3888(15) 0.2402(9) 0.6325(15) 0.078(3) Uani 0.307(3) 1 d D U P B 3
C4_26 C 0.5373(12) 0.2805(8) 0.5893(13) 0.074(3) Uani 0.307(3) 1 d D U P B 3
F7_26 F 0.5995(12) 0.2636(9) 0.5914(16) 0.081(4) Uani 0.307(3) 1 d D U P B 3
F8_26 F 0.5548(16) 0.3201(9) 0.6289(15) 0.077(4) Uani 0.307(3) 1 d D U P B 3
F9_26 F 0.4919(15) 0.2968(11) 0.5197(12) 0.081(4) Uani 0.307(3) 1 d D U P B 3
F1_14 F -0.0583(6) 0.0612(5) 0.3979(10) 0.207(8) Uani 1 1 d . . . . .
C1_14 C 0.0083(8) 0.0519(7) 0.4013(7) 0.097(6) Uani 1 1 d D . . . .
C2_14 C 0.0460(9) 0.0871(6) 0.3892(11) 0.120(7) Uani 1 1 d D . . . .
H2_14 H 0.0262 0.1176 0.3775 0.144 Uiso 1 1 calc R U . . .
C3_14 C 0.1131(10) 0.0767(6) 0.3944(12) 0.133(8) Uani 1 1 d D . . . .
H3_14 H 0.1426 0.1007 0.3891 0.160 Uiso 1 1 calc R U . . .
C4_14 C 0.1393(8) 0.0318(7) 0.4073(12) 0.126(8) Uani 1 1 d D . . . .
H4_14 H 0.1859 0.0243 0.4097 0.152 Uiso 1 1 calc R U . . .
C5_14 C 0.0957(11) -0.0024(6) 0.4169(10) 0.117(7) Uani 1 1 d D . . . .
H5_14 H 0.1121 -0.0337 0.4243 0.140 Uiso 1 1 calc R U . . .
C6_14 C 0.0300(10) 0.0083(6) 0.4157(9) 0.096(5) Uani 1 1 d D . . . .
H6_14 H 0.0011 -0.0145 0.4248 0.115 Uiso 1 1 calc R U . . .

loop_
_atom_site_aniso_label
_atom_site_aniso_U_11
_atom_site_aniso_U_22
_atom_site_aniso_U_33
_atom_site_aniso_U_23
_atom_site_aniso_U_13
_atom_site_aniso_U_12
In1 0.0407(5) 0.0485(5) 0.0354(5) -0.0011(4) 0.0129(4) 0.0068(4)
In2 0.0443(5) 0.0340(4) 0.0247(4) 0.0028(3) 0.0128(4) 0.0099(3)
Al1 0.0309(17) 0.0449(19) 0.0323(19) 0.0035(15) 0.0126(15) 0.0022(14)
Al2 0.0315(16) 0.0415(18) 0.0170(16) 0.0008(13) 0.0093(14) 0.0005(13)
N1_1 0.045(6) 0.046(6) 0.027(5) 0.006(4) 0.011(5) 0.009(5)
N2_1 0.040(6) 0.048(6) 0.038(6) -0.009(4) 0.014(5) -0.001(4)
C1_1 0.052(7) 0.045(8) 0.045(7) 0.001(6) 0.020(6) 0.012(6)
C2_1 0.062(9) 0.052(8) 0.053(8) 0.014(6) 0.022(7) 0.022(7)
C3_1 0.041(8) 0.072(9) 0.060(9) 0.021(7) 0.013(7) 0.027(7)
C4_1 0.059(9) 0.064(9) 0.051(8) 0.015(7) 0.026(7) 0.009(7)
C5_1 0.045(8) 0.095(12) 0.055(9) 0.014(8) 0.011(7) 0.012(8)
C6_1 0.058(9) 0.094(12) 0.064(10) 0.013(9) 0.016(8) -0.018(8)
C7_1 0.058(8) 0.068(9) 0.038(7) -0.003(6) 0.023(7) -0.006(7)
C8_1 0.077(10) 0.061(9) 0.061(9) -0.010(7) 0.041(8) -0.034(7)
C9_1 0.067(9) 0.045(7) 0.069(9) -0.002(7) 0.028(8) -0.002(7)
C10_1 0.049(7) 0.030(7) 0.061(8) -0.004(6) 0.022(6) -0.006(5)
C11_1 0.041(7) 0.046(7) 0.029(6) -0.008(5) 0.013(6) -0.002(6)
C12_1 0.029(6) 0.053(7) 0.025(6) -0.003(5) 0.009(5) 0.009(5)
N1_2 0.036(5) 0.037(5) 0.031(5) -0.004(4) 0.008(4) -0.002(4)
N2_2 0.041(5) 0.030(5) 0.025(5) 0.001(4) 0.008(4) 0.003(4)
C1_2 0.064(8) 0.040(7) 0.039(7) -0.004(5) 0.022(7) -0.001(6)
C2_2 0.079(9) 0.051(8) 0.039(7) 0.005(6) 0.034(7) -0.010(7)
C3_2 0.068(8) 0.054(8) 0.045(8) -0.007(6) 0.032(7) -0.015(7)
C4_2 0.046(7) 0.047(7) 0.034(7) -0.020(5) 0.022(6) -0.007(5)
C5_2 0.061(8) 0.061(9) 0.074(9) -0.029(7) 0.046(8) -0.003(7)
C6_2 0.061(8) 0.042(7) 0.077(9) -0.011(7) 0.038(8) 0.004(6)
C7_2 0.048(7) 0.038(7) 0.060(8) -0.011(6) 0.027(7) 0.007(5)
C8_2 0.049(7) 0.034(7) 0.079(9) 0.000(6) 0.028(7) 0.012(5)
C9_2 0.054(7) 0.027(6) 0.067(8) 0.010(5) 0.026(7) 0.007(5)
C10_2 0.046(7) 0.038(7) 0.042(7) 0.008(5) 0.016(6) 0.001(5)
C11_2 0.052(7) 0.031(6) 0.030(6) -0.010(5) 0.020(6) -0.005(5)
C12_2 0.039(6) 0.031(6) 0.035(6) -0.008(5) 0.011(5) 0.005(5)
N1_3 0.059(6) 0.050(6) 0.009(5) 0.002(4) 0.006(5) 0.017(5)
N2_3 0.028(5) 0.041(5) 0.027(5) 0.001(4) 0.011(4) 0.001(4)
C1_3 0.087(9) 0.041(8) 0.029(7) 0.004(5) 0.020(7) 0.017(7)
C2_3 0.098(11) 0.044(7) 0.030(7) 0.009(6) 0.026(8) 0.032(7)
C3_3 0.087(10) 0.058(9) 0.036(8) 0.019(6) 0.023(8) 0.043(8)
C4_3 0.052(8) 0.065(9) 0.044(8) 0.009(6) 0.028(7) 0.016(7)
C5_3 0.066(10) 0.077(11) 0.084(11) 0.036(9) 0.036(9) 0.036(8)
C6_3 0.040(8) 0.085(11) 0.082(11) 0.013(8) 0.021(8) 0.009(7)
C7_3 0.041(7) 0.068(9) 0.047(8) 0.022(7) 0.018(7) 0.018(6)
C8_3 0.036(7) 0.089(11) 0.057(9) 0.006(8) 0.018(7) -0.002(7)
C9_3 0.047(8) 0.057(8) 0.047(8) 0.008(6) 0.019(7) -0.006(6)
C10_3 0.046(7) 0.053(8) 0.037(7) 0.007(6) 0.019(6) 0.008(6)
C11_3 0.016(5) 0.058(7) 0.019(6) 0.005(5) 0.004(5) 0.007(5)
C12_3 0.052(7) 0.040(7) 0.023(6) 0.017(5) 0.020(6) 0.032(6)
F1_4 0.134(10) 0.129(9) 0.141(10) 0.003(7) 0.073(9) -0.026(7)
C1_4 0.101(14) 0.106(16) 0.112(16) -0.024(13) 0.067(13) -0.038(13)
C2_4 0.104(14) 0.070(12) 0.130(16) -0.040(11) 0.087(13) -0.039(10)
C3_4 0.148(17) 0.064(10) 0.132(16) -0.042(11) 0.105(15) -0.043(12)
C4_4 0.132(16) 0.110(16) 0.103(14) -0.018(12) 0.058(13) -0.050(13)
C5_4 0.18(2) 0.094(17) 0.17(2) -0.075(16) 0.12(2) -0.078(16)
C6_4 0.130(17) 0.086(13) 0.135(19) -0.045(13) 0.068(15) -0.043(13)
F1_5 0.113(7) 0.091(6) 0.067(6) -0.014(4) 0.028(5) 0.023(5)
C1_5 0.057(9) 0.066(10) 0.057(9) -0.013(8) 0.013(7) -0.001(8)
C2_5 0.107(14) 0.068(10) 0.084(12) 0.005(9) 0.011(11) -0.027(10)
C3_5 0.063(11) 0.125(16) 0.140(17) 0.036(13) 0.031(11) -0.035(11)
C4_5 0.071(10) 0.098(13) 0.102(13) 0.024(10) 0.037(10) 0.001(9)
C5_5 0.085(11) 0.067(9) 0.052(9) 0.008(7) 0.021(8) -0.009(8)
C6_5 0.062(9) 0.062(9) 0.035(7) -0.005(6) 0.012(7) 0.001(7)
O1_6 0.031(4) 0.041(6) 0.036(3) 0.011(3) 0.007(3) -0.008(3)
C1_6 0.033(3) 0.044(4) 0.038(3) 0.011(3) 0.007(3) 0.000(3)
C2_6 0.036(4) 0.059(5) 0.049(4) 0.006(3) 0.010(3) 0.001(3)
F1_6 0.054(6) 0.066(6) 0.061(5) 0.003(5) 0.020(5) 0.010(4)
F2_6 0.029(5) 0.061(5) 0.057(7) 0.007(4) 0.016(5) 0.004(4)
F3_6 0.049(4) 0.068(5) 0.051(3) 0.008(3) 0.009(3) 0.005(4)
C3_6 0.050(5) 0.054(5) 0.048(4) 0.005(3) 0.013(3) 0.000(3)
F4_6 0.051(6) 0.048(5) 0.059(5) -0.002(4) 0.016(5) -0.001(4)
F5_6 0.049(4) 0.068(5) 0.051(3) 0.008(3) 0.009(3) 0.005(4)
F6_6 0.055(5) 0.069(6) 0.054(6) 0.005(5) 0.019(4) 0.008(4)
C4_6 0.049(5) 0.055(4) 0.050(5) 0.017(3) 0.009(4) -0.008(3)
F7_6 0.056(6) 0.055(6) 0.056(5) 0.015(4) 0.014(5) -0.013(5)
F8_6 0.060(7) 0.057(4) 0.056(5) 0.023(3) 0.014(4) -0.004(4)
F9_6 0.051(6) 0.080(7) 0.057(8) 0.028(6) 0.015(6) -0.003(5)
O1_18 0.031(4) 0.041(6) 0.036(3) 0.011(3) 0.007(3) -0.008(3)
C1_18 0.033(3) 0.044(4) 0.038(3) 0.011(3) 0.007(3) 0.000(3)
C2_18 0.050(5) 0.054(5) 0.048(4) 0.005(3) 0.013(3) 0.000(3)
F1_18 0.055(5) 0.069(6) 0.054(6) 0.005(5) 0.019(4) 0.008(4)
F2_18 0.051(6) 0.048(5) 0.059(5) -0.002(4) 0.016(5) -0.001(4)
F3_18 0.065(13) 0.061(10) 0.067(10) 0.016(8) 0.027(9) 0.008(9)
C3_18 0.036(4) 0.059(5) 0.049(4) 0.006(3) 0.010(3) 0.001(3)
F4_18 0.054(6) 0.066(6) 0.061(5) 0.003(5) 0.020(5) 0.010(4)
F5_18 0.029(5) 0.061(5) 0.057(7) 0.007(4) 0.016(5) 0.004(4)
F6_18 0.033(8) 0.071(14) 0.052(9) 0.010(9) 0.018(7) 0.012(7)
C4_18 0.049(5) 0.055(4) 0.050(5) 0.017(3) 0.009(4) -0.008(3)
F7_18 0.050(9) 0.085(15) 0.049(8) 0.017(8) 0.008(7) -0.004(9)
F8_18 0.051(6) 0.080(7) 0.057(8) 0.028(6) 0.015(6) -0.003(5)
F9_18 0.060(7) 0.057(4) 0.056(5) 0.023(3) 0.014(4) -0.004(4)
O1_21 0.031(4) 0.041(6) 0.036(3) 0.011(3) 0.007(3) -0.008(3)
C1_21 0.033(3) 0.044(4) 0.038(3) 0.011(3) 0.007(3) 0.000(3)
C2_21 0.049(5) 0.055(4) 0.050(5) 0.017(3) 0.009(4) -0.008(3)
F1_21 0.061(10) 0.051(8) 0.062(10) 0.005(7) 0.011(9) -0.007(7)
F2_21 0.060(7) 0.057(4) 0.056(5) 0.023(3) 0.014(4) -0.004(4)
F3_21 0.056(6) 0.055(6) 0.056(5) 0.015(4) 0.014(5) -0.013(5)
C3_21 0.050(5) 0.054(5) 0.048(4) 0.005(3) 0.013(3) 0.000(3)
F4_21 0.051(6) 0.048(5) 0.059(5) -0.002(4) 0.016(5) -0.001(4)
F5_21 0.055(5) 0.069(6) 0.054(6) 0.005(5) 0.019(4) 0.008(4)
F6_21 0.049(4) 0.068(5) 0.051(3) 0.008(3) 0.009(3) 0.005(4)
C4_21 0.036(4) 0.059(5) 0.049(4) 0.006(3) 0.010(3) 0.001(3)
F7_21 0.029(5) 0.061(5) 0.057(7) 0.007(4) 0.016(5) 0.004(4)
F8_21 0.049(4) 0.068(5) 0.051(3) 0.008(3) 0.009(3) 0.005(4)
F9_21 0.054(6) 0.066(6) 0.061(5) 0.003(5) 0.020(5) 0.010(4)
O1_7 0.035(3) 0.066(6) 0.058(5) 0.006(4) 0.022(3) 0.011(3)
C1_7 0.032(3) 0.078(4) 0.067(4) 0.014(3) 0.021(3) 0.012(3)
C2_7 0.059(5) 0.097(6) 0.082(5) 0.024(4) 0.038(4) 0.024(4)
F1_7 0.074(6) 0.104(6) 0.088(6) 0.034(4) 0.041(5) 0.024(5)
F2_7 0.074(5) 0.115(7) 0.076(5) 0.010(4) 0.035(4) 0.031(5)
F3_7 0.066(6) 0.147(11) 0.103(9) 0.033(8) 0.061(6) 0.039(6)
C3_7 0.058(5) 0.084(5) 0.075(5) 0.020(4) 0.031(4) 0.023(4)
F4_7 0.087(7) 0.076(5) 0.088(6) 0.021(4) 0.032(5) 0.027(4)
F5_7 0.060(4) 0.109(6) 0.085(8) 0.028(5) 0.030(4) 0.024(4)
F6_7 0.063(6) 0.107(8) 0.071(6) 0.031(5) 0.026(5) 0.020(6)
C4_7 0.045(4) 0.091(5) 0.082(5) 0.006(4) 0.025(4) 0.004(4)
F7_7 0.058(6) 0.110(8) 0.114(9) 0.003(6) 0.042(6) -0.006(5)
F8_7 0.044(5) 0.095(7) 0.074(5) -0.003(4) 0.017(4) -0.007(5)
F9_7 0.062(6) 0.062(5) 0.106(8) 0.002(5) 0.048(6) -0.004(4)
O1_25 0.035(3) 0.066(6) 0.058(5) 0.006(4) 0.022(3) 0.011(3)
C1_25 0.032(3) 0.078(4) 0.067(4) 0.014(3) 0.021(3) 0.012(3)
C2_25 0.059(5) 0.097(6) 0.082(5) 0.024(4) 0.038(4) 0.024(4)
F1_25 0.067(9) 0.130(19) 0.085(11) 0.027(11) 0.032(7) 0.029(9)
F2_25 0.074(5) 0.115(7) 0.076(5) 0.010(4) 0.035(4) 0.031(5)
F3_25 0.074(6) 0.104(6) 0.088(6) 0.034(4) 0.041(5) 0.024(5)
C3_25 0.058(5) 0.084(5) 0.075(5) 0.020(4) 0.031(4) 0.023(4)
F4_25 0.060(4) 0.109(6) 0.085(8) 0.028(5) 0.030(4) 0.024(4)
F5_25 0.087(7) 0.076(5) 0.088(6) 0.021(4) 0.032(5) 0.027(4)
F6_25 0.063(6) 0.107(8) 0.071(6) 0.031(5) 0.026(5) 0.020(6)
C4_25 0.045(4) 0.091(5) 0.082(5) 0.006(4) 0.025(4) 0.004(4)
F7_25 0.044(5) 0.095(7) 0.074(5) -0.003(4) 0.017(4) -0.007(5)
F8_25 0.058(6) 0.110(8) 0.114(9) 0.003(6) 0.042(6) -0.006(5)
F9_25 0.047(11) 0.102(13) 0.085(12) 0.000(10) 0.020(9) 0.004(10)
O1_27 0.035(3) 0.066(6) 0.058(5) 0.006(4) 0.022(3) 0.011(3)
C1_27 0.032(3) 0.078(4) 0.067(4) 0.014(3) 0.021(3) 0.012(3)
C2_27 0.058(5) 0.084(5) 0.075(5) 0.020(4) 0.031(4) 0.023(4)
F1_27 0.087(7) 0.076(5) 0.088(6) 0.021(4) 0.032(5) 0.027(4)
F2_27 0.066(9) 0.092(17) 0.101(18) 0.029(13) 0.044(10) 0.033(8)
F3_27 0.074(5) 0.115(7) 0.076(5) 0.010(4) 0.035(4) 0.031(5)
C3_27 0.059(5) 0.097(6) 0.082(5) 0.024(4) 0.038(4) 0.024(4)
F4_27 0.074(6) 0.104(6) 0.088(6) 0.034(4) 0.041(5) 0.024(5)
F5_27 0.062(8) 0.107(19) 0.105(16) 0.029(13) 0.042(8) 0.014(8)
F6_27 0.078(17) 0.096(10) 0.103(18) 0.031(10) 0.052(15) 0.024(10)
C4_27 0.045(4) 0.091(5) 0.082(5) 0.006(4) 0.025(4) 0.004(4)
F7_27 0.044(5) 0.095(7) 0.074(5) -0.003(4) 0.017(4) -0.007(5)
F8_27 0.046(12) 0.100(11) 0.063(16) 0.021(10) 0.006(11) 0.002(10)
F9_27 0.060(4) 0.109(6) 0.085(8) 0.028(5) 0.030(4) 0.024(4)
O1_8 0.056(5) 0.059(4) 0.058(5) 0.016(4) 0.028(4) 0.004(3)
C1_8 0.076(5) 0.052(5) 0.073(5) 0.013(4) 0.040(4) -0.002(4)
C2_8 0.108(7) 0.069(7) 0.081(6) 0.026(5) 0.045(5) 0.015(5)
F1_8 0.103(6) 0.102(6) 0.107(7) 0.028(5) 0.043(5) 0.026(5)
F2_8 0.140(7) 0.093(6) 0.078(5) 0.012(4) 0.042(5) 0.006(5)
F3_8 0.159(8) 0.083(5) 0.132(7) 0.044(5) 0.085(6) 0.010(5)
C3_8 0.089(6) 0.078(7) 0.097(7) 0.014(5) 0.055(5) -0.004(5)
F4_8 0.120(7) 0.112(7) 0.111(6) -0.008(5) 0.076(5) -0.013(5)
F5_8 0.114(7) 0.097(6) 0.152(8) 0.000(5) 0.076(6) -0.028(5)
F6_8 0.074(5) 0.106(6) 0.110(6) 0.018(5) 0.049(5) -0.006(4)
C4_8 0.094(7) 0.067(6) 0.086(6) 0.002(5) 0.047(5) -0.003(5)
F7_8 0.163(8) 0.066(5) 0.131(7) -0.001(4) 0.088(6) -0.015(5)
F8_8 0.103(6) 0.087(6) 0.098(5) -0.009(4) 0.044(4) -0.010(4)
F9_8 0.104(6) 0.084(5) 0.111(6) -0.016(5) 0.064(5) -0.008(4)
O1_9 0.052(5) 0.063(5) 0.051(4) -0.010(3) 0.023(4) -0.001(4)
C1_9 0.064(4) 0.068(4) 0.058(4) -0.011(3) 0.031(3) 0.000(3)
C2_9 0.083(6) 0.068(5) 0.071(5) -0.010(4) 0.034(5) -0.002(4)
F1_9 0.107(7) 0.079(5) 0.072(6) -0.006(5) 0.044(6) -0.013(6)
F2_9 0.075(5) 0.101(8) 0.093(7) -0.014(5) 0.030(5) -0.011(4)
F3_9 0.104(9) 0.079(5) 0.086(6) -0.025(5) 0.042(6) -0.001(6)
C3_9 0.075(6) 0.085(6) 0.061(5) -0.005(4) 0.028(4) 0.002(4)
F4_9 0.085(6) 0.096(6) 0.075(6) 0.006(5) 0.027(5) 0.014(5)
F5_9 0.115(11) 0.095(6) 0.073(6) -0.006(4) 0.047(7) 0.005(6)
F6_9 0.095(8) 0.101(5) 0.078(7) 0.001(5) 0.050(6) -0.005(5)
C4_9 0.062(5) 0.077(6) 0.080(6) -0.009(4) 0.038(4) 0.000(4)
F7_9 0.087(8) 0.102(7) 0.107(7) -0.019(5) 0.057(7) 0.005(5)
F8_9 0.069(5) 0.096(6) 0.107(6) -0.022(4) 0.044(5) -0.012(4)
F9_9 0.080(6) 0.086(6) 0.089(5) -0.001(4) 0.028(5) 0.010(5)
O1_20 0.052(5) 0.063(5) 0.051(4) -0.010(3) 0.023(4) -0.001(4)
C1_20 0.064(4) 0.068(4) 0.058(4) -0.011(3) 0.031(3) 0.000(3)
C2_20 0.075(6) 0.085(6) 0.061(5) -0.005(4) 0.028(4) 0.002(4)
F1_20 0.085(6) 0.096(6) 0.075(6) 0.006(5) 0.027(5) 0.014(5)
F2_20 0.115(11) 0.095(6) 0.073(6) -0.006(4) 0.047(7) 0.005(6)
F3_20 0.075(5) 0.101(8) 0.093(7) -0.014(5) 0.030(5) -0.011(4)
C3_20 0.083(6) 0.068(5) 0.071(5) -0.010(4) 0.034(5) -0.002(4)
F4_20 0.080(6) 0.086(6) 0.089(5) -0.001(4) 0.028(5) 0.010(5)
F5_20 0.107(7) 0.079(5) 0.072(6) -0.006(5) 0.044(6) -0.013(6)
F6_20 0.104(9) 0.079(5) 0.086(6) -0.025(5) 0.042(6) -0.001(6)
C4_20 0.062(5) 0.077(6) 0.080(6) -0.009(4) 0.038(4) 0.000(4)
F7_20 0.069(5) 0.096(6) 0.107(6) -0.022(4) 0.044(5) -0.012(4)
F8_20 0.087(8) 0.102(7) 0.107(7) -0.019(5) 0.057(7) 0.005(5)
F9_20 0.095(8) 0.101(5) 0.078(7) 0.001(5) 0.050(6) -0.005(5)
O1_10 0.068(6) 0.071(6) 0.030(4) 0.008(4) 0.018(4) 0.004(5)
C1_10 0.065(4) 0.049(4) 0.028(3) 0.003(3) 0.014(3) 0.000(3)
C2_10 0.073(5) 0.085(5) 0.058(6) 0.005(5) 0.025(4) 0.007(4)
F1_10 0.087(6) 0.106(6) 0.066(7) 0.002(5) 0.027(5) -0.017(5)
F2_10 0.079(8) 0.096(6) 0.066(6) 0.001(5) 0.036(5) 0.006(6)
F3_10 0.081(6) 0.093(6) 0.069(7) 0.013(5) 0.025(6) 0.018(5)
C3_10 0.083(6) 0.058(4) 0.032(4) 0.002(4) 0.007(4) 0.015(4)
F4_10 0.099(8) 0.064(8) 0.031(4) -0.005(4) 0.002(5) 0.026(6)
F5_10 0.083(6) 0.080(7) 0.027(7) -0.002(5) 0.009(5) 0.025(5)
F6_10 0.092(9) 0.051(4) 0.041(7) -0.001(4) 0.010(7) 0.013(5)
C4_10 0.073(6) 0.056(4) 0.043(6) 0.005(4) 0.023(5) 0.003(4)
F7_10 0.071(6) 0.068(7) 0.064(8) 0.015(5) 0.027(5) 0.000(4)
F8_10 0.077(8) 0.056(4) 0.069(7) -0.010(4) 0.035(6) -0.011(5)
F9_10 0.076(8) 0.055(6) 0.046(5) 0.010(4) 0.027(5) 0.000(6)
O1_19 0.068(6) 0.071(6) 0.030(4) 0.008(4) 0.018(4) 0.004(5)
C1_19 0.065(4) 0.049(4) 0.028(3) 0.003(3) 0.014(3) 0.000(3)
C2_19 0.073(5) 0.085(5) 0.058(6) 0.005(5) 0.025(4) 0.007(4)
F1_19 0.087(6) 0.106(6) 0.066(7) 0.002(5) 0.027(5) -0.017(5)
F2_19 0.081(6) 0.093(6) 0.069(7) 0.013(5) 0.025(6) 0.018(5)
F3_19 0.079(8) 0.096(6) 0.066(6) 0.001(5) 0.036(5) 0.006(6)
C3_19 0.073(6) 0.056(4) 0.043(6) 0.005(4) 0.023(5) 0.003(4)
F4_19 0.071(6) 0.068(7) 0.064(8) 0.015(5) 0.027(5) 0.000(4)
F5_19 0.077(8) 0.056(4) 0.069(7) -0.010(4) 0.035(6) -0.011(5)
F6_19 0.076(8) 0.055(6) 0.046(5) 0.010(4) 0.027(5) 0.000(6)
C4_19 0.083(6) 0.058(4) 0.032(4) 0.002(4) 0.007(4) 0.015(4)
F7_19 0.099(8) 0.064(8) 0.031(4) -0.005(4) 0.002(5) 0.026(6)
F8_19 0.092(9) 0.051(4) 0.041(7) -0.001(4) 0.010(7) 0.013(5)
F9_19 0.083(6) 0.080(7) 0.027(7) -0.002(5) 0.009(5) 0.025(5)
O1_22 0.068(6) 0.071(6) 0.030(4) 0.008(4) 0.018(4) 0.004(5)
C1_22 0.065(4) 0.049(4) 0.028(3) 0.003(3) 0.014(3) 0.000(3)
C2_22 0.073(6) 0.056(4) 0.043(6) 0.005(4) 0.023(5) 0.003(4)
F1_22 0.077(8) 0.056(4) 0.069(7) -0.010(4) 0.035(6) -0.011(5)
F2_22 0.076(8) 0.055(6) 0.046(5) 0.010(4) 0.027(5) 0.000(6)
F3_22 0.071(6) 0.068(7) 0.064(8) 0.015(5) 0.027(5) 0.000(4)
C3_22 0.083(6) 0.058(4) 0.032(4) 0.002(4) 0.007(4) 0.015(4)
F4_22 0.092(9) 0.051(4) 0.041(7) -0.001(4) 0.010(7) 0.013(5)
F5_22 0.083(6) 0.080(7) 0.027(7) -0.002(5) 0.009(5) 0.025(5)
F6_22 0.099(8) 0.064(8) 0.031(4) -0.005(4) 0.002(5) 0.026(6)
C4_22 0.073(5) 0.085(5) 0.058(6) 0.005(5) 0.025(4) 0.007(4)
F7_22 0.087(6) 0.106(6) 0.066(7) 0.002(5) 0.027(5) -0.017(5)
F8_22 0.081(6) 0.093(6) 0.069(7) 0.013(5) 0.025(6) 0.018(5)
F9_22 0.079(8) 0.096(6) 0.066(6) 0.001(5) 0.036(5) 0.006(6)
O1_11 0.048(4) 0.058(7) 0.066(8) 0.000(6) 0.037(5) -0.003(4)
C1_11 0.053(4) 0.074(4) 0.065(4) 0.007(3) 0.038(3) 0.006(3)
C2_11 0.064(5) 0.078(5) 0.079(5) 0.008(4) 0.048(4) 0.002(4)
F1_11 0.069(7) 0.075(5) 0.089(7) 0.006(5) 0.053(6) -0.004(5)
F2_11 0.089(7) 0.064(6) 0.073(5) 0.016(4) 0.054(5) 0.008(5)
F3_11 0.063(6) 0.093(7) 0.090(9) 0.016(7) 0.056(7) 0.006(5)
C3_11 0.066(5) 0.075(5) 0.073(5) 0.002(4) 0.040(4) 0.009(4)
F4_11 0.073(6) 0.068(7) 0.075(7) -0.013(5) 0.040(5) -0.005(5)
F5_11 0.068(6) 0.068(5) 0.076(7) 0.007(5) 0.049(5) 0.007(5)
F6_11 0.086(8) 0.075(6) 0.111(9) 0.016(6) 0.072(7) 0.020(5)
C4_11 0.077(5) 0.096(6) 0.067(5) 0.012(4) 0.033(4) 0.010(4)
F7_11 0.082(7) 0.118(8) 0.076(8) 0.004(6) 0.021(6) 0.013(5)
F8_11 0.086(6) 0.119(8) 0.083(7) 0.026(6) 0.042(5) 0.029(5)
F9_11 0.096(8) 0.123(8) 0.066(6) 0.013(5) 0.037(6) 0.005(6)
O1_17 0.048(4) 0.058(7) 0.066(8) 0.000(6) 0.037(5) -0.003(4)
C1_17 0.053(4) 0.074(4) 0.065(4) 0.007(3) 0.038(3) 0.006(3)
C2_17 0.077(5) 0.096(6) 0.067(5) 0.012(4) 0.033(4) 0.010(4)
F1_17 0.096(8) 0.123(8) 0.066(6) 0.013(5) 0.037(6) 0.005(6)
F2_17 0.086(6) 0.119(8) 0.083(7) 0.026(6) 0.042(5) 0.029(5)
F3_17 0.086(8) 0.075(6) 0.111(9) 0.016(6) 0.072(7) 0.020(5)
C3_17 0.066(5) 0.075(5) 0.073(5) 0.002(4) 0.040(4) 0.009(4)
F4_17 0.104(15) 0.108(12) 0.079(9) 0.016(8) 0.047(9) 0.018(10)
F5_17 0.073(6) 0.068(7) 0.075(7) -0.013(5) 0.040(5) -0.005(5)
F6_17 0.068(6) 0.068(5) 0.076(7) 0.007(5) 0.049(5) 0.007(5)
C4_17 0.064(5) 0.078(5) 0.079(5) 0.008(4) 0.048(4) 0.002(4)
F7_17 0.069(7) 0.075(5) 0.089(7) 0.006(5) 0.053(6) -0.004(5)
F8_17 0.063(6) 0.093(7) 0.090(9) 0.016(7) 0.056(7) 0.006(5)
F9_17 0.077(7) 0.105(10) 0.094(7) -0.005(7) 0.054(6) -0.015(6)
O1_23 0.048(4) 0.058(7) 0.066(8) 0.000(6) 0.037(5) -0.003(4)
C1_23 0.053(4) 0.074(4) 0.065(4) 0.007(3) 0.038(3) 0.006(3)
C2_23 0.066(5) 0.075(5) 0.073(5) 0.002(4) 0.040(4) 0.009(4)
F1_23 0.086(6) 0.119(8) 0.083(7) 0.026(6) 0.042(5) 0.029(5)
F2_23 0.078(9) 0.118(17) 0.102(15) 0.002(12) 0.053(10) 0.015(9)
F3_23 0.068(6) 0.068(5) 0.076(7) 0.007(5) 0.049(5) 0.007(5)
C3_23 0.064(5) 0.078(5) 0.079(5) 0.008(4) 0.048(4) 0.002(4)
F4_23 0.069(7) 0.075(5) 0.089(7) 0.006(5) 0.053(6) -0.004(5)
F5_23 0.089(7) 0.064(6) 0.073(5) 0.016(4) 0.054(5) 0.008(5)
F6_23 0.077(7) 0.105(10) 0.094(7) -0.005(7) 0.054(6) -0.015(6)
C4_23 0.077(5) 0.096(6) 0.067(5) 0.012(4) 0.033(4) 0.010(4)
F7_23 0.054(14) 0.098(8) 0.062(13) 0.002(7) 0.012(11) 0.006(7)
F8_23 0.082(7) 0.118(8) 0.076(8) 0.004(6) 0.021(6) 0.013(5)
F9_23 0.096(8) 0.123(8) 0.066(6) 0.013(5) 0.037(6) 0.005(6)
O1_12 0.058(5) 0.055(4) 0.070(5) 0.016(4) 0.043(5) 0.004(4)
C1_12 0.053(4) 0.058(4) 0.060(4) 0.020(3) 0.034(3) 0.003(3)
C2_12 0.064(5) 0.064(4) 0.068(5) 0.014(4) 0.036(4) 0.005(3)
F1_12 0.067(6) 0.081(8) 0.077(5) 0.012(4) 0.028(4) 0.010(5)
F2_12 0.086(8) 0.075(6) 0.077(5) 0.003(4) 0.048(5) 0.001(6)
F3_12 0.073(8) 0.066(5) 0.069(10) 0.006(6) 0.035(8) -0.008(6)
C3_12 0.066(5) 0.072(5) 0.062(4) 0.021(3) 0.034(4) 0.002(4)
F4_12 0.070(6) 0.072(5) 0.082(8) 0.020(4) 0.035(5) 0.010(4)
F5_12 0.076(7) 0.078(6) 0.056(7) 0.023(5) 0.033(6) -0.002(5)
F6_12 0.068(5) 0.088(8) 0.060(6) 0.029(5) 0.027(4) -0.003(4)
C4_12 0.054(4) 0.073(5) 0.075(5) 0.015(4) 0.036(4) 0.003(3)
F7_12 0.057(6) 0.084(8) 0.094(8) 0.016(6) 0.046(6) 0.004(6)
F8_12 0.072(7) 0.078(6) 0.074(6) 0.012(5) 0.044(5) -0.004(5)
F9_12 0.055(9) 0.074(5) 0.096(6) 0.020(4) 0.042(6) 0.016(4)
O1_15 0.058(5) 0.055(4) 0.070(5) 0.016(4) 0.043(5) 0.004(4)
C1_15 0.053(4) 0.058(4) 0.060(4) 0.020(3) 0.034(3) 0.003(3)
C2_15 0.064(5) 0.064(4) 0.068(5) 0.014(4) 0.036(4) 0.005(3)
F1_15 0.086(8) 0.075(6) 0.077(5) 0.003(4) 0.048(5) 0.001(6)
F2_15 0.073(8) 0.066(5) 0.069(10) 0.006(6) 0.035(8) -0.008(6)
F3_15 0.070(6) 0.072(5) 0.082(8) 0.020(4) 0.035(5) 0.010(4)
C3_15 0.066(5) 0.072(5) 0.062(4) 0.021(3) 0.034(4) 0.002(4)
F4_15 0.072(7) 0.078(6) 0.074(6) 0.012(5) 0.044(5) -0.004(5)
F5_15 0.068(5) 0.088(8) 0.060(6) 0.029(5) 0.027(4) -0.003(4)
F6_15 0.076(7) 0.078(6) 0.056(7) 0.023(5) 0.033(6) -0.002(5)
C4_15 0.054(4) 0.073(5) 0.075(5) 0.015(4) 0.036(4) 0.003(3)
F7_15 0.055(9) 0.074(5) 0.096(6) 0.020(4) 0.042(6) 0.016(4)
F8_15 0.057(6) 0.084(8) 0.094(8) 0.016(6) 0.046(6) 0.004(6)
F9_15 0.067(6) 0.081(8) 0.077(5) 0.012(4) 0.028(4) 0.010(5)
O1_24 0.058(5) 0.055(4) 0.070(5) 0.016(4) 0.043(5) 0.004(4)
C1_24 0.053(4) 0.058(4) 0.060(4) 0.020(3) 0.034(3) 0.003(3)
C2_24 0.066(5) 0.072(5) 0.062(4) 0.021(3) 0.034(4) 0.002(4)
F1_24 0.068(5) 0.088(8) 0.060(6) 0.029(5) 0.027(4) -0.003(4)
F2_24 0.076(7) 0.078(6) 0.056(7) 0.023(5) 0.033(6) -0.002(5)
F3_24 0.072(7) 0.078(6) 0.074(6) 0.012(5) 0.044(5) -0.004(5)
C3_24 0.054(4) 0.073(5) 0.075(5) 0.015(4) 0.036(4) 0.003(3)
F4_24 0.067(6) 0.081(8) 0.077(5) 0.012(4) 0.028(4) 0.010(5)
F5_24 0.055(13) 0.078(11) 0.089(17) 0.014(10) 0.035(12) 0.001(10)
F6_24 0.069(17) 0.086(13) 0.088(14) 0.019(11) 0.040(13) -0.008(11)
C4_24 0.064(5) 0.064(4) 0.068(5) 0.014(4) 0.036(4) 0.005(3)
F7_24 0.086(17) 0.058(16) 0.072(9) 0.010(8) 0.045(10) 0.003(13)
F8_24 0.070(6) 0.072(5) 0.082(8) 0.020(4) 0.035(5) 0.010(4)
F9_24 0.068(8) 0.066(16) 0.071(11) 0.011(10) 0.037(7) 0.011(7)
O1_13 0.053(7) 0.081(5) 0.049(4) -0.024(4) 0.026(5) -0.009(4)
C1_13 0.062(4) 0.072(4) 0.043(4) -0.020(3) 0.026(3) -0.009(3)
C2_13 0.071(5) 0.092(6) 0.047(4) -0.014(4) 0.026(4) -0.010(4)
F1_13 0.074(5) 0.101(8) 0.064(6) -0.013(6) 0.023(5) -0.006(5)
F2_13 0.076(7) 0.103(7) 0.054(7) -0.006(5) 0.030(6) -0.009(6)
F3_13 0.074(8) 0.103(7) 0.045(5) -0.020(5) 0.020(6) -0.011(6)
C3_13 0.073(5) 0.085(6) 0.066(5) -0.006(4) 0.037(4) 0.005(4)
F4_13 0.065(5) 0.091(7) 0.080(8) 0.004(6) 0.034(6) 0.013(5)
F5_13 0.094(9) 0.086(7) 0.077(7) -0.007(6) 0.044(6) 0.013(6)
F6_13 0.089(8) 0.098(9) 0.074(5) 0.004(5) 0.032(5) 0.010(6)
C4_13 0.080(6) 0.090(6) 0.055(5) -0.021(4) 0.035(5) -0.022(5)
F7_13 0.093(9) 0.100(9) 0.057(5) -0.017(4) 0.039(5) -0.027(6)
F8_13 0.073(7) 0.099(9) 0.073(10) -0.025(7) 0.037(7) -0.026(6)
F9_13 0.082(7) 0.088(7) 0.071(6) -0.024(5) 0.042(6) -0.029(5)
O1_16 0.053(7) 0.081(5) 0.049(4) -0.024(4) 0.026(5) -0.009(4)
C1_16 0.062(4) 0.072(4) 0.043(4) -0.020(3) 0.026(3) -0.009(3)
C2_16 0.080(6) 0.090(6) 0.055(5) -0.021(4) 0.035(5) -0.022(5)
F1_16 0.082(7) 0.088(7) 0.071(6) -0.024(5) 0.042(6) -0.029(5)
F2_16 0.106(14) 0.087(9) 0.078(14) -0.019(8) 0.043(12) -0.015(9)
F3_16 0.093(9) 0.100(9) 0.057(5) -0.017(4) 0.039(5) -0.027(6)
C3_16 0.073(5) 0.085(6) 0.066(5) -0.006(4) 0.037(4) 0.005(4)
F4_16 0.065(5) 0.091(7) 0.080(8) 0.004(6) 0.034(6) 0.013(5)
F5_16 0.089(8) 0.098(9) 0.074(5) 0.004(5) 0.032(5) 0.010(6)
F6_16 0.094(9) 0.086(7) 0.077(7) -0.007(6) 0.044(6) 0.013(6)
C4_16 0.071(5) 0.092(6) 0.047(4) -0.014(4) 0.026(4) -0.010(4)
F7_16 0.076(7) 0.103(7) 0.054(7) -0.006(5) 0.030(6) -0.009(6)
F8_16 0.074(8) 0.103(7) 0.045(5) -0.020(5) 0.020(6) -0.011(6)
F9_16 0.074(5) 0.101(8) 0.064(6) -0.013(6) 0.023(5) -0.006(5)
O1_26 0.053(7) 0.081(5) 0.049(4) -0.024(4) 0.026(5) -0.009(4)
C1_26 0.062(4) 0.072(4) 0.043(4) -0.020(3) 0.026(3) -0.009(3)
C2_26 0.071(5) 0.092(6) 0.047(4) -0.014(4) 0.026(4) -0.010(4)
F1_26 0.074(5) 0.101(8) 0.064(6) -0.013(6) 0.023(5) -0.006(5)
F2_26 0.076(7) 0.103(7) 0.054(7) -0.006(5) 0.030(6) -0.009(6)
F3_26 0.074(8) 0.103(7) 0.045(5) -0.020(5) 0.020(6) -0.011(6)
C3_26 0.073(5) 0.085(6) 0.066(5) -0.006(4) 0.037(4) 0.005(4)
F4_26 0.089(8) 0.098(9) 0.074(5) 0.004(5) 0.032(5) 0.010(6)
F5_26 0.094(9) 0.086(7) 0.077(7) -0.007(6) 0.044(6) 0.013(6)
F6_26 0.065(5) 0.091(7) 0.080(8) 0.004(6) 0.034(6) 0.013(5)
C4_26 0.080(6) 0.090(6) 0.055(5) -0.021(4) 0.035(5) -0.022(5)
F7_26 0.073(7) 0.099(9) 0.073(10) -0.025(7) 0.037(7) -0.026(6)
F8_26 0.082(7) 0.088(7) 0.071(6) -0.024(5) 0.042(6) -0.029(5)
F9_26 0.093(9) 0.100(9) 0.057(5) -0.017(4) 0.039(5) -0.027(6)
F1_14 0.117(9) 0.159(12) 0.39(2) -0.113(13) 0.156(12) -0.052(8)
C1_14 0.059(10) 0.118(16) 0.109(14) -0.056(12) 0.035(10) -0.005(11)
C2_14 0.073(12) 0.074(12) 0.19(2) -0.032(12) 0.046(13) -0.006(10)
C3_14 0.095(15) 0.115(17) 0.21(2) -0.046(16) 0.086(15) -0.020(12)
C4_14 0.058(10) 0.112(16) 0.20(2) -0.062(15) 0.051(13) -0.004(11)
C5_14 0.107(16) 0.076(12) 0.104(15) -0.013(10) -0.007(13) -0.006(12)
C6_14 0.085(14) 0.095(15) 0.083(12) -0.007(10) 0.016(10) -0.010(11)

loop_
_atom_type_symbol
_atom_type_description
_atom_type_scat_dispersion_real
_atom_type_scat_dispersion_imag
_atom_type_scat_source
C C 0.0033 0.0016 'International Tables Vol C Tables 4.2.6.8 and 6.1.1.4'
H H 0.0000 0.0000 'International Tables Vol C Tables 4.2.6.8 and 6.1.1.4'
N N 0.0061 0.0033 'International Tables Vol C Tables 4.2.6.8 and 6.1.1.4'
O O 0.0106 0.0060 'International Tables Vol C Tables 4.2.6.8 and 6.1.1.4'
F F 0.0171 0.0103 'International Tables Vol C Tables 4.2.6.8 and 6.1.1.4'
Al Al 0.0645 0.0514 'International Tables Vol C Tables 4.2.6.8 and 6.1.1.4'
In In -0.7276 1.3100 'International Tables Vol C Tables 4.2.6.8 and 6.1.1.4'

loop_
_geom_angle_atom_site_label_1
_geom_angle_atom_site_label_2
_geom_angle_atom_site_label_3
_geom_angle
_geom_angle_site_symmetry_1
_geom_angle_site_symmetry_3
N2_1 In1 N1_1 72.8(3) . .
N2_1 In1 In1 150.0(2) . 3_666
N1_1 In1 In1 129.1(2) . 3_666
N2_1 In1 In2 127.9(2) . .
N1_1 In1 In2 117.6(2) . .
In1 In1 In2 65.11(3) 3_666 .
N2_1 In1 In2 101.3(2) . 3_666
N1_1 In1 In2 97.3(2) . 3_666
In1 In1 In2 59.97(3) 3_666 3_666
In2 In1 In2 125.08(3) . 3_666
N1_2 In2 N2_3 96.7(3) . .
N1_2 In2 N1_3 84.7(3) . .
N2_3 In2 N1_3 70.3(3) . .
N1_2 In2 N2_2 70.1(3) . .
N2_3 In2 N2_2 86.5(3) . .
N1_3 In2 N2_2 143.5(3) . .
N1_2 In2 In1 116.05(19) . .
N2_3 In2 In1 146.58(19) . .
N1_3 In2 In1 116.8(2) . .
N2_2 In2 In1 98.20(18) . .
N1_2 In2 In1 170.05(19) . 3_666
N2_3 In2 In1 92.78(19) . 3_666
N1_3 In2 In1 95.9(2) . 3_666
N2_2 In2 In1 113.5(2) . 3_666
In1 In2 In1 54.92(3) . 3_666
O1_7 Al1 O1_8 114.3(7) . .
O1_25 Al1 O1_8 119.7(18) . .
O1_25 Al1 O1_20 100(2) . .
O1_8 Al1 O1_20 107.3(14) . .
O1_8 Al1 O1_27 111(2) . .
O1_8 Al1 O1_21 107.5(10) . .
O1_27 Al1 O1_21 109(2) . .
O1_25 Al1 O1_18 87.8(19) . .
O1_8 Al1 O1_18 133.1(9) . .
O1_20 Al1 O1_18 103(2) . .
O1_7 Al1 O1_6 106.7(11) . .
O1_8 Al1 O1_6 105.8(8) . .
O1_7 Al1 O1_9 109.1(8) . .
O1_8 Al1 O1_9 107.2(6) . .
O1_6 Al1 O1_9 113.9(12) . .
O1_22 Al2 O1_24 106.6(18) . .
O1_17 Al2 O1_15 105.7(16) . .
O1_12 Al2 O1_11 113.6(11) . .
O1_17 Al2 O1_16 94.8(15) . .
O1_15 Al2 O1_16 119.5(17) . .
O1_12 Al2 O1_13 105.4(12) . .
O1_11 Al2 O1_13 117.6(13) . .
O1_22 Al2 O1_23 102.0(16) . .
O1_24 Al2 O1_23 109.1(17) . .
O1_17 Al2 O1_19 115.2(19) . .
O1_15 Al2 O1_19 115(2) . .
O1_16 Al2 O1_19 105.4(16) . .
O1_12 Al2 O1_10 110.5(12) . .
O1_11 Al2 O1_10 107.6(10) . .
O1_13 Al2 O1_10 101.3(13) . .
O1_22 Al2 O1_26 120.1(17) . .
O1_24 Al2 O1_26 101(2) . .
O1_23 Al2 O1_26 117.5(18) . .
C1_1 N1_1 C12_1 118.5(9) . .
C1_1 N1_1 In1 127.3(8) . .
C12_1 N1_1 In1 114.2(7) . .
C10_1 N2_1 C11_1 118.7(9) . .
C10_1 N2_1 In1 125.8(7) . .
C11_1 N2_1 In1 115.5(7) . .
N1_1 C1_1 C2_1 123.0(11) . .
N1_1 C1_1 H1_1 118.5 . .
C2_1 C1_1 H1_1 118.5 . .
C3_1 C2_1 C1_1 118.7(12) . .
C3_1 C2_1 H2_1 120.6 . .
C1_1 C2_1 H2_1 120.6 . .
C2_1 C3_1 C4_1 119.8(11) . .
C2_1 C3_1 H3_1 120.1 . .
C4_1 C3_1 H3_1 120.1 . .
C12_1 C4_1 C3_1 117.5(12) . .
C12_1 C4_1 C5_1 119.6(11) . .
C3_1 C4_1 C5_1 122.9(12) . .
C6_1 C5_1 C4_1 120.7(12) . .
C6_1 C5_1 H5_1 119.6 . .
C4_1 C5_1 H5_1 119.6 . .
C5_1 C6_1 C7_1 122.3(13) . .
C5_1 C6_1 H6_1 118.9 . .
C7_1 C6_1 H6_1 118.9 . .
C8_1 C7_1 C11_1 117.2(11) . .
C8_1 C7_1 C6_1 123.8(12) . .
C11_1 C7_1 C6_1 118.9(12) . .
C9_1 C8_1 C7_1 119.6(11) . .
C9_1 C8_1 H8_1 120.2 . .
C7_1 C8_1 H8_1 120.2 . .
C10_1 C9_1 C8_1 118.8(12) . .
C10_1 C9_1 H9_1 120.6 . .
C8_1 C9_1 H9_1 120.6 . .
N2_1 C10_1 C9_1 124.1(11) . .
N2_1 C10_1 H10_1 117.9 . .
C9_1 C10_1 H10_1 117.9 . .
N2_1 C11_1 C7_1 121.5(10) . .
N2_1 C11_1 C12_1 119.6(9) . .
C7_1 C11_1 C12_1 118.9(10) . .
N1_1 C12_1 C4_1 122.4(10) . .
N1_1 C12_1 C11_1 118.0(9) . .
C4_1 C12_1 C11_1 119.6(10) . .
C1_2 N1_2 C12_2 117.0(9) . .
C1_2 N1_2 In2 125.1(7) . .
C12_2 N1_2 In2 117.2(7) . .
C10_2 N2_2 C11_2 118.2(9) . .
C10_2 N2_2 In2 126.1(7) . .
C11_2 N2_2 In2 114.4(6) . .
N1_2 C1_2 C2_2 123.0(11) . .
N1_2 C1_2 H1_2 118.5 . .
C2_2 C1_2 H1_2 118.5 . .
C3_2 C2_2 C1_2 120.2(11) . .
C3_2 C2_2 H2_2 119.9 . .
C1_2 C2_2 H2_2 119.9 . .
C2_2 C3_2 C4_2 119.1(11) . .
C2_2 C3_2 H3_2 120.5 . .
C4_2 C3_2 H3_2 120.5 . .
C3_2 C4_2 C12_2 118.8(10) . .
C3_2 C4_2 C5_2 123.8(11) . .
C12_2 C4_2 C5_2 117.4(11) . .
C6_2 C5_2 C4_2 122.6(11) . .
C6_2 C5_2 H5_2 118.7 . .
C4_2 C5_2 H5_2 118.7 . .
C5_2 C6_2 C7_2 121.5(11) . .
C5_2 C6_2 H6_2 119.2 . .
C7_2 C6_2 H6_2 119.2 . .
C11_2 C7_2 C8_2 117.9(10) . .
C11_2 C7_2 C6_2 118.3(11) . .
C8_2 C7_2 C6_2 123.7(10) . .
C9_2 C8_2 C7_2 119.8(10) . .
C9_2 C8_2 H8_2 120.1 . .
C7_2 C8_2 H8_2 120.1 . .
C8_2 C9_2 C10_2 119.6(11) . .
C8_2 C9_2 H9_2 120.2 . .
C10_2 C9_2 H9_2 120.2 . .
N2_2 C10_2 C9_2 122.6(11) . .
N2_2 C10_2 H10_2 118.7 . .
C9_2 C10_2 H10_2 118.7 . .
N2_2 C11_2 C7_2 121.7(10) . .
N2_2 C11_2 C12_2 118.2(9) . .
C7_2 C11_2 C12_2 120.1(10) . .
N1_2 C12_2 C4_2 121.9(10) . .
N1_2 C12_2 C11_2 118.0(9) . .
C4_2 C12_2 C11_2 120.0(9) . .
C12_3 N1_3 C1_3 118.6(9) . .
C12_3 N1_3 In2 115.4(7) . .
C1_3 N1_3 In2 125.7(8) . .
C10_3 N2_3 C11_3 117.8(8) . .
C10_3 N2_3 In2 124.6(7) . .
C11_3 N2_3 In2 117.2(6) . .
N1_3 C1_3 C2_3 122.4(12) . .
N1_3 C1_3 H1_3 118.8 . .
C2_3 C1_3 H1_3 118.8 . .
C3_3 C2_3 C1_3 118.8(12) . .
C3_3 C2_3 H2_3 120.6 . .
C1_3 C2_3 H2_3 120.6 . .
C2_3 C3_3 C4_3 120.7(11) . .
C2_3 C3_3 H3_3 119.7 . .
C4_3 C3_3 H3_3 119.7 . .
C3_3 C4_3 C12_3 118.2(12) . .
C3_3 C4_3 C5_3 123.9(12) . .
C12_3 C4_3 C5_3 117.9(12) . .
C6_3 C5_3 C4_3 122.2(12) . .
C6_3 C5_3 H5_3 118.9 . .
C4_3 C5_3 H5_3 118.9 . .
C5_3 C6_3 C7_3 120.9(13) . .
C5_3 C6_3 H6_3 119.5 . .
C7_3 C6_3 H6_3 119.5 . .
C11_3 C7_3 C8_3 118.5(10) . .
C11_3 C7_3 C6_3 119.2(12) . .
C8_3 C7_3 C6_3 122.3(12) . .
C9_3 C8_3 C7_3 119.6(11) . .
C9_3 C8_3 H8_3 120.2 . .
C7_3 C8_3 H8_3 120.2 . .
C8_3 C9_3 C10_3 118.3(11) . .
C8_3 C9_3 H9_3 120.8 . .
C10_3 C9_3 H9_3 120.8 . .
N2_3 C10_3 C9_3 123.1(10) . .
N2_3 C10_3 H10_3 118.5 . .
C9_3 C10_3 H10_3 118.5 . .
N2_3 C11_3 C7_3 122.6(10) . .
N2_3 C11_3 C12_3 118.1(9) . .
C7_3 C11_3 C12_3 119.3(9) . .
N1_3 C12_3 C4_3 121.2(10) . .
N1_3 C12_3 C11_3 118.4(8) . .
C4_3 C12_3 C11_3 120.3(11) . .
C6_4 C1_4 C2_4 127.6(17) . .
C6_4 C1_4 F1_4 116.0(17) . .
C2_4 C1_4 F1_4 116.4(15) . .
C1_4 C2_4 C3_4 116.1(14) . .
C1_4 C2_4 H2_4 121.9 . .
C3_4 C2_4 H2_4 121.9 . .
C2_4 C3_4 C4_4 121.9(15) . .
C2_4 C3_4 H3_4 119.0 . .
C4_4 C3_4 H3_4 119.0 . .
C3_4 C4_4 C5_4 116.8(15) . .
C3_4 C4_4 H4_4 121.6 . .
C5_4 C4_4 H4_4 121.6 . .
C6_4 C5_4 C4_4 122.3(15) . .
C6_4 C5_4 H5_4 118.8 . .
C4_4 C5_4 H5_4 118.8 . .
C1_4 C6_4 C5_4 115.1(16) . .
C1_4 C6_4 H6_4 122.4 . .
C5_4 C6_4 H6_4 122.4 . .
C6_5 C1_5 C2_5 124.2(13) . .
C6_5 C1_5 F1_5 118.7(13) . .
C2_5 C1_5 F1_5 117.0(13) . .
C1_5 C2_5 C3_5 117.9(13) . .
C1_5 C2_5 H2_5 121.1 . .
C3_5 C2_5 H2_5 121.1 . .
C2_5 C3_5 C4_5 120.8(13) . .
C2_5 C3_5 H3_5 119.6 . .
C4_5 C3_5 H3_5 119.6 . .
C3_5 C4_5 C5_5 117.1(13) . .
C3_5 C4_5 H4_5 121.4 . .
C5_5 C4_5 H4_5 121.4 . .
C6_5 C5_5 C4_5 122.5(12) . .
C6_5 C5_5 H5_5 118.8 . .
C4_5 C5_5 H5_5 118.8 . .
C1_5 C6_5 C5_5 117.3(12) . .
C1_5 C6_5 H6_5 121.3 . .
C5_5 C6_5 H6_5 121.3 . .
C1_6 O1_6 Al1 147.5(15) . .
O1_6 C1_6 C2_6 109.1(13) . .
O1_6 C1_6 C4_6 110.7(12) . .
C2_6 C1_6 C4_6 109.6(11) . .
O1_6 C1_6 C3_6 109.5(14) . .
C2_6 C1_6 C3_6 109.3(10) . .
C4_6 C1_6 C3_6 108.6(11) . .
F1_6 C2_6 F2_6 106.4(13) . .
F1_6 C2_6 F3_6 107.8(13) . .
F2_6 C2_6 F3_6 111.2(14) . .
F1_6 C2_6 C1_6 108.2(13) . .
F2_6 C2_6 C1_6 111.0(13) . .
F3_6 C2_6 C1_6 111.9(14) . .
F6_6 C3_6 F5_6 106.1(13) . .
F6_6 C3_6 F4_6 106.1(13) . .
F5_6 C3_6 F4_6 109.3(14) . .
F6_6 C3_6 C1_6 111.3(13) . .
F5_6 C3_6 C1_6 111.8(14) . .
F4_6 C3_6 C1_6 112.0(13) . .
F7_6 C4_6 F8_6 107.1(15) . .
F7_6 C4_6 F9_6 106.7(13) . .
F8_6 C4_6 F9_6 108.4(14) . .
F7_6 C4_6 C1_6 111.2(13) . .
F8_6 C4_6 C1_6 112.3(15) . .
F9_6 C4_6 C1_6 110.9(13) . .
C1_18 O1_18 Al1 147.6(18) . .
O1_18 C1_18 C4_18 110.4(16) . .
O1_18 C1_18 C2_18 110.6(16) . .
C4_18 C1_18 C2_18 108.9(14) . .
O1_18 C1_18 C3_18 108.3(16) . .
C4_18 C1_18 C3_18 109.2(14) . .
C2_18 C1_18 C3_18 109.5(15) . .
F1_18 C2_18 F3_18 105.9(19) . .
F1_18 C2_18 F2_18 109(2) . .
F3_18 C2_18 F2_18 105.1(19) . .
F1_18 C2_18 C1_18 112(2) . .
F3_18 C2_18 C1_18 114(2) . .
F2_18 C2_18 C1_18 109(2) . .
F5_18 C3_18 F6_18 111.1(19) . .
F5_18 C3_18 F4_18 108.8(19) . .
F6_18 C3_18 F4_18 103.9(18) . .
F5_18 C3_18 C1_18 108.6(19) . .
F6_18 C3_18 C1_18 115(2) . .
F4_18 C3_18 C1_18 109(2) . .
F7_18 C4_18 F9_18 108.0(19) . .
F7_18 C4_18 F8_18 107.1(19) . .
F9_18 C4_18 F8_18 109(2) . .
F7_18 C4_18 C1_18 109.5(19) . .
F9_18 C4_18 C1_18 111(2) . .
F8_18 C4_18 C1_18 112(2) . .
C1_21 O1_21 Al1 148(2) . .
O1_21 C1_21 C4_21 108.7(15) . .
O1_21 C1_21 C3_21 109.7(17) . .
C4_21 C1_21 C3_21 108.7(12) . .
O1_21 C1_21 C2_21 110.6(15) . .
C4_21 C1_21 C2_21 109.0(13) . .
C3_21 C1_21 C2_21 110.0(13) . .
F1_21 C2_21 F2_21 109.0(18) . .
F1_21 C2_21 F3_21 105.1(16) . .
F2_21 C2_21 F3_21 107.3(18) . .
F1_21 C2_21 C1_21 111.7(16) . .
F2_21 C2_21 C1_21 112(2) . .
F3_21 C2_21 C1_21 111.1(16) . .
F5_21 C3_21 F4_21 107.2(16) . .
F5_21 C3_21 F6_21 112.2(17) . .
F4_21 C3_21 F6_21 109.5(17) . .
F5_21 C3_21 C1_21 108.0(16) . .
F4_21 C3_21 C1_21 110.2(17) . .
F6_21 C3_21 C1_21 109.7(18) . .
F9_21 C4_21 F8_21 103.6(16) . .
F9_21 C4_21 F7_21 108.8(16) . .
F8_21 C4_21 F7_21 107.4(16) . .
F9_21 C4_21 C1_21 113.6(17) . .
F8_21 C4_21 C1_21 111.8(19) . .
F7_21 C4_21 C1_21 111.1(15) . .
C1_7 O1_7 Al1 153.7(13) . .
O1_7 C1_7 C2_7 110.9(11) . .
O1_7 C1_7 C4_7 110.9(11) . .
C2_7 C1_7 C4_7 107.6(10) . .
O1_7 C1_7 C3_7 109.4(11) . .
C2_7 C1_7 C3_7 109.5(10) . .
C4_7 C1_7 C3_7 108.5(10) . .
F2_7 C2_7 F3_7 108.4(12) . .
F2_7 C2_7 F1_7 106.4(12) . .
F3_7 C2_7 F1_7 112.6(12) . .
F2_7 C2_7 C1_7 109.3(12) . .
F3_7 C2_7 C1_7 111.4(11) . .
F1_7 C2_7 C1_7 108.7(11) . .
F5_7 C3_7 F6_7 107.0(12) . .
F5_7 C3_7 F4_7 109.1(12) . .
F6_7 C3_7 F4_7 110.7(13) . .
F5_7 C3_7 C1_7 113.0(11) . .
F6_7 C3_7 C1_7 109.2(11) . .
F4_7 C3_7 C1_7 107.8(11) . .
F9_7 C4_7 F8_7 108.6(12) . .
F9_7 C4_7 F7_7 109.3(12) . .
F8_7 C4_7 F7_7 105.5(12) . .
F9_7 C4_7 C1_7 110.8(11) . .
F8_7 C4_7 C1_7 110.0(11) . .
F7_7 C4_7 C1_7 112.5(11) . .
C1_25 O1_25 Al1 164(3) . .
O1_25 C1_25 C4_25 113(2) . .
O1_25 C1_25 C3_25 112(2) . .
C4_25 C1_25 C3_25 105.9(16) . .
O1_25 C1_25 C2_25 111.2(19) . .
C4_25 C1_25 C2_25 107.6(15) . .
C3_25 C1_25 C2_25 107.0(15) . .
F2_25 C2_25 F1_25 103(2) . .
F2_25 C2_25 F3_25 105(2) . .
F1_25 C2_25 F3_25 103(2) . .
F2_25 C2_25 C1_25 117(3) . .
F1_25 C2_25 C1_25 113(3) . .
F3_25 C2_25 C1_25 115(2) . .
F6_25 C3_25 F4_25 106(2) . .
F6_25 C3_25 F5_25 108(2) . .
F4_25 C3_25 F5_25 107(2) . .
F6_25 C3_25 C1_25 115(3) . .
F4_25 C3_25 C1_25 113(3) . .
F5_25 C3_25 C1_25 107(3) . .
F7_25 C4_25 F8_25 106(2) . .
F7_25 C4_25 F9_25 107(2) . .
F8_25 C4_25 F9_25 106(2) . .
F7_25 C4_25 C1_25 121(3) . .
F8_25 C4_25 C1_25 109(2) . .
F9_25 C4_25 C1_25 107(2) . .
C1_27 O1_27 Al1 153(3) . .
O1_27 C1_27 C4_27 110.9(18) . .
O1_27 C1_27 C3_27 111(2) . .
C4_27 C1_27 C3_27 111.5(17) . .
O1_27 C1_27 C2_27 111.5(19) . .
C4_27 C1_27 C2_27 105.8(16) . .
C3_27 C1_27 C2_27 105.4(15) . .
F3_27 C2_27 F1_27 112(2) . .
F3_27 C2_27 F2_27 112(2) . .
F1_27 C2_27 F2_27 109(2) . .
F3_27 C2_27 C1_27 105(3) . .
F1_27 C2_27 C1_27 112(3) . .
F2_27 C2_27 C1_27 107(2) . .
F6_27 C3_27 F5_27 111(2) . .
F6_27 C3_27 F4_27 109(2) . .
F5_27 C3_27 F4_27 108(2) . .
F6_27 C3_27 C1_27 111(3) . .
F5_27 C3_27 C1_27 108(3) . .
F4_27 C3_27 C1_27 110(3) . .
F7_27 C4_27 F8_27 110(2) . .
F7_27 C4_27 F9_27 107(2) . .
F8_27 C4_27 F9_27 105(2) . .
F7_27 C4_27 C1_27 113(3) . .
F8_27 C4_27 C1_27 114(3) . .
F9_27 C4_27 C1_27 106(3) . .
C1_8 O1_8 Al1 152.9(7) . .
O1_8 C1_8 C2_8 111.1(8) . .
O1_8 C1_8 C3_8 110.2(8) . .
C2_8 C1_8 C3_8 108.7(8) . .
O1_8 C1_8 C4_8 110.2(8) . .
C2_8 C1_8 C4_8 108.8(8) . .
C3_8 C1_8 C4_8 107.9(9) . .
F2_8 C2_8 F1_8 107.2(10) . .
F2_8 C2_8 F3_8 109.0(10) . .
F1_8 C2_8 F3_8 107.4(10) . .
F2_8 C2_8 C1_8 112.6(9) . .
F1_8 C2_8 C1_8 109.5(9) . .
F3_8 C2_8 C1_8 110.9(9) . .
F5_8 C3_8 F6_8 104.6(10) . .
F5_8 C3_8 F4_8 108.6(10) . .
F6_8 C3_8 F4_8 107.3(10) . .
F5_8 C3_8 C1_8 114.9(9) . .
F6_8 C3_8 C1_8 110.8(9) . .
F4_8 C3_8 C1_8 110.2(9) . .
F7_8 C4_8 F8_8 106.6(10) . .
F7_8 C4_8 F9_8 108.4(10) . .
F8_8 C4_8 F9_8 103.9(9) . .
F7_8 C4_8 C1_8 115.4(9) . .
F8_8 C4_8 C1_8 110.6(9) . .
F9_8 C4_8 C1_8 111.2(9) . .
C1_9 O1_9 Al1 150.5(12) . .
O1_9 C1_9 C3_9 111.6(11) . .
O1_9 C1_9 C4_9 110.2(11) . .
C3_9 C1_9 C4_9 108.4(10) . .
O1_9 C1_9 C2_9 109.6(11) . .
C3_9 C1_9 C2_9 108.4(10) . .
C4_9 C1_9 C2_9 108.6(10) . .
F2_9 C2_9 F3_9 106.0(12) . .
F2_9 C2_9 F1_9 111.6(12) . .
F3_9 C2_9 F1_9 110.8(13) . .
F2_9 C2_9 C1_9 109.7(11) . .
F3_9 C2_9 C1_9 111.0(14) . .
F1_9 C2_9 C1_9 107.8(11) . .
F5_9 C3_9 F4_9 109.6(12) . .
F5_9 C3_9 F6_9 107.1(13) . .
F4_9 C3_9 F6_9 106.9(12) . .
F5_9 C3_9 C1_9 108.5(12) . .
F4_9 C3_9 C1_9 111.5(13) . .
F6_9 C3_9 C1_9 113.0(11) . .
F7_9 C4_9 F9_9 107.1(12) . .
F7_9 C4_9 F8_9 104.8(13) . .
F9_9 C4_9 F8_9 112.0(13) . .
F7_9 C4_9 C1_9 115.4(13) . .
F9_9 C4_9 C1_9 110.2(11) . .
F8_9 C4_9 C1_9 107.3(14) . .
C1_20 O1_20 Al1 149(2) . .
O1_20 C1_20 C3_20 106.5(17) . .
O1_20 C1_20 C2_20 107.8(19) . .
C3_20 C1_20 C2_20 110.2(14) . .
O1_20 C1_20 C4_20 108.7(16) . .
C3_20 C1_20 C4_20 114.5(15) . .
C2_20 C1_20 C4_20 108.9(15) . .
F3_20 C2_20 F2_20 110(2) . .
F3_20 C2_20 F1_20 106(2) . .
F2_20 C2_20 F1_20 108(2) . .
F3_20 C2_20 C1_20 111(2) . .
F2_20 C2_20 C1_20 114(3) . .
F1_20 C2_20 C1_20 108(3) . .
F6_20 C3_20 F4_20 107(2) . .
F6_20 C3_20 F5_20 108(2) . .
F4_20 C3_20 F5_20 105.9(19) . .
F6_20 C3_20 C1_20 109(3) . .
F4_20 C3_20 C1_20 113(2) . .
F5_20 C3_20 C1_20 114(2) . .
F8_20 C4_20 F9_20 106(2) . .
F8_20 C4_20 F7_20 108(2) . .
F9_20 C4_20 F7_20 106(2) . .
F8_20 C4_20 C1_20 109(3) . .
F9_20 C4_20 C1_20 115(2) . .
F7_20 C4_20 C1_20 113(3) . .
C1_10 O1_10 Al2 151.1(15) . .
O1_10 C1_10 C3_10 112.5(12) . .
O1_10 C1_10 C2_10 107.4(12) . .
C3_10 C1_10 C2_10 111.6(11) . .
O1_10 C1_10 C4_10 106.9(12) . .
C3_10 C1_10 C4_10 108.7(11) . .
C2_10 C1_10 C4_10 109.6(11) . .
F3_10 C2_10 F2_10 108.1(14) . .
F3_10 C2_10 F1_10 107.8(14) . .
F2_10 C2_10 F1_10 106.5(14) . .
F3_10 C2_10 C1_10 114.1(13) . .
F2_10 C2_10 C1_10 111.8(13) . .
F1_10 C2_10 C1_10 108.1(14) . .
F5_10 C3_10 F4_10 108.4(13) . .
F5_10 C3_10 F6_10 107.8(13) . .
F4_10 C3_10 F6_10 108.9(13) . .
F5_10 C3_10 C1_10 109.7(13) . .
F4_10 C3_10 C1_10 112.2(12) . .
F6_10 C3_10 C1_10 109.7(12) . .
F8_10 C4_10 F9_10 106.8(13) . .
F8_10 C4_10 F7_10 106.5(13) . .
F9_10 C4_10 F7_10 108.1(13) . .
F8_10 C4_10 C1_10 112.5(13) . .
F9_10 C4_10 C1_10 113.5(13) . .
F7_10 C4_10 C1_10 109.2(13) . .
C1_19 O1_19 Al2 150(2) . .
O1_19 C1_19 C3_19 109.5(18) . .
O1_19 C1_19 C4_19 110.7(16) . .
C3_19 C1_19 C4_19 109.8(15) . .
O1_19 C1_19 C2_19 108.7(17) . .
C3_19 C1_19 C2_19 109.6(14) . .
C4_19 C1_19 C2_19 108.5(15) . .
F2_19 C2_19 F1_19 113(2) . .
F2_19 C2_19 F3_19 113(2) . .
F1_19 C2_19 F3_19 109(2) . .
F2_19 C2_19 C1_19 106(2) . .
F1_19 C2_19 C1_19 111(2) . .
F3_19 C2_19 C1_19 104(2) . .
F6_19 C3_19 F5_19 107(2) . .
F6_19 C3_19 F4_19 109(2) . .
F5_19 C3_19 F4_19 108(2) . .
F6_19 C3_19 C1_19 116(2) . .
F5_19 C3_19 C1_19 112(2) . .
F4_19 C3_19 C1_19 105(2) . .
F7_19 C4_19 F9_19 104.4(18) . .
F7_19 C4_19 F8_19 113(2) . .
F9_19 C4_19 F8_19 109(2) . .
F7_19 C4_19 C1_19 114(2) . .
F9_19 C4_19 C1_19 111(2) . .
F8_19 C4_19 C1_19 106(2) . .
C1_22 O1_22 Al2 157(2) . .
O1_22 C1_22 C3_22 111.6(17) . .
O1_22 C1_22 C4_22 112.6(16) . .
C3_22 C1_22 C4_22 109.6(15) . .
O1_22 C1_22 C2_22 111.9(17) . .
C3_22 C1_22 C2_22 109.3(14) . .
C4_22 C1_22 C2_22 101.3(14) . .
F3_22 C2_22 F2_22 113.3(19) . .
F3_22 C2_22 F1_22 110.7(19) . .
F2_22 C2_22 F1_22 105.9(19) . .
F3_22 C2_22 C1_22 112(2) . .
F2_22 C2_22 C1_22 108(2) . .
F1_22 C2_22 C1_22 106.4(19) . .
F6_22 C3_22 F5_22 107.5(19) . .
F6_22 C3_22 F4_22 104.3(18) . .
F5_22 C3_22 F4_22 107.5(18) . .
F6_22 C3_22 C1_22 109.7(18) . .
F5_22 C3_22 C1_22 111.0(19) . .
F4_22 C3_22 C1_22 116(2) . .
F7_22 C4_22 F9_22 111(2) . .
F7_22 C4_22 F8_22 109(2) . .
F9_22 C4_22 F8_22 107.1(19) . .
F7_22 C4_22 C1_22 115(2) . .
F9_22 C4_22 C1_22 109(2) . .
F8_22 C4_22 C1_22 106(2) . .
C1_11 O1_11 Al2 146.2(14) . .
O1_11 C1_11 C4_11 111.4(13) . .
O1_11 C1_11 C3_11 110.0(13) . .
C4_11 C1_11 C3_11 109.1(13) . .
O1_11 C1_11 C2_11 106.0(12) . .
C4_11 C1_11 C2_11 109.3(12) . .
C3_11 C1_11 C2_11 111.0(12) . .
F2_11 C2_11 F3_11 110.1(17) . .
F2_11 C2_11 F1_11 107.4(16) . .
F3_11 C2_11 F1_11 108.6(15) . .
F2_11 C2_11 C1_11 110(2) . .
F3_11 C2_11 C1_11 112.4(15) . .
F1_11 C2_11 C1_11 108.3(14) . .
F6_11 C3_11 F4_11 107.0(14) . .
F6_11 C3_11 F5_11 106.4(14) . .
F4_11 C3_11 F5_11 109.2(14) . .
F6_11 C3_11 C1_11 116.1(15) . .
F4_11 C3_11 C1_11 109.8(14) . .
F5_11 C3_11 C1_11 108.1(13) . .
F7_11 C4_11 F8_11 106.2(15) . .
F7_11 C4_11 F9_11 108.1(16) . .
F8_11 C4_11 F9_11 106.2(15) . .
F7_11 C4_11 C1_11 110.9(15) . .
F8_11 C4_11 C1_11 113.0(15) . .
F9_11 C4_11 C1_11 112.1(14) . .
C1_17 O1_17 Al2 157(2) . .
O1_17 C1_17 C2_17 110.5(16) . .
O1_17 C1_17 C4_17 109.3(16) . .
C2_17 C1_17 C4_17 109.7(13) . .
O1_17 C1_17 C3_17 112.2(16) . .
C2_17 C1_17 C3_17 107.6(14) . .
C4_17 C1_17 C3_17 107.4(14) . .
F3_17 C2_17 F1_17 110.7(19) . .
F3_17 C2_17 F2_17 105.3(18) . .
F1_17 C2_17 F2_17 109.5(19) . .
F3_17 C2_17 C1_17 102.4(18) . .
F1_17 C2_17 C1_17 113.0(19) . .
F2_17 C2_17 C1_17 115.3(19) . .
F5_17 C3_17 F6_17 107.1(18) . .
F5_17 C3_17 F4_17 107.9(19) . .
F6_17 C3_17 F4_17 106.6(18) . .
F5_17 C3_17 C1_17 108.0(18) . .
F6_17 C3_17 C1_17 119.6(19) . .
F4_17 C3_17 C1_17 107.2(19) . .
F7_17 C4_17 F8_17 106.0(18) . .
F7_17 C4_17 F9_17 103.9(17) . .
F8_17 C4_17 F9_17 107.9(18) . .
F7_17 C4_17 C1_17 116.9(19) . .
F8_17 C4_17 C1_17 112(2) . .
F9_17 C4_17 C1_17 109.1(18) . .
C1_23 O1_23 Al2 154(2) . .
O1_23 C1_23 C2_23 112.1(16) . .
O1_23 C1_23 C3_23 111.4(17) . .
C2_23 C1_23 C3_23 109.0(14) . .
O1_23 C1_23 C4_23 107.6(17) . .
C2_23 C1_23 C4_23 110.1(14) . .
C3_23 C1_23 C4_23 106.6(15) . .
F1_23 C2_23 F3_23 113(2) . .
F1_23 C2_23 F2_23 107.9(19) . .
F3_23 C2_23 F2_23 107.8(18) . .
F1_23 C2_23 C1_23 111(2) . .
F3_23 C2_23 C1_23 107(2) . .
F2_23 C2_23 C1_23 110(2) . .
F5_23 C3_23 F4_23 109(2) . .
F5_23 C3_23 F6_23 108(2) . .
F4_23 C3_23 F6_23 103.9(19) . .
F5_23 C3_23 C1_23 112(3) . .
F4_23 C3_23 C1_23 109(2) . .
F6_23 C3_23 C1_23 114(2) . .
F9_23 C4_23 F8_23 108(2) . .
F9_23 C4_23 F7_23 106.7(19) . .
F8_23 C4_23 F7_23 108(2) . .
F9_23 C4_23 C1_23 111(2) . .
F8_23 C4_23 C1_23 108(2) . .
F7_23 C4_23 C1_23 114.5(19) . .
C1_12 O1_12 Al2 154.3(16) . .
O1_12 C1_12 C3_12 111.0(14) . .
O1_12 C1_12 C4_12 112.1(13) . .
C3_12 C1_12 C4_12 108.4(11) . .
O1_12 C1_12 C2_12 110.2(13) . .
C3_12 C1_12 C2_12 106.1(11) . .
C4_12 C1_12 C2_12 108.9(11) . .
F1_12 C2_12 F3_12 103.5(14) . .
F1_12 C2_12 F2_12 110.9(15) . .
F3_12 C2_12 F2_12 109.3(15) . .
F1_12 C2_12 C1_12 108.6(14) . .
F3_12 C2_12 C1_12 115.9(13) . .
F2_12 C2_12 C1_12 108.5(15) . .
F6_12 C3_12 F4_12 104.2(14) . .
F6_12 C3_12 F5_12 108.4(13) . .
F4_12 C3_12 F5_12 108.5(14) . .
F6_12 C3_12 C1_12 111.5(13) . .
F4_12 C3_12 C1_12 111.1(13) . .
F5_12 C3_12 C1_12 112.7(12) . .
F7_12 C4_12 F9_12 108.2(15) . .
F7_12 C4_12 F8_12 108.1(16) . .
F9_12 C4_12 F8_12 109.7(15) . .
F7_12 C4_12 C1_12 110.0(16) . .
F9_12 C4_12 C1_12 111.1(16) . .
F8_12 C4_12 C1_12 109.7(14) . .
C1_15 O1_15 Al2 148(2) . .
O1_15 C1_15 C2_15 108.2(15) . .
O1_15 C1_15 C4_15 107.7(17) . .
C2_15 C1_15 C4_15 111.0(13) . .
O1_15 C1_15 C3_15 109.3(17) . .
C2_15 C1_15 C3_15 112.3(13) . .
C4_15 C1_15 C3_15 108.2(14) . .
F2_15 C2_15 F3_15 107.3(17) . .
F2_15 C2_15 F1_15 106.1(18) . .
F3_15 C2_15 F1_15 109.9(18) . .
F2_15 C2_15 C1_15 108.7(18) . .
F3_15 C2_15 C1_15 112.1(18) . .
F1_15 C2_15 C1_15 112(2) . .
F6_15 C3_15 F5_15 111.0(18) . .
F6_15 C3_15 F4_15 105.8(17) . .
F5_15 C3_15 F4_15 104.7(17) . .
F6_15 C3_15 C1_15 114.2(18) . .
F5_15 C3_15 C1_15 106.6(19) . .
F4_15 C3_15 C1_15 114.1(18) . .
F9_15 C4_15 F8_15 108.0(19) . .
F9_15 C4_15 F7_15 108.4(19) . .
F8_15 C4_15 F7_15 106.4(19) . .
F9_15 C4_15 C1_15 109.2(18) . .
F8_15 C4_15 C1_15 117(2) . .
F7_15 C4_15 C1_15 107(2) . .
C1_24 O1_24 Al2 149(2) . .
O1_24 C1_24 C3_24 107.1(16) . .
O1_24 C1_24 C2_24 109.7(18) . .
C3_24 C1_24 C2_24 112.6(16) . .
O1_24 C1_24 C4_24 108.8(18) . .
C3_24 C1_24 C4_24 110.6(15) . .
C2_24 C1_24 C4_24 108.1(16) . .
F3_24 C2_24 F2_24 109(2) . .
F3_24 C2_24 F1_24 107(2) . .
F2_24 C2_24 F1_24 106(2) . .
F3_24 C2_24 C1_24 111(3) . .
F2_24 C2_24 C1_24 109(3) . .
F1_24 C2_24 C1_24 114(3) . .
F6_24 C3_24 F4_24 109(2) . .
F6_24 C3_24 F5_24 110(2) . .
F4_24 C3_24 F5_24 109(2) . .
F6_24 C3_24 C1_24 111(2) . .
F4_24 C3_24 C1_24 108(3) . .
F5_24 C3_24 C1_24 110(2) . .
F7_24 C4_24 F8_24 107(2) . .
F7_24 C4_24 F9_24 108(2) . .
F8_24 C4_24 F9_24 110(2) . .
F7_24 C4_24 C1_24 113(3) . .
F8_24 C4_24 C1_24 109(3) . .
F9_24 C4_24 C1_24 109(2) . .
C1_13 O1_13 Al2 150(2) . .
O1_13 C1_13 C3_13 108.6(16) . .
O1_13 C1_13 C2_13 107.4(15) . .
C3_13 C1_13 C2_13 110.0(12) . .
O1_13 C1_13 C4_13 111.4(14) . .
C3_13 C1_13 C4_13 110.4(13) . .
C2_13 C1_13 C4_13 109.0(13) . .
F3_13 C2_13 F1_13 106.6(16) . .
F3_13 C2_13 F2_13 109.0(18) . .
F1_13 C2_13 F2_13 110.1(18) . .
F3_13 C2_13 C1_13 113.0(16) . .
F1_13 C2_13 C1_13 110.0(17) . .
F2_13 C2_13 C1_13 108(2) . .
F6_13 C3_13 F4_13 106.0(16) . .
F6_13 C3_13 F5_13 108.5(16) . .
F4_13 C3_13 F5_13 109.2(16) . .
F6_13 C3_13 C1_13 110.1(16) . .
F4_13 C3_13 C1_13 112.5(17) . .
F5_13 C3_13 C1_13 110.4(15) . .
F8_13 C4_13 F7_13 105.0(16) . .
F8_13 C4_13 F9_13 104.5(16) . .
F7_13 C4_13 F9_13 108.7(17) . .
F8_13 C4_13 C1_13 113.0(16) . .
F7_13 C4_13 C1_13 109.6(16) . .
F9_13 C4_13 C1_13 115.5(16) . .
C1_16 O1_16 Al2 157(2) . .
O1_16 C1_16 C3_16 110.8(16) . .
O1_16 C1_16 C4_16 108.8(16) . .
C3_16 C1_16 C4_16 111.1(14) . .
O1_16 C1_16 C2_16 109.3(16) . .
C3_16 C1_16 C2_16 106.5(14) . .
C4_16 C1_16 C2_16 110.3(14) . .
F1_16 C2_16 F2_16 108.6(18) . .
F1_16 C2_16 F3_16 107.7(18) . .
F2_16 C2_16 F3_16 109.2(18) . .
F1_16 C2_16 C1_16 109.6(18) . .
F2_16 C2_16 C1_16 112.1(18) . .
F3_16 C2_16 C1_16 110(2) . .
F4_16 C3_16 F6_16 106.3(18) . .
F4_16 C3_16 F5_16 107.6(18) . .
F6_16 C3_16 F5_16 103.2(18) . .
F4_16 C3_16 C1_16 111.3(18) . .
F6_16 C3_16 C1_16 117.5(19) . .
F5_16 C3_16 C1_16 110(2) . .
F8_16 C4_16 F9_16 104.3(18) . .
F8_16 C4_16 F7_16 102.9(18) . .
F9_16 C4_16 F7_16 106.0(19) . .
F8_16 C4_16 C1_16 114(2) . .
F9_16 C4_16 C1_16 114(2) . .
F7_16 C4_16 C1_16 114(3) . .
C1_26 O1_26 Al2 151(2) . .
O1_26 C1_26 C4_26 111.6(15) . .
O1_26 C1_26 C2_26 109.1(16) . .
C4_26 C1_26 C2_26 110.4(14) . .
O1_26 C1_26 C3_26 109.6(17) . .
C4_26 C1_26 C3_26 109.1(14) . .
C2_26 C1_26 C3_26 107.0(13) . .
F1_26 C2_26 F2_26 108.6(19) . .
F1_26 C2_26 F3_26 107.1(18) . .
F2_26 C2_26 F3_26 110.4(19) . .
F1_26 C2_26 C1_26 110(2) . .
F2_26 C2_26 C1_26 109(2) . .
F3_26 C2_26 C1_26 111.8(18) . .
F4_26 C3_26 F5_26 113.2(19) . .
F4_26 C3_26 F6_26 106.4(18) . .
F5_26 C3_26 F6_26 105.7(18) . .
F4_26 C3_26 C1_26 112(2) . .
F5_26 C3_26 C1_26 110.9(18) . .
F6_26 C3_26 C1_26 108.5(19) . .
F7_26 C4_26 F8_26 107.3(18) . .
F7_26 C4_26 F9_26 110.9(18) . .
F8_26 C4_26 F9_26 99.9(18) . .
F7_26 C4_26 C1_26 114.3(19) . .
F8_26 C4_26 C1_26 113.7(19) . .
F9_26 C4_26 C1_26 110(2) . .
C6_14 C1_14 F1_14 115.3(18) . .
C6_14 C1_14 C2_14 126.1(14) . .
F1_14 C1_14 C2_14 118.6(17) . .
C3_14 C2_14 C1_14 116.9(14) . .
C3_14 C2_14 H2_14 121.5 . .
C1_14 C2_14 H2_14 121.5 . .
C2_14 C3_14 C4_14 120.8(15) . .
C2_14 C3_14 H3_14 119.6 . .
C4_14 C3_14 H3_14 119.6 . .
C3_14 C4_14 C5_14 118.2(14) . .
C3_14 C4_14 H4_14 120.9 . .
C5_14 C4_14 H4_14 120.9 . .
C6_14 C5_14 C4_14 121.1(15) . .
C6_14 C5_14 H5_14 119.4 . .
C4_14 C5_14 H5_14 119.4 . .
C1_14 C6_14 C5_14 116.7(15) . .
C1_14 C6_14 H6_14 121.7 . .
C5_14 C6_14 H6_14 121.7 . .

loop_
_geom_bond_atom_site_label_1
_geom_bond_atom_site_label_2
_geom_bond_distance
_geom_bond_site_symmetry_2
In1 N2_1 2.282(9) .
In1 N1_1 2.342(8) .
In1 In1 2.5806(16) 3_666
In1 In2 2.7303(10) .
In1 In2 2.8606(11) 3_666
In2 N1_2 2.317(9) .
In2 N2_3 2.325(8) .
In2 N1_3 2.376(8) .
In2 N2_2 2.407(8) .
In2 In1 2.8606(11) 3_666
Al1 O1_7 1.700(9) .
Al1 O1_25 1.703(13) .
Al1 O1_8 1.709(7) .
Al1 O1_20 1.712(14) .
Al1 O1_27 1.713(14) .
Al1 O1_21 1.724(13) .
Al1 O1_18 1.727(13) .
Al1 O1_6 1.729(11) .
Al1 O1_9 1.732(9) .
Al2 O1_17 1.700(12) .
Al2 O1_22 1.701(12) .
Al2 O1_12 1.705(10) .
Al2 O1_24 1.705(14) .
Al2 O1_15 1.707(13) .
Al2 O1_11 1.708(11) .
Al2 O1_16 1.710(12) .
Al2 O1_13 1.710(12) .
Al2 O1_23 1.711(13) .
Al2 O1_19 1.715(14) .
Al2 O1_10 1.716(10) .
Al2 O1_26 1.718(13) .
N1_1 C1_1 1.314(13) .
N1_1 C12_1 1.350(13) .
N2_1 C10_1 1.338(13) .
N2_1 C11_1 1.346(13) .
C1_1 C2_1 1.420(15) .
C1_1 H1_1 0.9500 .
C2_1 C3_1 1.335(17) .
C2_1 H2_1 0.9500 .
C3_1 C4_1 1.422(17) .
C3_1 H3_1 0.9500 .
C4_1 C12_1 1.396(15) .
C4_1 C5_1 1.452(18) .
C5_1 C6_1 1.306(19) .
C5_1 H5_1 0.9500 .
C6_1 C7_1 1.442(18) .
C6_1 H6_1 0.9500 .
C7_1 C8_1 1.413(17) .
C7_1 C11_1 1.414(15) .
C8_1 C9_1 1.379(17) .
C8_1 H8_1 0.9500 .
C9_1 C10_1 1.348(16) .
C9_1 H9_1 0.9500 .
C10_1 H10_1 0.9500 .
C11_1 C12_1 1.445(15) .
N1_2 C1_2 1.350(13) .
N1_2 C12_2 1.372(12) .
N2_2 C10_2 1.335(13) .
N2_2 C11_2 1.358(13) .
C1_2 C2_2 1.379(16) .
C1_2 H1_2 0.9500 .
C2_2 C3_2 1.361(17) .
C2_2 H2_2 0.9500 .
C3_2 C4_2 1.387(15) .
C3_2 H3_2 0.9500 .
C4_2 C12_2 1.403(14) .
C4_2 C5_2 1.438(16) .
C5_2 C6_2 1.315(17) .
C5_2 H5_2 0.9500 .
C6_2 C7_2 1.426(16) .
C6_2 H6_2 0.9500 .
C7_2 C11_2 1.402(14) .
C7_2 C8_2 1.404(16) .
C8_2 C9_2 1.339(16) .
C8_2 H8_2 0.9500 .
C9_2 C10_2 1.392(15) .
C9_2 H9_2 0.9500 .
C10_2 H10_2 0.9500 .
C11_2 C12_2 1.428(14) .
N1_3 C12_3 1.349(14) .
N1_3 C1_3 1.350(14) .
N2_3 C10_3 1.344(13) .
N2_3 C11_3 1.350(12) .
C1_3 C2_3 1.385(16) .
C1_3 H1_3 0.9500 .
C2_3 C3_3 1.340(18) .
C2_3 H2_3 0.9500 .
C3_3 C4_3 1.394(18) .
C3_3 H3_3 0.9500 .
C4_3 C12_3 1.396(15) .
C4_3 C5_3 1.409(19) .
C5_3 C6_3 1.313(19) .
C5_3 H5_3 0.9500 .
C6_3 C7_3 1.436(17) .
C6_3 H6_3 0.9500 .
C7_3 C11_3 1.366(15) .
C7_3 C8_3 1.416(18) .
C8_3 C9_3 1.354(16) .
C8_3 H8_3 0.9500 .
C9_3 C10_3 1.394(15) .
C9_3 H9_3 0.9500 .
C10_3 H10_3 0.9500 .
C11_3 C12_3 1.430(14) .
F1_4 C1_4 1.360(18) .
C1_4 C6_4 1.326(16) .
C1_4 C2_4 1.344(17) .
C2_4 C3_4 1.364(17) .
C2_4 H2_4 0.9500 .
C3_4 C4_4 1.379(17) .
C3_4 H3_4 0.9500 .
C4_4 C5_4 1.404(18) .
C4_4 H4_4 0.9500 .
C5_4 C6_4 1.372(18) .
C5_4 H5_4 0.9500 .
C6_4 H6_4 0.9500 .
F1_5 C1_5 1.384(14) .
C1_5 C6_5 1.324(14) .
C1_5 C2_5 1.366(16) .
C2_5 C3_5 1.373(17) .
C2_5 H2_5 0.9500 .
C3_5 C4_5 1.376(16) .
C3_5 H3_5 0.9500 .
C4_5 C5_5 1.396(16) .
C4_5 H4_5 0.9500 .
C5_5 C6_5 1.361(15) .
C5_5 H5_5 0.9500 .
C6_5 H6_5 0.9500 .
O1_6 C1_6 1.348(12) .
C1_6 C2_6 1.546(13) .
C1_6 C4_6 1.548(13) .
C1_6 C3_6 1.550(13) .
C2_6 F1_6 1.332(13) .
C2_6 F2_6 1.333(13) .
C2_6 F3_6 1.333(13) .
C3_6 F6_6 1.329(13) .
C3_6 F5_6 1.342(13) .
C3_6 F4_6 1.344(13) .
C4_6 F7_6 1.337(13) .
C4_6 F8_6 1.338(13) .
C4_6 F9_6 1.345(13) .
O1_18 C1_18 1.346(13) .
C1_18 C4_18 1.542(14) .
C1_18 C2_18 1.544(14) .
C1_18 C3_18 1.547(14) .
C2_18 F1_18 1.334(14) .
C2_18 F3_18 1.336(14) .
C2_18 F2_18 1.339(14) .
C3_18 F5_18 1.326(14) .
C3_18 F6_18 1.327(14) .
C3_18 F4_18 1.337(14) .
C4_18 F7_18 1.334(14) .
C4_18 F9_18 1.334(14) .
C4_18 F8_18 1.335(14) .
O1_21 C1_21 1.346(13) .
C1_21 C4_21 1.543(14) .
C1_21 C3_21 1.544(14) .
C1_21 C2_21 1.551(14) .
C2_21 F1_21 1.330(14) .
C2_21 F2_21 1.338(14) .
C2_21 F3_21 1.345(14) .
C3_21 F5_21 1.330(14) .
C3_21 F4_21 1.342(14) .
C3_21 F6_21 1.347(14) .
C4_21 F9_21 1.323(14) .
C4_21 F8_21 1.331(14) .
C4_21 F7_21 1.333(14) .
O1_7 C1_7 1.336(11) .
C1_7 C2_7 1.548(13) .
C1_7 C4_7 1.549(13) .
C1_7 C3_7 1.552(13) .
C2_7 F2_7 1.312(13) .
C2_7 F3_7 1.339(12) .
C2_7 F1_7 1.370(12) .
C3_7 F5_7 1.325(12) .
C3_7 F6_7 1.342(12) .
C3_7 F4_7 1.372(13) .
C4_7 F9_7 1.339(12) .
C4_7 F8_7 1.342(12) .
C4_7 F7_7 1.346(12) .
O1_25 C1_25 1.320(13) .
C1_25 C4_25 1.552(14) .
C1_25 C3_25 1.556(14) .
C1_25 C2_25 1.563(14) .
C2_25 F2_25 1.342(15) .
C2_25 F1_25 1.343(15) .
C2_25 F3_25 1.353(15) .
C3_25 F6_25 1.340(15) .
C3_25 F4_25 1.347(15) .
C3_25 F5_25 1.349(15) .
C4_25 F7_25 1.337(15) .
C4_25 F8_25 1.346(15) .
C4_25 F9_25 1.347(15) .
O1_27 C1_27 1.334(14) .
C1_27 C4_27 1.544(14) .
C1_27 C3_27 1.547(14) .
C1_27 C2_27 1.554(14) .
C2_27 F3_27 1.318(15) .
C2_27 F1_27 1.332(15) .
C2_27 F2_27 1.338(15) .
C3_27 F6_27 1.323(15) .
C3_27 F5_27 1.341(15) .
C3_27 F4_27 1.354(15) .
C4_27 F7_27 1.331(15) .
C4_27 F8_27 1.334(15) .
C4_27 F9_27 1.338(15) .
O1_8 C1_8 1.347(10) .
C1_8 C2_8 1.540(11) .
C1_8 C3_8 1.544(12) .
C1_8 C4_8 1.546(12) .
C2_8 F2_8 1.313(11) .
C2_8 F1_8 1.333(11) .
C2_8 F3_8 1.349(11) .
C3_8 F5_8 1.335(11) .
C3_8 F6_8 1.335(11) .
C3_8 F4_8 1.340(11) .
C4_8 F7_8 1.302(11) .
C4_8 F8_8 1.341(11) .
C4_8 F9_8 1.350(11) .
O1_9 C1_9 1.331(11) .
C1_9 C3_9 1.545(13) .
C1_9 C4_9 1.550(13) .
C1_9 C2_9 1.553(12) .
C2_9 F2_9 1.321(12) .
C2_9 F3_9 1.324(12) .
C2_9 F1_9 1.348(12) .
C3_9 F5_9 1.325(12) .
C3_9 F4_9 1.355(12) .
C3_9 F6_9 1.357(12) .
C4_9 F7_9 1.307(12) .
C4_9 F9_9 1.332(12) .
C4_9 F8_9 1.366(13) .
O1_20 C1_20 1.347(14) .
C1_20 C3_20 1.542(14) .
C1_20 C2_20 1.546(14) .
C1_20 C4_20 1.546(14) .
C2_20 F3_20 1.323(14) .
C2_20 F2_20 1.326(14) .
C2_20 F1_20 1.349(15) .
C3_20 F6_20 1.334(14) .
C3_20 F4_20 1.334(14) .
C3_20 F5_20 1.363(14) .
C4_20 F8_20 1.329(15) .
C4_20 F9_20 1.346(14) .
C4_20 F7_20 1.349(15) .
O1_10 C1_10 1.346(12) .
C1_10 C3_10 1.532(13) .
C1_10 C2_10 1.547(13) .
C1_10 C4_10 1.549(13) .
C2_10 F3_10 1.334(13) .
C2_10 F2_10 1.340(13) .
C2_10 F1_10 1.343(13) .
C3_10 F5_10 1.332(13) .
C3_10 F4_10 1.334(13) .
C3_10 F6_10 1.356(13) .
C4_10 F8_10 1.323(13) .
C4_10 F9_10 1.327(13) .
C4_10 F7_10 1.329(13) .
O1_19 C1_19 1.346(14) .
C1_19 C3_19 1.538(14) .
C1_19 C4_19 1.542(14) .
C1_19 C2_19 1.545(14) .
C2_19 F2_19 1.329(14) .
C2_19 F1_19 1.333(14) .
C2_19 F3_19 1.334(14) .
C3_19 F6_19 1.327(14) .
C3_19 F5_19 1.330(14) .
C3_19 F4_19 1.331(14) .
C4_19 F7_19 1.333(14) .
C4_19 F9_19 1.337(14) .
C4_19 F8_19 1.341(14) .
O1_22 C1_22 1.331(13) .
C1_22 C3_22 1.540(14) .
C1_22 C4_22 1.550(14) .
C1_22 C2_22 1.552(14) .
C2_22 F3_22 1.314(14) .
C2_22 F2_22 1.330(14) .
C2_22 F1_22 1.342(14) .
C3_22 F6_22 1.333(14) .
C3_22 F5_22 1.341(14) .
C3_22 F4_22 1.343(14) .
C4_22 F7_22 1.320(14) .
C4_22 F9_22 1.329(14) .
C4_22 F8_22 1.348(14) .
O1_11 C1_11 1.357(12) .
C1_11 C4_11 1.530(14) .
C1_11 C3_11 1.537(14) .
C1_11 C2_11 1.543(13) .
C2_11 F2_11 1.313(14) .
C2_11 F3_11 1.332(13) .
C2_11 F1_11 1.340(13) .
C3_11 F6_11 1.320(13) .
C3_11 F4_11 1.327(13) .
C3_11 F5_11 1.344(13) .
C4_11 F7_11 1.324(14) .
C4_11 F8_11 1.324(13) .
C4_11 F9_11 1.331(13) .
O1_17 C1_17 1.334(13) .
C1_17 C2_17 1.545(14) .
C1_17 C4_17 1.549(14) .
C1_17 C3_17 1.550(14) .
C2_17 F3_17 1.331(14) .
C2_17 F1_17 1.332(14) .
C2_17 F2_17 1.340(14) .
C3_17 F5_17 1.316(14) .
C3_17 F6_17 1.331(14) .
C3_17 F4_17 1.341(14) .
C4_17 F7_17 1.341(14) .
C4_17 F8_17 1.343(14) .
C4_17 F9_17 1.343(14) .
O1_23 C1_23 1.334(13) .
C1_23 C2_23 1.546(14) .
C1_23 C3_23 1.547(14) .
C1_23 C4_23 1.548(14) .
C2_23 F1_23 1.333(14) .
C2_23 F3_23 1.335(14) .
C2_23 F2_23 1.339(14) .
C3_23 F5_23 1.324(14) .
C3_23 F4_23 1.339(14) .
C3_23 F6_23 1.341(14) .
C4_23 F9_23 1.321(14) .
C4_23 F8_23 1.322(15) .
C4_23 F7_23 1.340(14) .
O1_12 C1_12 1.338(12) .
C1_12 C3_12 1.547(13) .
C1_12 C4_12 1.550(13) .
C1_12 C2_12 1.551(13) .
C2_12 F1_12 1.327(13) .
C2_12 F3_12 1.334(13) .
C2_12 F2_12 1.343(13) .
C3_12 F6_12 1.322(13) .
C3_12 F4_12 1.338(13) .
C3_12 F5_12 1.343(13) .
C4_12 F7_12 1.332(13) .
C4_12 F9_12 1.332(13) .
C4_12 F8_12 1.335(13) .
O1_15 C1_15 1.354(13) .
C1_15 C2_15 1.540(14) .
C1_15 C4_15 1.543(14) .
C1_15 C3_15 1.544(14) .
C2_15 F2_15 1.337(14) .
C2_15 F3_15 1.337(14) .
C2_15 F1_15 1.342(14) .
C3_15 F6_15 1.329(14) .
C3_15 F5_15 1.337(14) .
C3_15 F4_15 1.339(14) .
C4_15 F9_15 1.328(14) .
C4_15 F8_15 1.332(14) .
C4_15 F7_15 1.349(14) .
O1_24 C1_24 1.349(14) .
C1_24 C3_24 1.537(14) .
C1_24 C2_24 1.542(14) .
C1_24 C4_24 1.547(14) .
C2_24 F3_24 1.329(15) .
C2_24 F2_24 1.336(15) .
C2_24 F1_24 1.342(15) .
C3_24 F6_24 1.327(14) .
C3_24 F4_24 1.329(15) .
C3_24 F5_24 1.332(15) .
C4_24 F7_24 1.332(15) .
C4_24 F8_24 1.333(15) .
C4_24 F9_24 1.337(15) .
O1_13 C1_13 1.340(13) .
C1_13 C3_13 1.535(14) .
C1_13 C2_13 1.541(14) .
C1_13 C4_13 1.542(14) .
C2_13 F3_13 1.319(14) .
C2_13 F1_13 1.327(14) .
C2_13 F2_13 1.334(14) .
C3_13 F6_13 1.331(14) .
C3_13 F4_13 1.332(14) .
C3_13 F5_13 1.333(14) .
C4_13 F8_13 1.325(14) .
C4_13 F7_13 1.336(14) .
C4_13 F9_13 1.337(14) .
O1_16 C1_16 1.329(13) .
C1_16 C3_16 1.548(14) .
C1_16 C4_16 1.550(14) .
C1_16 C2_16 1.555(14) .
C2_16 F1_16 1.332(14) .
C2_16 F2_16 1.334(14) .
C2_16 F3_16 1.339(14) .
C3_16 F4_16 1.335(14) .
C3_16 F6_16 1.335(14) .
C3_16 F5_16 1.335(14) .
C4_16 F8_16 1.343(14) .
C4_16 F9_16 1.344(14) .
C4_16 F7_16 1.348(14) .
O1_26 C1_26 1.339(13) .
C1_26 C4_26 1.541(14) .
C1_26 C2_26 1.547(14) .
C1_26 C3_26 1.550(14) .
C2_26 F1_26 1.322(14) .
C2_26 F2_26 1.337(14) .
C2_26 F3_26 1.338(14) .
C3_26 F4_26 1.324(14) .
C3_26 F5_26 1.331(14) .
C3_26 F6_26 1.336(14) .
C4_26 F7_26 1.334(14) .
C4_26 F8_26 1.337(14) .
C4_26 F9_26 1.339(14) .
F1_14 C1_14 1.348(16) .
C1_14 C6_14 1.317(16) .
C1_14 C2_14 1.354(17) .
C2_14 C3_14 1.351(17) .
C2_14 H2_14 0.9500 .
C3_14 C4_14 1.375(17) .
C3_14 H3_14 0.9500 .
C4_14 C5_14 1.392(18) .
C4_14 H4_14 0.9500 .
C5_14 C6_14 1.357(18) .
C5_14 H5_14 0.9500 .
C6_14 H6_14 0.9500 .

loop_
_geom_torsion_atom_site_label_1
_geom_torsion_atom_site_label_2
_geom_torsion_atom_site_label_3
_geom_torsion_atom_site_label_4
_geom_torsion
_geom_torsion_site_symmetry_1
_geom_torsion_site_symmetry_2
_geom_torsion_site_symmetry_3
_geom_torsion_site_symmetry_4
C12_1 N1_1 C1_1 C2_1 1.0(16) . . . .
In1 N1_1 C1_1 C2_1 178.4(8) . . . .
N1_1 C1_1 C2_1 C3_1 -1.2(18) . . . .
C1_1 C2_1 C3_1 C4_1 0.5(19) . . . .
C2_1 C3_1 C4_1 C12_1 0.1(19) . . . .
C2_1 C3_1 C4_1 C5_1 -178.3(12) . . . .
C12_1 C4_1 C5_1 C6_1 -1(2) . . . .
C3_1 C4_1 C5_1 C6_1 177.9(14) . . . .
C4_1 C5_1 C6_1 C7_1 0(2) . . . .
C5_1 C6_1 C7_1 C8_1 -178.4(14) . . . .
C5_1 C6_1 C7_1 C11_1 0(2) . . . .
C11_1 C7_1 C8_1 C9_1 -0.1(17) . . . .
C6_1 C7_1 C8_1 C9_1 178.6(12) . . . .
C7_1 C8_1 C9_1 C10_1 0.3(19) . . . .
C11_1 N2_1 C10_1 C9_1 0.3(17) . . . .
In1 N2_1 C10_1 C9_1 -177.0(9) . . . .
C8_1 C9_1 C10_1 N2_1 0(2) . . . .
C10_1 N2_1 C11_1 C7_1 -0.1(15) . . . .
In1 N2_1 C11_1 C7_1 177.5(8) . . . .
C10_1 N2_1 C11_1 C12_1 -178.3(10) . . . .
In1 N2_1 C11_1 C12_1 -0.7(12) . . . .
C8_1 C7_1 C11_1 N2_1 0.0(16) . . . .
C6_1 C7_1 C11_1 N2_1 -178.8(11) . . . .
C8_1 C7_1 C11_1 C12_1 178.2(10) . . . .
C6_1 C7_1 C11_1 C12_1 -0.5(16) . . . .
C1_1 N1_1 C12_1 C4_1 -0.3(15) . . . .
In1 N1_1 C12_1 C4_1 -178.0(8) . . . .
C1_1 N1_1 C12_1 C11_1 177.7(9) . . . .
In1 N1_1 C12_1 C11_1 0.0(11) . . . .
C3_1 C4_1 C12_1 N1_1 -0.3(17) . . . .
C5_1 C4_1 C12_1 N1_1 178.2(11) . . . .
C3_1 C4_1 C12_1 C11_1 -178.3(11) . . . .
C5_1 C4_1 C12_1 C11_1 0.2(17) . . . .
N2_1 C11_1 C12_1 N1_1 0.5(14) . . . .
C7_1 C11_1 C12_1 N1_1 -177.8(9) . . . .
N2_1 C11_1 C12_1 C4_1 178.6(10) . . . .
C7_1 C11_1 C12_1 C4_1 0.3(15) . . . .
C12_2 N1_2 C1_2 C2_2 -0.3(15) . . . .
In2 N1_2 C1_2 C2_2 169.8(8) . . . .
N1_2 C1_2 C2_2 C3_2 -1.5(17) . . . .
C1_2 C2_2 C3_2 C4_2 1.4(17) . . . .
C2_2 C3_2 C4_2 C12_2 0.2(16) . . . .
C2_2 C3_2 C4_2 C5_2 -179.8(11) . . . .
C3_2 C4_2 C5_2 C6_2 -179.2(12) . . . .
C12_2 C4_2 C5_2 C6_2 0.8(17) . . . .
C4_2 C5_2 C6_2 C7_2 0.1(19) . . . .
C5_2 C6_2 C7_2 C11_2 -1.0(18) . . . .
C5_2 C6_2 C7_2 C8_2 179.3(12) . . . .
C11_2 C7_2 C8_2 C9_2 1.0(17) . . . .
C6_2 C7_2 C8_2 C9_2 -179.3(12) . . . .
C7_2 C8_2 C9_2 C10_2 -2.3(18) . . . .
C11_2 N2_2 C10_2 C9_2 -2.5(15) . . . .
In2 N2_2 C10_2 C9_2 -168.6(8) . . . .
C8_2 C9_2 C10_2 N2_2 3.2(17) . . . .
C10_2 N2_2 C11_2 C7_2 1.0(14) . . . .
In2 N2_2 C11_2 C7_2 168.7(8) . . . .
C10_2 N2_2 C11_2 C12_2 -180.0(9) . . . .
In2 N2_2 C11_2 C12_2 -12.3(11) . . . .
C8_2 C7_2 C11_2 N2_2 -0.3(16) . . . .
C6_2 C7_2 C11_2 N2_2 180.0(10) . . . .
C8_2 C7_2 C11_2 C12_2 -179.3(10) . . . .
C6_2 C7_2 C11_2 C12_2 1.0(15) . . . .
C1_2 N1_2 C12_2 C4_2 2.0(14) . . . .
In2 N1_2 C12_2 C4_2 -168.8(7) . . . .
C1_2 N1_2 C12_2 C11_2 -179.2(9) . . . .
In2 N1_2 C12_2 C11_2 10.0(11) . . . .
C3_2 C4_2 C12_2 N1_2 -2.0(15) . . . .
C5_2 C4_2 C12_2 N1_2 178.1(9) . . . .
C3_2 C4_2 C12_2 C11_2 179.2(9) . . . .
C5_2 C4_2 C12_2 C11_2 -0.7(14) . . . .
N2_2 C11_2 C12_2 N1_2 2.0(13) . . . .
C7_2 C11_2 C12_2 N1_2 -179.0(9) . . . .
N2_2 C11_2 C12_2 C4_2 -179.1(9) . . . .
C7_2 C11_2 C12_2 C4_2 -0.1(15) . . . .
C12_3 N1_3 C1_3 C2_3 -0.1(16) . . . .
In2 N1_3 C1_3 C2_3 -173.4(8) . . . .
N1_3 C1_3 C2_3 C3_3 -0.6(18) . . . .
C1_3 C2_3 C3_3 C4_3 1.1(18) . . . .
C2_3 C3_3 C4_3 C12_3 -0.9(18) . . . .
C2_3 C3_3 C4_3 C5_3 179.5(12) . . . .
C3_3 C4_3 C5_3 C6_3 -177.9(13) . . . .
C12_3 C4_3 C5_3 C6_3 2(2) . . . .
C4_3 C5_3 C6_3 C7_3 -3(2) . . . .
C5_3 C6_3 C7_3 C11_3 2(2) . . . .
C5_3 C6_3 C7_3 C8_3 -179.0(14) . . . .
C11_3 C7_3 C8_3 C9_3 -0.3(18) . . . .
C6_3 C7_3 C8_3 C9_3 -179.5(12) . . . .
C7_3 C8_3 C9_3 C10_3 -1.2(18) . . . .
C11_3 N2_3 C10_3 C9_3 -1.5(15) . . . .
In2 N2_3 C10_3 C9_3 171.7(8) . . . .
C8_3 C9_3 C10_3 N2_3 2.2(17) . . . .
C10_3 N2_3 C11_3 C7_3 -0.2(14) . . . .
In2 N2_3 C11_3 C7_3 -173.9(8) . . . .
C10_3 N2_3 C11_3 C12_3 -179.3(9) . . . .
In2 N2_3 C11_3 C12_3 7.0(11) . . . .
C8_3 C7_3 C11_3 N2_3 1.0(16) . . . .
C6_3 C7_3 C11_3 N2_3 -179.7(10) . . . .
C8_3 C7_3 C11_3 C12_3 -179.9(10) . . . .
C6_3 C7_3 C11_3 C12_3 -0.6(16) . . . .
C1_3 N1_3 C12_3 C4_3 0.3(15) . . . .
In2 N1_3 C12_3 C4_3 174.3(7) . . . .
C1_3 N1_3 C12_3 C11_3 -178.6(9) . . . .
In2 N1_3 C12_3 C11_3 -4.6(11) . . . .
C3_3 C4_3 C12_3 N1_3 0.2(15) . . . .
C5_3 C4_3 C12_3 N1_3 179.8(10) . . . .
C3_3 C4_3 C12_3 C11_3 179.1(10) . . . .
C5_3 C4_3 C12_3 C11_3 -1.3(15) . . . .
N2_3 C11_3 C12_3 N1_3 -1.5(13) . . . .
C7_3 C11_3 C12_3 N1_3 179.4(9) . . . .
N2_3 C11_3 C12_3 C4_3 179.6(9) . . . .
C7_3 C11_3 C12_3 C4_3 0.5(15) . . . .
C6_4 C1_4 C2_4 C3_4 -1(2) . . . .
F1_4 C1_4 C2_4 C3_4 179.7(12) . . . .
C1_4 C2_4 C3_4 C4_4 -1(2) . . . .
C2_4 C3_4 C4_4 C5_4 1(3) . . . .
C3_4 C4_4 C5_4 C6_4 -1(3) . . . .
C2_4 C1_4 C6_4 C5_4 1(3) . . . .
F1_4 C1_4 C6_4 C5_4 -179.3(15) . . . .
C4_4 C5_4 C6_4 C1_4 0(3) . . . .
C6_5 C1_5 C2_5 C3_5 0.0(19) . . . .
F1_5 C1_5 C2_5 C3_5 180.0(13) . . . .
C1_5 C2_5 C3_5 C4_5 -3(2) . . . .
C2_5 C3_5 C4_5 C5_5 4(3) . . . .
C3_5 C4_5 C5_5 C6_5 -3(2) . . . .
C2_5 C1_5 C6_5 C5_5 1.1(17) . . . .
F1_5 C1_5 C6_5 C5_5 -178.9(9) . . . .
C4_5 C5_5 C6_5 C1_5 0.5(19) . . . .
O1_7 Al1 O1_6 C1_6 -52(4) . . . .
O1_8 Al1 O1_6 C1_6 -174(3) . . . .
O1_9 Al1 O1_6 C1_6 69(4) . . . .
Al1 O1_6 C1_6 C2_6 -131(4) . . . .
Al1 O1_6 C1_6 C4_6 -10(4) . . . .
Al1 O1_6 C1_6 C3_6 110(4) . . . .
O1_6 C1_6 C2_6 F1_6 71.5(17) . . . .
C4_6 C1_6 C2_6 F1_6 -49.9(16) . . . .
C3_6 C1_6 C2_6 F1_6 -168.8(13) . . . .
O1_6 C1_6 C2_6 F2_6 -45.0(18) . . . .
C4_6 C1_6 C2_6 F2_6 -166.4(13) . . . .
C3_6 C1_6 C2_6 F2_6 74.7(15) . . . .
O1_6 C1_6 C2_6 F3_6 -169.9(15) . . . .
C4_6 C1_6 C2_6 F3_6 68.8(15) . . . .
C3_6 C1_6 C2_6 F3_6 -50.2(16) . . . .
O1_6 C1_6 C3_6 F6_6 -45.3(17) . . . .
C2_6 C1_6 C3_6 F6_6 -164.8(13) . . . .
C4_6 C1_6 C3_6 F6_6 75.7(15) . . . .
O1_6 C1_6 C3_6 F5_6 -163.7(14) . . . .
C2_6 C1_6 C3_6 F5_6 76.8(15) . . . .
C4_6 C1_6 C3_6 F5_6 -42.7(15) . . . .
O1_6 C1_6 C3_6 F4_6 73.2(16) . . . .
C2_6 C1_6 C3_6 F4_6 -46.2(16) . . . .
C4_6 C1_6 C3_6 F4_6 -165.8(13) . . . .
O1_6 C1_6 C4_6 F7_6 -38(2) . . . .
C2_6 C1_6 C4_6 F7_6 82.1(15) . . . .
C3_6 C1_6 C4_6 F7_6 -158.6(13) . . . .
O1_6 C1_6 C4_6 F8_6 -158.2(18) . . . .
C2_6 C1_6 C4_6 F8_6 -37.8(18) . . . .
C3_6 C1_6 C4_6 F8_6 81.5(16) . . . .
O1_6 C1_6 C4_6 F9_6 80.3(18) . . . .
C2_6 C1_6 C4_6 F9_6 -159.3(13) . . . .
C3_6 C1_6 C4_6 F9_6 -40.0(15) . . . .
O1_25 Al1 O1_18 C1_18 147(5) . . . .
O1_8 Al1 O1_18 C1_18 17(5) . . . .
O1_20 Al1 O1_18 C1_18 -113(4) . . . .
Al1 O1_18 C1_18 C4_18 169(4) . . . .
Al1 O1_18 C1_18 C2_18 -71(4) . . . .
Al1 O1_18 C1_18 C3_18 49(5) . . . .
O1_18 C1_18 C2_18 F1_18 -78(2) . . . .
C4_18 C1_18 C2_18 F1_18 43(2) . . . .
C3_18 C1_18 C2_18 F1_18 163(2) . . . .
O1_18 C1_18 C2_18 F3_18 42(2) . . . .
C4_18 C1_18 C2_18 F3_18 164(2) . . . .
C3_18 C1_18 C2_18 F3_18 -77(2) . . . .
O1_18 C1_18 C2_18 F2_18 160(2) . . . .
C4_18 C1_18 C2_18 F2_18 -78(2) . . . .
C3_18 C1_18 C2_18 F2_18 41(2) . . . .
O1_18 C1_18 C3_18 F5_18 -75(2) . . . .
C4_18 C1_18 C3_18 F5_18 165(2) . . . .
C2_18 C1_18 C3_18 F5_18 46(2) . . . .
O1_18 C1_18 C3_18 F6_18 160(2) . . . .
C4_18 C1_18 C3_18 F6_18 40(2) . . . .
C2_18 C1_18 C3_18 F6_18 -79(2) . . . .
O1_18 C1_18 C3_18 F4_18 44(2) . . . .
C4_18 C1_18 C3_18 F4_18 -77(2) . . . .
C2_18 C1_18 C3_18 F4_18 164.3(19) . . . .
O1_18 C1_18 C4_18 F7_18 166(2) . . . .
C2_18 C1_18 C4_18 F7_18 44(2) . . . .
C3_18 C1_18 C4_18 F7_18 -75(2) . . . .
O1_18 C1_18 C4_18 F9_18 -75(2) . . . .
C2_18 C1_18 C4_18 F9_18 163(2) . . . .
C3_18 C1_18 C4_18 F9_18 44(2) . . . .
O1_18 C1_18 C4_18 F8_18 47(3) . . . .
C2_18 C1_18 C4_18 F8_18 -74(2) . . . .
C3_18 C1_18 C4_18 F8_18 166(2) . . . .
O1_8 Al1 O1_21 C1_21 -172(5) . . . .
O1_27 Al1 O1_21 C1_21 -52(6) . . . .
Al1 O1_21 C1_21 C4_21 -148(5) . . . .
Al1 O1_21 C1_21 C3_21 93(5) . . . .
Al1 O1_21 C1_21 C2_21 -29(6) . . . .
O1_21 C1_21 C2_21 F1_21 -78(2) . . . .
C4_21 C1_21 C2_21 F1_21 41.5(19) . . . .
C3_21 C1_21 C2_21 F1_21 160.6(16) . . . .
O1_21 C1_21 C2_21 F2_21 159(2) . . . .
C4_21 C1_21 C2_21 F2_21 -81(2) . . . .
C3_21 C1_21 C2_21 F2_21 38(2) . . . .
O1_21 C1_21 C2_21 F3_21 39(2) . . . .
C4_21 C1_21 C2_21 F3_21 158.5(17) . . . .
C3_21 C1_21 C2_21 F3_21 -82.4(18) . . . .
O1_21 C1_21 C3_21 F5_21 -74(2) . . . .
C4_21 C1_21 C3_21 F5_21 167.1(16) . . . .
C2_21 C1_21 C3_21 F5_21 47.8(18) . . . .
O1_21 C1_21 C3_21 F4_21 43(2) . . . .
C4_21 C1_21 C3_21 F4_21 -76.1(18) . . . .
C2_21 C1_21 C3_21 F4_21 164.6(15) . . . .
O1_21 C1_21 C3_21 F6_21 163.3(18) . . . .
C4_21 C1_21 C3_21 F6_21 44.6(19) . . . .
C2_21 C1_21 C3_21 F6_21 -74.7(18) . . . .
O1_21 C1_21 C4_21 F9_21 45(2) . . . .
C3_21 C1_21 C4_21 F9_21 164.7(17) . . . .
C2_21 C1_21 C4_21 F9_21 -75(2) . . . .
O1_21 C1_21 C4_21 F8_21 162(2) . . . .
C3_21 C1_21 C4_21 F8_21 -78.5(19) . . . .
C2_21 C1_21 C4_21 F8_21 41(2) . . . .
O1_21 C1_21 C4_21 F7_21 -78(2) . . . .
C3_21 C1_21 C4_21 F7_21 42(2) . . . .
C2_21 C1_21 C4_21 F7_21 161.5(16) . . . .
O1_8 Al1 O1_7 C1_7 -81(3) . . . .
O1_6 Al1 O1_7 C1_7 163(3) . . . .
O1_9 Al1 O1_7 C1_7 39(3) . . . .
Al1 O1_7 C1_7 C2_7 -154(3) . . . .
Al1 O1_7 C1_7 C4_7 -35(4) . . . .
Al1 O1_7 C1_7 C3_7 85(3) . . . .
O1_7 C1_7 C2_7 F2_7 -43.2(15) . . . .
C4_7 C1_7 C2_7 F2_7 -164.6(11) . . . .
C3_7 C1_7 C2_7 F2_7 77.6(13) . . . .
O1_7 C1_7 C2_7 F3_7 -162.9(14) . . . .
C4_7 C1_7 C2_7 F3_7 75.7(14) . . . .
C3_7 C1_7 C2_7 F3_7 -42.1(15) . . . .
O1_7 C1_7 C2_7 F1_7 72.5(15) . . . .
C4_7 C1_7 C2_7 F1_7 -48.9(14) . . . .
C3_7 C1_7 C2_7 F1_7 -166.7(12) . . . .
O1_7 C1_7 C3_7 F5_7 -167.7(13) . . . .
C2_7 C1_7 C3_7 F5_7 70.6(15) . . . .
C4_7 C1_7 C3_7 F5_7 -46.7(15) . . . .
O1_7 C1_7 C3_7 F6_7 -48.7(15) . . . .
C2_7 C1_7 C3_7 F6_7 -170.4(11) . . . .
C4_7 C1_7 C3_7 F6_7 72.3(13) . . . .
O1_7 C1_7 C3_7 F4_7 71.6(15) . . . .
C2_7 C1_7 C3_7 F4_7 -50.1(14) . . . .
C4_7 C1_7 C3_7 F4_7 -167.3(11) . . . .
O1_7 C1_7 C4_7 F9_7 -48.7(15) . . . .
C2_7 C1_7 C4_7 F9_7 72.7(13) . . . .
C3_7 C1_7 C4_7 F9_7 -168.9(11) . . . .
O1_7 C1_7 C4_7 F8_7 71.3(14) . . . .
C2_7 C1_7 C4_7 F8_7 -167.3(10) . . . .
C3_7 C1_7 C4_7 F8_7 -48.9(13) . . . .
O1_7 C1_7 C4_7 F7_7 -171.4(13) . . . .
C2_7 C1_7 C4_7 F7_7 -50.0(14) . . . .
C3_7 C1_7 C4_7 F7_7 68.4(14) . . . .
O1_8 Al1 O1_25 C1_25 -41(15) . . . .
O1_20 Al1 O1_25 C1_25 76(15) . . . .
O1_18 Al1 O1_25 C1_25 179(100) . . . .
Al1 O1_25 C1_25 C4_25 -59(15) . . . .
Al1 O1_25 C1_25 C3_25 61(15) . . . .
Al1 O1_25 C1_25 C2_25 -179(100) . . . .
O1_25 C1_25 C2_25 F2_25 -123(3) . . . .
C4_25 C1_25 C2_25 F2_25 113(3) . . . .
C3_25 C1_25 C2_25 F2_25 0(3) . . . .
O1_25 C1_25 C2_25 F1_25 -4(3) . . . .
C4_25 C1_25 C2_25 F1_25 -128(3) . . . .
C3_25 C1_25 C2_25 F1_25 119(3) . . . .
O1_25 C1_25 C2_25 F3_25 113(3) . . . .
C4_25 C1_25 C2_25 F3_25 -11(3) . . . .
C3_25 C1_25 C2_25 F3_25 -124(3) . . . .
O1_25 C1_25 C3_25 F6_25 -50(3) . . . .
C4_25 C1_25 C3_25 F6_25 73(3) . . . .
C2_25 C1_25 C3_25 F6_25 -173(3) . . . .
O1_25 C1_25 C3_25 F4_25 -172(3) . . . .
C4_25 C1_25 C3_25 F4_25 -49(3) . . . .
C2_25 C1_25 C3_25 F4_25 65(3) . . . .
O1_25 C1_25 C3_25 F5_25 70(3) . . . .
C4_25 C1_25 C3_25 F5_25 -166(3) . . . .
C2_25 C1_25 C3_25 F5_25 -52(3) . . . .
O1_25 C1_25 C4_25 F7_25 -2(4) . . . .
C3_25 C1_25 C4_25 F7_25 -125(3) . . . .
C2_25 C1_25 C4_25 F7_25 121(3) . . . .
O1_25 C1_25 C4_25 F8_25 -125(3) . . . .
C3_25 C1_25 C4_25 F8_25 113(3) . . . .
C2_25 C1_25 C4_25 F8_25 -2(3) . . . .
O1_25 C1_25 C4_25 F9_25 121(3) . . . .
C3_25 C1_25 C4_25 F9_25 -2(3) . . . .
C2_25 C1_25 C4_25 F9_25 -116(3) . . . .
O1_8 Al1 O1_27 C1_27 -94(8) . . . .
O1_21 Al1 O1_27 C1_27 148(8) . . . .
Al1 O1_27 C1_27 C4_27 32(9) . . . .
Al1 O1_27 C1_27 C3_27 -93(8) . . . .
Al1 O1_27 C1_27 C2_27 149(8) . . . .
O1_27 C1_27 C2_27 F3_27 52(3) . . . .
C4_27 C1_27 C2_27 F3_27 172(3) . . . .
C3_27 C1_27 C2_27 F3_27 -69(3) . . . .
O1_27 C1_27 C2_27 F1_27 -70(3) . . . .
C4_27 C1_27 C2_27 F1_27 51(3) . . . .
C3_27 C1_27 C2_27 F1_27 169(3) . . . .
O1_27 C1_27 C2_27 F2_27 171(3) . . . .
C4_27 C1_27 C2_27 F2_27 -68(3) . . . .
C3_27 C1_27 C2_27 F2_27 50(3) . . . .
O1_27 C1_27 C3_27 F6_27 46(3) . . . .
C4_27 C1_27 C3_27 F6_27 -78(3) . . . .
C2_27 C1_27 C3_27 F6_27 167(3) . . . .
O1_27 C1_27 C3_27 F5_27 168(3) . . . .
C4_27 C1_27 C3_27 F5_27 44(3) . . . .
C2_27 C1_27 C3_27 F5_27 -71(3) . . . .
O1_27 C1_27 C3_27 F4_27 -74(3) . . . .
C4_27 C1_27 C3_27 F4_27 161(3) . . . .
C2_27 C1_27 C3_27 F4_27 47(3) . . . .
O1_27 C1_27 C4_27 F7_27 -6(3) . . . .
C3_27 C1_27 C4_27 F7_27 118(3) . . . .
C2_27 C1_27 C4_27 F7_27 -128(3) . . . .
O1_27 C1_27 C4_27 F8_27 -133(3) . . . .
C3_27 C1_27 C4_27 F8_27 -8(3) . . . .
C2_27 C1_27 C4_27 F8_27 106(3) . . . .
O1_27 C1_27 C4_27 F9_27 111(3) . . . .
C3_27 C1_27 C4_27 F9_27 -124(3) . . . .
C2_27 C1_27 C4_27 F9_27 -10(3) . . . .
O1_7 Al1 O1_8 C1_8 -84.4(17) . . . .
O1_25 Al1 O1_8 C1_8 -90(3) . . . .
O1_20 Al1 O1_8 C1_8 157(2) . . . .
O1_27 Al1 O1_8 C1_8 -83(2) . . . .
O1_21 Al1 O1_8 C1_8 37(2) . . . .
O1_18 Al1 O1_8 C1_8 28(2) . . . .
O1_6 Al1 O1_8 C1_8 32.7(19) . . . .
O1_9 Al1 O1_8 C1_8 154.6(16) . . . .
Al1 O1_8 C1_8 C2_8 152.8(13) . . . .
Al1 O1_8 C1_8 C3_8 -86.8(17) . . . .
Al1 O1_8 C1_8 C4_8 32.1(19) . . . .
O1_8 C1_8 C2_8 F2_8 43.2(13) . . . .
C3_8 C1_8 C2_8 F2_8 -78.1(12) . . . .
C4_8 C1_8 C2_8 F2_8 164.7(10) . . . .
O1_8 C1_8 C2_8 F1_8 -76.0(12) . . . .
C3_8 C1_8 C2_8 F1_8 162.7(9) . . . .
C4_8 C1_8 C2_8 F1_8 45.5(12) . . . .
O1_8 C1_8 C2_8 F3_8 165.7(9) . . . .
C3_8 C1_8 C2_8 F3_8 44.3(12) . . . .
C4_8 C1_8 C2_8 F3_8 -72.9(12) . . . .
O1_8 C1_8 C3_8 F5_8 157.5(10) . . . .
C2_8 C1_8 C3_8 F5_8 -80.6(12) . . . .
C4_8 C1_8 C3_8 F5_8 37.2(12) . . . .
O1_8 C1_8 C3_8 F6_8 39.2(12) . . . .
C2_8 C1_8 C3_8 F6_8 161.2(9) . . . .
C4_8 C1_8 C3_8 F6_8 -81.1(11) . . . .
O1_8 C1_8 C3_8 F4_8 -79.4(11) . . . .
C2_8 C1_8 C3_8 F4_8 42.5(12) . . . .
C4_8 C1_8 C3_8 F4_8 160.2(9) . . . .
O1_8 C1_8 C4_8 F7_8 165.1(10) . . . .
C2_8 C1_8 C4_8 F7_8 43.0(13) . . . .
C3_8 C1_8 C4_8 F7_8 -74.6(12) . . . .
O1_8 C1_8 C4_8 F8_8 -73.9(11) . . . .
C2_8 C1_8 C4_8 F8_8 164.1(9) . . . .
C3_8 C1_8 C4_8 F8_8 46.4(11) . . . .
O1_8 C1_8 C4_8 F9_8 41.1(12) . . . .
C2_8 C1_8 C4_8 F9_8 -81.0(11) . . . .
C3_8 C1_8 C4_8 F9_8 161.3(9) . . . .
O1_7 Al1 O1_9 C1_9 -153(3) . . . .
O1_8 Al1 O1_9 C1_9 -29(3) . . . .
O1_6 Al1 O1_9 C1_9 88(3) . . . .
Al1 O1_9 C1_9 C3_9 59(3) . . . .
Al1 O1_9 C1_9 C4_9 -61(3) . . . .
Al1 O1_9 C1_9 C2_9 179(3) . . . .
O1_9 C1_9 C2_9 F2_9 -78.6(15) . . . .
C3_9 C1_9 C2_9 F2_9 43.4(14) . . . .
C4_9 C1_9 C2_9 F2_9 161.0(11) . . . .
O1_9 C1_9 C2_9 F3_9 164.6(15) . . . .
C3_9 C1_9 C2_9 F3_9 -73.3(15) . . . .
C4_9 C1_9 C2_9 F3_9 44.3(15) . . . .
O1_9 C1_9 C2_9 F1_9 43.1(16) . . . .
C3_9 C1_9 C2_9 F1_9 165.1(12) . . . .
C4_9 C1_9 C2_9 F1_9 -77.3(13) . . . .
O1_9 C1_9 C3_9 F5_9 165.3(13) . . . .
C4_9 C1_9 C3_9 F5_9 -73.2(14) . . . .
C2_9 C1_9 C3_9 F5_9 44.5(15) . . . .
O1_9 C1_9 C3_9 F4_9 44.4(16) . . . .
C4_9 C1_9 C3_9 F4_9 165.9(11) . . . .
C2_9 C1_9 C3_9 F4_9 -76.4(13) . . . .
O1_9 C1_9 C3_9 F6_9 -76.0(15) . . . .
C4_9 C1_9 C3_9 F6_9 45.4(14) . . . .
C2_9 C1_9 C3_9 F6_9 163.2(11) . . . .
O1_9 C1_9 C4_9 F7_9 163.9(14) . . . .
C3_9 C1_9 C4_9 F7_9 41.5(16) . . . .
C2_9 C1_9 C4_9 F7_9 -76.1(15) . . . .
O1_9 C1_9 C4_9 F9_9 -74.6(15) . . . .
C3_9 C1_9 C4_9 F9_9 163.0(11) . . . .
C2_9 C1_9 C4_9 F9_9 45.4(14) . . . .
O1_9 C1_9 C4_9 F8_9 47.6(16) . . . .
C3_9 C1_9 C4_9 F8_9 -74.8(14) . . . .
C2_9 C1_9 C4_9 F8_9 167.6(12) . . . .
O1_25 Al1 O1_20 C1_20 -157(6) . . . .
O1_8 Al1 O1_20 C1_20 -31(7) . . . .
O1_18 Al1 O1_20 C1_20 113(6) . . . .
Al1 O1_20 C1_20 C3_20 -145(6) . . . .
Al1 O1_20 C1_20 C2_20 97(6) . . . .
Al1 O1_20 C1_20 C4_20 -21(7) . . . .
O1_20 C1_20 C2_20 F3_20 69(2) . . . .
C3_20 C1_20 C2_20 F3_20 -46(2) . . . .
C4_20 C1_20 C2_20 F3_20 -173(2) . . . .
O1_20 C1_20 C2_20 F2_20 -166(3) . . . .
C3_20 C1_20 C2_20 F2_20 78(3) . . . .
C4_20 C1_20 C2_20 F2_20 -49(3) . . . .
O1_20 C1_20 C2_20 F1_20 -46(3) . . . .
C3_20 C1_20 C2_20 F1_20 -162(2) . . . .
C4_20 C1_20 C2_20 F1_20 72(2) . . . .
O1_20 C1_20 C3_20 F6_20 -173(3) . . . .
C2_20 C1_20 C3_20 F6_20 -57(3) . . . .
C4_20 C1_20 C3_20 F6_20 67(3) . . . .
O1_20 C1_20 C3_20 F4_20 68(3) . . . .
C2_20 C1_20 C3_20 F4_20 -176(2) . . . .
C4_20 C1_20 C3_20 F4_20 -53(3) . . . .
O1_20 C1_20 C3_20 F5_20 -53(3) . . . .
C2_20 C1_20 C3_20 F5_20 63(3) . . . .
C4_20 C1_20 C3_20 F5_20 -173(2) . . . .
O1_20 C1_20 C4_20 F8_20 -163(3) . . . .
C3_20 C1_20 C4_20 F8_20 -44(3) . . . .
C2_20 C1_20 C4_20 F8_20 80(3) . . . .
O1_20 C1_20 C4_20 F9_20 78(3) . . . .
C3_20 C1_20 C4_20 F9_20 -163(2) . . . .
C2_20 C1_20 C4_20 F9_20 -39(2) . . . .
O1_20 C1_20 C4_20 F7_20 -43(3) . . . .
C3_20 C1_20 C4_20 F7_20 76(3) . . . .
C2_20 C1_20 C4_20 F7_20 -160(3) . . . .
O1_12 Al2 O1_10 C1_10 -90(4) . . . .
O1_11 Al2 O1_10 C1_10 34(4) . . . .
O1_13 Al2 O1_10 C1_10 158(3) . . . .
Al2 O1_10 C1_10 C3_10 27(4) . . . .
Al2 O1_10 C1_10 C2_10 150(3) . . . .
Al2 O1_10 C1_10 C4_10 -93(3) . . . .
O1_10 C1_10 C2_10 F3_10 160.0(15) . . . .
C3_10 C1_10 C2_10 F3_10 -76.3(16) . . . .
C4_10 C1_10 C2_10 F3_10 44.2(17) . . . .
O1_10 C1_10 C2_10 F2_10 36.9(18) . . . .
C3_10 C1_10 C2_10 F2_10 160.6(13) . . . .
C4_10 C1_10 C2_10 F2_10 -79.0(15) . . . .
O1_10 C1_10 C2_10 F1_10 -80.1(16) . . . .
C3_10 C1_10 C2_10 F1_10 43.6(16) . . . .
C4_10 C1_10 C2_10 F1_10 164.1(13) . . . .
O1_10 C1_10 C3_10 F5_10 -79.8(17) . . . .
C2_10 C1_10 C3_10 F5_10 159.4(12) . . . .
C4_10 C1_10 C3_10 F5_10 38.4(14) . . . .
O1_10 C1_10 C3_10 F4_10 159.7(16) . . . .
C2_10 C1_10 C3_10 F4_10 38.9(17) . . . .
C4_10 C1_10 C3_10 F4_10 -82.1(16) . . . .
O1_10 C1_10 C3_10 F6_10 38.5(18) . . . .
C2_10 C1_10 C3_10 F6_10 -82.3(15) . . . .
C4_10 C1_10 C3_10 F6_10 156.7(13) . . . .
O1_10 C1_10 C4_10 F8_10 -64.8(16) . . . .
C3_10 C1_10 C4_10 F8_10 173.5(13) . . . .
C2_10 C1_10 C4_10 F8_10 51.3(16) . . . .
O1_10 C1_10 C4_10 F9_10 173.8(15) . . . .
C3_10 C1_10 C4_10 F9_10 52.1(16) . . . .
C2_10 C1_10 C4_10 F9_10 -70.1(16) . . . .
O1_10 C1_10 C4_10 F7_10 53.2(16) . . . .
C3_10 C1_10 C4_10 F7_10 -68.5(14) . . . .
C2_10 C1_10 C4_10 F7_10 169.3(13) . . . .
O1_17 Al2 O1_19 C1_19 74(6) . . . .
O1_15 Al2 O1_19 C1_19 -49(6) . . . .
O1_16 Al2 O1_19 C1_19 177(6) . . . .
Al2 O1_19 C1_19 C3_19 -119(6) . . . .
Al2 O1_19 C1_19 C4_19 3(6) . . . .
Al2 O1_19 C1_19 C2_19 122(6) . . . .
O1_19 C1_19 C2_19 F2_19 81(2) . . . .
C3_19 C1_19 C2_19 F2_19 -38(2) . . . .
C4_19 C1_19 C2_19 F2_19 -158(2) . . . .
O1_19 C1_19 C2_19 F1_19 -155(2) . . . .
C3_19 C1_19 C2_19 F1_19 85(2) . . . .
C4_19 C1_19 C2_19 F1_19 -35(2) . . . .
O1_19 C1_19 C2_19 F3_19 -38(3) . . . .
C3_19 C1_19 C2_19 F3_19 -158(2) . . . .
C4_19 C1_19 C2_19 F3_19 83(2) . . . .
O1_19 C1_19 C3_19 F6_19 -169(2) . . . .
C4_19 C1_19 C3_19 F6_19 70(2) . . . .
C2_19 C1_19 C3_19 F6_19 -49(3) . . . .
O1_19 C1_19 C3_19 F5_19 -46(3) . . . .
C4_19 C1_19 C3_19 F5_19 -168(2) . . . .
C2_19 C1_19 C3_19 F5_19 73(2) . . . .
O1_19 C1_19 C3_19 F4_19 71(2) . . . .
C4_19 C1_19 C3_19 F4_19 -51(2) . . . .
C2_19 C1_19 C3_19 F4_19 -170(2) . . . .
O1_19 C1_19 C4_19 F7_19 -162(3) . . . .
C3_19 C1_19 C4_19 F7_19 -41(3) . . . .
C2_19 C1_19 C4_19 F7_19 79(2) . . . .
O1_19 C1_19 C4_19 F9_19 -44(3) . . . .
C3_19 C1_19 C4_19 F9_19 77(2) . . . .
C2_19 C1_19 C4_19 F9_19 -164(2) . . . .
O1_19 C1_19 C4_19 F8_19 74(3) . . . .
C3_19 C1_19 C4_19 F8_19 -165(2) . . . .
C2_19 C1_19 C4_19 F8_19 -46(2) . . . .
O1_24 Al2 O1_22 C1_22 39(7) . . . .
O1_23 Al2 O1_22 C1_22 153(6) . . . .
O1_26 Al2 O1_22 C1_22 -75(7) . . . .
Al2 O1_22 C1_22 C3_22 -103(6) . . . .
Al2 O1_22 C1_22 C4_22 21(7) . . . .
Al2 O1_22 C1_22 C2_22 134(6) . . . .
O1_22 C1_22 C2_22 F3_22 29(3) . . . .
C3_22 C1_22 C2_22 F3_22 -95(2) . . . .
C4_22 C1_22 C2_22 F3_22 149(2) . . . .
O1_22 C1_22 C2_22 F2_22 155(2) . . . .
C3_22 C1_22 C2_22 F2_22 30(2) . . . .
C4_22 C1_22 C2_22 F2_22 -85(2) . . . .
O1_22 C1_22 C2_22 F1_22 -92(2) . . . .
C3_22 C1_22 C2_22 F1_22 143.9(19) . . . .
C4_22 C1_22 C2_22 F1_22 28(2) . . . .
O1_22 C1_22 C3_22 F6_22 179(2) . . . .
C4_22 C1_22 C3_22 F6_22 53(2) . . . .
C2_22 C1_22 C3_22 F6_22 -57(2) . . . .
O1_22 C1_22 C3_22 F5_22 -62(2) . . . .
C4_22 C1_22 C3_22 F5_22 172.2(18) . . . .
C2_22 C1_22 C3_22 F5_22 62(2) . . . .
O1_22 C1_22 C3_22 F4_22 61(3) . . . .
C4_22 C1_22 C3_22 F4_22 -64(2) . . . .
C2_22 C1_22 C3_22 F4_22 -175(2) . . . .
O1_22 C1_22 C4_22 F7_22 -89(3) . . . .
C3_22 C1_22 C4_22 F7_22 36(2) . . . .
C2_22 C1_22 C4_22 F7_22 151(2) . . . .
O1_22 C1_22 C4_22 F9_22 36(3) . . . .
C3_22 C1_22 C4_22 F9_22 160.3(19) . . . .
C2_22 C1_22 C4_22 F9_22 -84(2) . . . .
O1_22 C1_22 C4_22 F8_22 150(2) . . . .
C3_22 C1_22 C4_22 F8_22 -85(2) . . . .
C2_22 C1_22 C4_22 F8_22 31(2) . . . .
O1_12 Al2 O1_11 C1_11 -30(3) . . . .
O1_13 Al2 O1_11 C1_11 93(3) . . . .
O1_10 Al2 O1_11 C1_11 -153(3) . . . .
Al2 O1_11 C1_11 C4_11 -56(3) . . . .
Al2 O1_11 C1_11 C3_11 66(3) . . . .
Al2 O1_11 C1_11 C2_11 -174(3) . . . .
O1_11 C1_11 C2_11 F2_11 -68(2) . . . .
C4_11 C1_11 C2_11 F2_11 171.5(16) . . . .
C3_11 C1_11 C2_11 F2_11 51.1(19) . . . .
O1_11 C1_11 C2_11 F3_11 168.7(16) . . . .
C4_11 C1_11 C2_11 F3_11 48.5(18) . . . .
C3_11 C1_11 C2_11 F3_11 -71.9(17) . . . .
O1_11 C1_11 C2_11 F1_11 48.7(19) . . . .
C4_11 C1_11 C2_11 F1_11 -71.5(17) . . . .
C3_11 C1_11 C2_11 F1_11 168.1(15) . . . .
O1_11 C1_11 C3_11 F6_11 -79.7(18) . . . .
C4_11 C1_11 C3_11 F6_11 42.8(17) . . . .
C2_11 C1_11 C3_11 F6_11 163.3(14) . . . .
O1_11 C1_11 C3_11 F4_11 41.7(18) . . . .
C4_11 C1_11 C3_11 F4_11 164.2(13) . . . .
C2_11 C1_11 C3_11 F4_11 -75.3(16) . . . .
O1_11 C1_11 C3_11 F5_11 160.8(15) . . . .
C4_11 C1_11 C3_11 F5_11 -76.7(15) . . . .
C2_11 C1_11 C3_11 F5_11 43.8(17) . . . .
O1_11 C1_11 C4_11 F7_11 -72.8(19) . . . .
C3_11 C1_11 C4_11 F7_11 165.6(14) . . . .
C2_11 C1_11 C4_11 F7_11 44.0(18) . . . .
O1_11 C1_11 C4_11 F8_11 168.1(17) . . . .
C3_11 C1_11 C4_11 F8_11 46.5(18) . . . .
C2_11 C1_11 C4_11 F8_11 -75.1(18) . . . .
O1_11 C1_11 C4_11 F9_11 48(2) . . . .
C3_11 C1_11 C4_11 F9_11 -73.5(17) . . . .
C2_11 C1_11 C4_11 F9_11 164.9(15) . . . .
O1_15 Al2 O1_17 C1_17 39(6) . . . .
O1_16 Al2 O1_17 C1_17 161(6) . . . .
O1_19 Al2 O1_17 C1_17 -89(6) . . . .
Al2 O1_17 C1_17 C2_17 -99(6) . . . .
Al2 O1_17 C1_17 C4_17 140(6) . . . .
Al2 O1_17 C1_17 C3_17 21(7) . . . .
O1_17 C1_17 C2_17 F3_17 70(2) . . . .
C4_17 C1_17 C2_17 F3_17 -169.2(18) . . . .
C3_17 C1_17 C2_17 F3_17 -52.6(19) . . . .
O1_17 C1_17 C2_17 F1_17 -49(2) . . . .
C4_17 C1_17 C2_17 F1_17 72(2) . . . .
C3_17 C1_17 C2_17 F1_17 -171.8(19) . . . .
O1_17 C1_17 C2_17 F2_17 -176(2) . . . .
C4_17 C1_17 C2_17 F2_17 -55(2) . . . .
C3_17 C1_17 C2_17 F2_17 61(2) . . . .
O1_17 C1_17 C3_17 F5_17 -39(2) . . . .
C2_17 C1_17 C3_17 F5_17 82(2) . . . .
C4_17 C1_17 C3_17 F5_17 -159.5(18) . . . .
O1_17 C1_17 C3_17 F6_17 -162(2) . . . .
C2_17 C1_17 C3_17 F6_17 -40(2) . . . .
C4_17 C1_17 C3_17 F6_17 78(2) . . . .
O1_17 C1_17 C3_17 F4_17 77(2) . . . .
C2_17 C1_17 C3_17 F4_17 -161.6(18) . . . .
C4_17 C1_17 C3_17 F4_17 -43(2) . . . .
O1_17 C1_17 C4_17 F7_17 -41(3) . . . .
C2_17 C1_17 C4_17 F7_17 -162.5(19) . . . .
C3_17 C1_17 C4_17 F7_17 81(2) . . . .
O1_17 C1_17 C4_17 F8_17 -164(2) . . . .
C2_17 C1_17 C4_17 F8_17 75(2) . . . .
C3_17 C1_17 C4_17 F8_17 -42(2) . . . .
O1_17 C1_17 C4_17 F9_17 76(2) . . . .
C2_17 C1_17 C4_17 F9_17 -45(2) . . . .
C3_17 C1_17 C4_17 F9_17 -161.8(18) . . . .
O1_22 Al2 O1_23 C1_23 92(6) . . . .
O1_24 Al2 O1_23 C1_23 -155(6) . . . .
O1_26 Al2 O1_23 C1_23 -41(6) . . . .
Al2 O1_23 C1_23 C2_23 173(5) . . . .
Al2 O1_23 C1_23 C3_23 -64(6) . . . .
Al2 O1_23 C1_23 C4_23 52(6) . . . .
O1_23 C1_23 C2_23 F1_23 -78(3) . . . .
C3_23 C1_23 C2_23 F1_23 158(2) . . . .
C4_23 C1_23 C2_23 F1_23 41(2) . . . .
O1_23 C1_23 C2_23 F3_23 46(3) . . . .
C3_23 C1_23 C2_23 F3_23 -78(2) . . . .
C4_23 C1_23 C2_23 F3_23 165.3(19) . . . .
O1_23 C1_23 C2_23 F2_23 162(2) . . . .
C3_23 C1_23 C2_23 F2_23 39(2) . . . .
C4_23 C1_23 C2_23 F2_23 -78(2) . . . .
O1_23 C1_23 C3_23 F5_23 -80(3) . . . .
C2_23 C1_23 C3_23 F5_23 44(3) . . . .
C4_23 C1_23 C3_23 F5_23 163(2) . . . .
O1_23 C1_23 C3_23 F4_23 41(2) . . . .
C2_23 C1_23 C3_23 F4_23 165(2) . . . .
C4_23 C1_23 C3_23 F4_23 -76(2) . . . .
O1_23 C1_23 C3_23 F6_23 157(2) . . . .
C2_23 C1_23 C3_23 F6_23 -79(2) . . . .
C4_23 C1_23 C3_23 F6_23 40(2) . . . .
O1_23 C1_23 C4_23 F9_23 38(3) . . . .
C2_23 C1_23 C4_23 F9_23 -85(2) . . . .
C3_23 C1_23 C4_23 F9_23 157(2) . . . .
O1_23 C1_23 C4_23 F8_23 156(2) . . . .
C2_23 C1_23 C4_23 F8_23 34(2) . . . .
C3_23 C1_23 C4_23 F8_23 -84(2) . . . .
O1_23 C1_23 C4_23 F7_23 -83(2) . . . .
C2_23 C1_23 C4_23 F7_23 154(2) . . . .
C3_23 C1_23 C4_23 F7_23 36(2) . . . .
O1_11 Al2 O1_12 C1_12 167(4) . . . .
O1_13 Al2 O1_12 C1_12 37(5) . . . .
O1_10 Al2 O1_12 C1_12 -71(5) . . . .
Al2 O1_12 C1_12 C3_12 -114(5) . . . .
Al2 O1_12 C1_12 C4_12 7(5) . . . .
Al2 O1_12 C1_12 C2_12 129(4) . . . .
O1_12 C1_12 C2_12 F1_12 -78.6(18) . . . .
C3_12 C1_12 C2_12 F1_12 161.1(13) . . . .
C4_12 C1_12 C2_12 F1_12 44.7(15) . . . .
O1_12 C1_12 C2_12 F3_12 165.4(17) . . . .
C3_12 C1_12 C2_12 F3_12 45.2(17) . . . .
C4_12 C1_12 C2_12 F3_12 -71.3(17) . . . .
O1_12 C1_12 C2_12 F2_12 42.0(19) . . . .
C3_12 C1_12 C2_12 F2_12 -78.2(16) . . . .
C4_12 C1_12 C2_12 F2_12 165.3(15) . . . .
O1_12 C1_12 C3_12 F6_12 45.7(18) . . . .
C4_12 C1_12 C3_12 F6_12 -77.9(15) . . . .
C2_12 C1_12 C3_12 F6_12 165.4(13) . . . .
O1_12 C1_12 C3_12 F4_12 -70.2(18) . . . .
C4_12 C1_12 C3_12 F4_12 166.3(13) . . . .
C2_12 C1_12 C3_12 F4_12 49.5(16) . . . .
O1_12 C1_12 C3_12 F5_12 167.8(16) . . . .
C4_12 C1_12 C3_12 F5_12 44.3(17) . . . .
C2_12 C1_12 C3_12 F5_12 -72.5(16) . . . .
O1_12 C1_12 C4_12 F7_12 164.3(18) . . . .
C3_12 C1_12 C4_12 F7_12 -72.9(17) . . . .
C2_12 C1_12 C4_12 F7_12 42.1(17) . . . .
O1_12 C1_12 C4_12 F9_12 45(2) . . . .
C3_12 C1_12 C4_12 F9_12 167.4(14) . . . .
C2_12 C1_12 C4_12 F9_12 -77.6(16) . . . .
O1_12 C1_12 C4_12 F8_12 -76.9(19) . . . .
C3_12 C1_12 C4_12 F8_12 46.0(16) . . . .
C2_12 C1_12 C4_12 F8_12 160.9(13) . . . .
O1_17 Al2 O1_15 C1_15 140(5) . . . .
O1_16 Al2 O1_15 C1_15 35(6) . . . .
O1_19 Al2 O1_15 C1_15 -92(6) . . . .
Al2 O1_15 C1_15 C2_15 -180(5) . . . .
Al2 O1_15 C1_15 C4_15 60(6) . . . .
Al2 O1_15 C1_15 C3_15 -57(6) . . . .
O1_15 C1_15 C2_15 F2_15 -165(2) . . . .
C4_15 C1_15 C2_15 F2_15 -47(2) . . . .
C3_15 C1_15 C2_15 F2_15 74(2) . . . .
O1_15 C1_15 C2_15 F3_15 76(2) . . . .
C4_15 C1_15 C2_15 F3_15 -165.6(18) . . . .
C3_15 C1_15 C2_15 F3_15 -44(2) . . . .
O1_15 C1_15 C2_15 F1_15 -48(3) . . . .
C4_15 C1_15 C2_15 F1_15 70(2) . . . .
C3_15 C1_15 C2_15 F1_15 -168.7(19) . . . .
O1_15 C1_15 C3_15 F6_15 -155(2) . . . .
C2_15 C1_15 C3_15 F6_15 -35(2) . . . .
C4_15 C1_15 C3_15 F6_15 88(2) . . . .
O1_15 C1_15 C3_15 F5_15 -32(2) . . . .
C2_15 C1_15 C3_15 F5_15 88.2(19) . . . .
C4_15 C1_15 C3_15 F5_15 -149.0(17) . . . .
O1_15 C1_15 C3_15 F4_15 83(2) . . . .
C2_15 C1_15 C3_15 F4_15 -156.8(18) . . . .
C4_15 C1_15 C3_15 F4_15 -34(2) . . . .
O1_15 C1_15 C4_15 F9_15 74(2) . . . .
C2_15 C1_15 C4_15 F9_15 -44(2) . . . .
C3_15 C1_15 C4_15 F9_15 -168.2(17) . . . .
O1_15 C1_15 C4_15 F8_15 -163(2) . . . .
C2_15 C1_15 C4_15 F8_15 79(2) . . . .
C3_15 C1_15 C4_15 F8_15 -45(2) . . . .
O1_15 C1_15 C4_15 F7_15 -44(2) . . . .
C2_15 C1_15 C4_15 F7_15 -162(2) . . . .
C3_15 C1_15 C4_15 F7_15 74(2) . . . .
O1_22 Al2 O1_24 C1_24 156(6) . . . .
O1_23 Al2 O1_24 C1_24 47(7) . . . .
O1_26 Al2 O1_24 C1_24 -77(6) . . . .
Al2 O1_24 C1_24 C3_24 179(6) . . . .
Al2 O1_24 C1_24 C2_24 57(6) . . . .
Al2 O1_24 C1_24 C4_24 -62(6) . . . .
O1_24 C1_24 C2_24 F3_24 77(3) . . . .
C3_24 C1_24 C2_24 F3_24 -42(3) . . . .
C4_24 C1_24 C2_24 F3_24 -165(3) . . . .
O1_24 C1_24 C2_24 F2_24 -162(3) . . . .
C3_24 C1_24 C2_24 F2_24 79(3) . . . .
C4_24 C1_24 C2_24 F2_24 -44(3) . . . .
O1_24 C1_24 C2_24 F1_24 -44(3) . . . .
C3_24 C1_24 C2_24 F1_24 -163(3) . . . .
C4_24 C1_24 C2_24 F1_24 74(3) . . . .
O1_24 C1_24 C3_24 F6_24 -164(3) . . . .
C2_24 C1_24 C3_24 F6_24 -43(3) . . . .
C4_24 C1_24 C3_24 F6_24 78(3) . . . .
O1_24 C1_24 C3_24 F4_24 76(3) . . . .
C2_24 C1_24 C3_24 F4_24 -163(3) . . . .
C4_24 C1_24 C3_24 F4_24 -42(3) . . . .
O1_24 C1_24 C3_24 F5_24 -42(3) . . . .
C2_24 C1_24 C3_24 F5_24 78(3) . . . .
C4_24 C1_24 C3_24 F5_24 -161(3) . . . .
O1_24 C1_24 C4_24 F7_24 -37(3) . . . .
C3_24 C1_24 C4_24 F7_24 80(3) . . . .
C2_24 C1_24 C4_24 F7_24 -156(2) . . . .
O1_24 C1_24 C4_24 F8_24 -157(3) . . . .
C3_24 C1_24 C4_24 F8_24 -40(3) . . . .
C2_24 C1_24 C4_24 F8_24 84(3) . . . .
O1_24 C1_24 C4_24 F9_24 82(3) . . . .
C3_24 C1_24 C4_24 F9_24 -160(2) . . . .
C2_24 C1_24 C4_24 F9_24 -37(3) . . . .
O1_12 Al2 O1_13 C1_13 158(5) . . . .
O1_11 Al2 O1_13 C1_13 30(5) . . . .
O1_10 Al2 O1_13 C1_13 -87(5) . . . .
Al2 O1_13 C1_13 C3_13 118(5) . . . .
Al2 O1_13 C1_13 C2_13 -123(5) . . . .
Al2 O1_13 C1_13 C4_13 -4(5) . . . .
O1_13 C1_13 C2_13 F3_13 167(2) . . . .
C3_13 C1_13 C2_13 F3_13 -75(2) . . . .
C4_13 C1_13 C2_13 F3_13 46(2) . . . .
O1_13 C1_13 C2_13 F1_13 48(2) . . . .
C3_13 C1_13 C2_13 F1_13 166.4(17) . . . .
C4_13 C1_13 C2_13 F1_13 -72.5(19) . . . .
O1_13 C1_13 C2_13 F2_13 -72(2) . . . .
C3_13 C1_13 C2_13 F2_13 46(2) . . . .
C4_13 C1_13 C2_13 F2_13 167.2(18) . . . .
O1_13 C1_13 C3_13 F6_13 -74(2) . . . .
C2_13 C1_13 C3_13 F6_13 168.6(16) . . . .
C4_13 C1_13 C3_13 F6_13 48.4(19) . . . .
O1_13 C1_13 C3_13 F4_13 44(2) . . . .
C2_13 C1_13 C3_13 F4_13 -73.4(19) . . . .
C4_13 C1_13 C3_13 F4_13 166.3(16) . . . .
O1_13 C1_13 C3_13 F5_13 166.2(18) . . . .
C2_13 C1_13 C3_13 F5_13 48.9(19) . . . .
C4_13 C1_13 C3_13 F5_13 -71.4(18) . . . .
O1_13 C1_13 C4_13 F8_13 -77(2) . . . .
C3_13 C1_13 C4_13 F8_13 161.9(16) . . . .
C2_13 C1_13 C4_13 F8_13 41.1(19) . . . .
O1_13 C1_13 C4_13 F7_13 39(2) . . . .
C3_13 C1_13 C4_13 F7_13 -81.4(18) . . . .
C2_13 C1_13 C4_13 F7_13 157.8(17) . . . .
O1_13 C1_13 C4_13 F9_13 162(2) . . . .
C3_13 C1_13 C4_13 F9_13 42(2) . . . .
C2_13 C1_13 C4_13 F9_13 -79.1(19) . . . .
O1_17 Al2 O1_16 C1_16 140(6) . . . .
O1_15 Al2 O1_16 C1_16 -109(6) . . . .
O1_19 Al2 O1_16 C1_16 23(7) . . . .
Al2 O1_16 C1_16 C3_16 34(7) . . . .
Al2 O1_16 C1_16 C4_16 157(6) . . . .
Al2 O1_16 C1_16 C2_16 -83(6) . . . .
O1_16 C1_16 C2_16 F1_16 -83(2) . . . .
C3_16 C1_16 C2_16 F1_16 157.7(18) . . . .
C4_16 C1_16 C2_16 F1_16 37(2) . . . .
O1_16 C1_16 C2_16 F2_16 157(2) . . . .
C3_16 C1_16 C2_16 F2_16 37(2) . . . .
C4_16 C1_16 C2_16 F2_16 -84(2) . . . .
O1_16 C1_16 C2_16 F3_16 35(2) . . . .
C3_16 C1_16 C2_16 F3_16 -84.4(19) . . . .
C4_16 C1_16 C2_16 F3_16 154.9(19) . . . .
O1_16 C1_16 C3_16 F4_16 38(2) . . . .
C4_16 C1_16 C3_16 F4_16 -83(2) . . . .
C2_16 C1_16 C3_16 F4_16 156.8(18) . . . .
O1_16 C1_16 C3_16 F6_16 161(2) . . . .
C4_16 C1_16 C3_16 F6_16 40(2) . . . .
C2_16 C1_16 C3_16 F6_16 -80(2) . . . .
O1_16 C1_16 C3_16 F5_16 -81(2) . . . .
C4_16 C1_16 C3_16 F5_16 157.6(19) . . . .
C2_16 C1_16 C3_16 F5_16 37(2) . . . .
O1_16 C1_16 C4_16 F8_16 157(2) . . . .
C3_16 C1_16 C4_16 F8_16 -81(2) . . . .
C2_16 C1_16 C4_16 F8_16 37(2) . . . .
O1_16 C1_16 C4_16 F9_16 37(3) . . . .
C3_16 C1_16 C4_16 F9_16 160(2) . . . .
C2_16 C1_16 C4_16 F9_16 -83(2) . . . .
O1_16 C1_16 C4_16 F7_16 -85(3) . . . .
C3_16 C1_16 C4_16 F7_16 37(3) . . . .
C2_16 C1_16 C4_16 F7_16 155(2) . . . .
O1_22 Al2 O1_26 C1_26 -34(6) . . . .
O1_24 Al2 O1_26 C1_26 -150(6) . . . .
O1_23 Al2 O1_26 C1_26 91(6) . . . .
Al2 O1_26 C1_26 C4_26 -27(6) . . . .
Al2 O1_26 C1_26 C2_26 -149(5) . . . .
Al2 O1_26 C1_26 C3_26 94(6) . . . .
O1_26 C1_26 C2_26 F1_26 75(2) . . . .
C4_26 C1_26 C2_26 F1_26 -48(2) . . . .
C3_26 C1_26 C2_26 F1_26 -166.9(19) . . . .
O1_26 C1_26 C2_26 F2_26 -44(2) . . . .
C4_26 C1_26 C2_26 F2_26 -167(2) . . . .
C3_26 C1_26 C2_26 F2_26 74(2) . . . .
O1_26 C1_26 C2_26 F3_26 -166(2) . . . .
C4_26 C1_26 C2_26 F3_26 71(2) . . . .
C3_26 C1_26 C2_26 F3_26 -48(2) . . . .
O1_26 C1_26 C3_26 F4_26 -49(2) . . . .
C4_26 C1_26 C3_26 F4_26 73(2) . . . .
C2_26 C1_26 C3_26 F4_26 -167.2(19) . . . .
O1_26 C1_26 C3_26 F5_26 -176(2) . . . .
C4_26 C1_26 C3_26 F5_26 -54(2) . . . .
C2_26 C1_26 C3_26 F5_26 66(2) . . . .
O1_26 C1_26 C3_26 F6_26 68(2) . . . .
C4_26 C1_26 C3_26 F6_26 -169.6(18) . . . .
C2_26 C1_26 C3_26 F6_26 -50(2) . . . .
O1_26 C1_26 C4_26 F7_26 -51(3) . . . .
C2_26 C1_26 C4_26 F7_26 71(2) . . . .
C3_26 C1_26 C4_26 F7_26 -172.0(19) . . . .
O1_26 C1_26 C4_26 F8_26 -174(2) . . . .
C2_26 C1_26 C4_26 F8_26 -53(2) . . . .
C3_26 C1_26 C4_26 F8_26 64(2) . . . .
O1_26 C1_26 C4_26 F9_26 75(2) . . . .
C2_26 C1_26 C4_26 F9_26 -164.0(19) . . . .
C3_26 C1_26 C4_26 F9_26 -47(2) . . . .
C6_14 C1_14 C2_14 C3_14 -2(2) . . . .
F1_14 C1_14 C2_14 C3_14 178.9(15) . . . .
C1_14 C2_14 C3_14 C4_14 3(3) . . . .
C2_14 C3_14 C4_14 C5_14 -2(3) . . . .
C3_14 C4_14 C5_14 C6_14 -2(3) . . . .
F1_14 C1_14 C6_14 C5_14 177.7(14) . . . .
C2_14 C1_14 C6_14 C5_14 -1(2) . . . .
C4_14 C5_14 C6_14 C1_14 3(3) . . . .
